data_4337982
loop_
_publ_author_name
'Ciabatti, Iacopo'
'Femoni, Cristina'
'Hayatifar, Mohammad'
'Iapalucci, Maria Carmela'
'Longoni, Giuliano'
'Pinzino, Calogero'
'Solmi, Matilde Valeria'
'Zacchini, Stefano'

_publ_section_title
;
 The Redox Chemistry of [Co6C(CO)15](2-): A Synthetic Route to New
 Co-Carbide Carbonyl Clusters.
;
_journal_issue 7
_journal_name_full 'Inorganic chemistry'
_journal_page_first 3818
_journal_paper_doi 10.1021/ic500161e
_journal_volume 53
_journal_year 2014
_chemical_formula_sum 'C54 H72 Co11 N3 O24'
_chemical_formula_weight 1795.38
_chemical_name_systematic
; 
 ? 
;
_space_group_IT_number 54
_symmetry_cell_setting orthorhombic
_symmetry_space_group_name_Hall '-P 2a 2ac'
_symmetry_space_group_name_H-M 'P c c a'
_atom_sites_solution_hydrogens geom
_atom_sites_solution_primary direct
_atom_sites_solution_secondary difmap
_audit_creation_method SHELXL-97
_cell_angle_alpha 90.00
_cell_angle_beta 90.00
_cell_angle_gamma 90.00
_cell_formula_units_Z 8
_cell_length_a 41.486(3)
_cell_length_b 15.5536(11)
_cell_length_c 20.7702(14)
_cell_measurement_reflns_used 9895
_cell_measurement_temperature 100(2)
_cell_measurement_theta_max 25.612
_cell_measurement_theta_min 2.201
_cell_volume 13402.1(16)
_computing_cell_refinement 'APEX2 (Bruker AXS, 2006)'
_computing_data_collection 'APEX2 (Bruker AXS, 2006)'
_computing_data_reduction 'SAINT (Bruker AXS, 2004)'
_computing_molecular_graphics 'SCHAKAL99 (Keller, 1999)'
_computing_publication_material 'XCIF (Bruker AXS, 2001)'
_computing_structure_refinement 'SHELXL-97 (Sheldrick, 1997)'
_computing_structure_solution 'SHELXS-97 (Sheldrick, 1990)'
_diffrn_ambient_temperature 100(2)
_diffrn_measured_fraction_theta_full 1.000
_diffrn_measured_fraction_theta_max 1.000
_diffrn_measurement_device_type 'CCD area detector'
_diffrn_measurement_method 'phi and omega scans'
_diffrn_radiation_monochromator graphite
_diffrn_radiation_source 'fine-focus sealed tube'
_diffrn_radiation_type MoK\a
_diffrn_radiation_wavelength 0.71073
_diffrn_reflns_av_R_equivalents 0.1076
_diffrn_reflns_av_unetI/netI 0.0534
_diffrn_reflns_limit_h_max 51
_diffrn_reflns_limit_h_min -51
_diffrn_reflns_limit_k_max 19
_diffrn_reflns_limit_k_min -19
_diffrn_reflns_limit_l_max 25
_diffrn_reflns_limit_l_min -25
_diffrn_reflns_number 132780
_diffrn_reflns_theta_full 26.00
_diffrn_reflns_theta_max 26.00
_diffrn_reflns_theta_min 1.64
_exptl_absorpt_coefficient_mu 2.723
_exptl_absorpt_correction_T_max 0.7724
_exptl_absorpt_correction_T_min 0.6698
_exptl_absorpt_correction_type empirical
_exptl_absorpt_process_details
;
 Data were corrected for Lorentz polarization and absorption
 effects (empirical absorption corrections SADABS).
 R(int) = 0.1012 (selected reflections only, before parameter refinement)
 R(int) = 0.0630 (selected reflections only, after parameter refinement)
;
_exptl_crystal_colour black
_exptl_crystal_density_diffrn 1.780
_exptl_crystal_density_method 'not measured'
_exptl_crystal_description prism
_exptl_crystal_F_000 7248
_exptl_crystal_size_max 0.16
_exptl_crystal_size_mid 0.14
_exptl_crystal_size_min 0.10
_refine_diff_density_max 1.083
_refine_diff_density_min -0.652
_refine_diff_density_rms 0.148
_refine_ls_extinction_method none
_refine_ls_goodness_of_fit_ref 1.153
_refine_ls_hydrogen_treatment constr
_refine_ls_matrix_type full
_refine_ls_number_parameters 939
_refine_ls_number_reflns 13155
_refine_ls_number_restraints 558
_refine_ls_restrained_S_all 1.158
_refine_ls_R_factor_all 0.1042
_refine_ls_R_factor_gt 0.0558
_refine_ls_shift/su_max 0.001
_refine_ls_shift/su_mean 0.000
_refine_ls_structure_factor_coef Fsqd
_refine_ls_weighting_details 'calc w=1/[\s^2^(Fo^2^)+(0.0522P)^2^+49.3871P] where P=(Fo^2^+2Fc^2^)/3'
_refine_ls_weighting_scheme calc
_refine_ls_wR_factor_gt 0.1253
_refine_ls_wR_factor_ref 0.1493
_reflns_number_gt 8499
_reflns_number_total 13155
_reflns_threshold_expression >2sigma(I)
_cod_data_source_file ic500161e_si_001.cif
_cod_data_source_block 10_[TEA]3[Co11(C2)(CO22].2acetone
_cod_depositor_comments
;
The following automatic conversions were performed:

'_symmetry_cell_setting' value 'Orthorhombic' changed to
'orthorhombic' according to
/usr/data/users/saulius/automatic-downloads/rss-feeds/ACS/lib/dictionaries/cif_core.dic
dictionary named 'cif_core.dic' version 2.4.2 from 2011-04-26.

Automatic conversion script
Id: cif_fix_values 2281 2013-09-26 08:29:07Z andrius 

 Adding full bibliography for 4337973--4337985.cif.
;
_cod_original_cell_volume 13402.0(16)
_cod_original_sg_symbol_H-M Pcca
_cod_database_code 4337982

loop_
_symmetry_equiv_pos_as_xyz
'x, y, z'
'-x+1/2, -y, z'
'-x, y, -z+1/2'
'x+1/2, -y, -z+1/2'
'-x, -y, -z'
'x-1/2, y, -z'
'x, -y, z-1/2'
'-x-1/2, y, z-1/2'

loop_
_atom_site_label
_atom_site_type_symbol
_atom_site_fract_x
_atom_site_fract_y
_atom_site_fract_z
_atom_site_U_iso_or_equiv
_atom_site_adp_type
_atom_site_occupancy
_atom_site_symmetry_multiplicity
_atom_site_calc_flag
_atom_site_refinement_flags
_atom_site_disorder_assembly
_atom_site_disorder_group
Co1 Co 0.07164(2) 0.13869(5) 0.48164(4) 0.0250(2) Uani 1 1 d . . .
Co2 Co 0.15957(2) 0.24265(6) 0.53783(4) 0.0259(2) Uani 1 1 d . . .
Co3 Co 0.11312(2) 0.14256(5) 0.56847(4) 0.0238(2) Uani 1 1 d . . .
Co4 Co 0.15549(2) 0.10596(5) 0.48106(4) 0.0232(2) Uani 1 1 d . . .
Co5 Co 0.08702(2) 0.28105(5) 0.53609(4) 0.0266(2) Uani 1 1 d . . .
Co6 Co 0.15893(2) 0.23014(5) 0.41024(4) 0.0252(2) Uani 1 1 d . . .
Co7 Co 0.11246(2) 0.12464(5) 0.39310(4) 0.0255(2) Uani 1 1 d . . .
Co8 Co 0.08680(2) 0.26769(6) 0.41101(4) 0.0263(2) Uani 1 1 d . . .
Co9 Co 0.13001(2) 0.37642(6) 0.40693(5) 0.0302(2) Uani 1 1 d . . .
Co10 Co 0.13025(2) 0.38916(6) 0.52524(5) 0.0317(2) Uani 1 1 d . . .
Co11 Co 0.18347(2) 0.35098(6) 0.46689(5) 0.0341(2) Uani 1 1 d . . .
C1 C 0.11700(14) 0.1929(4) 0.4776(3) 0.0221(13) Uani 1 1 d U . .
C2 C 0.12621(15) 0.2876(4) 0.4717(3) 0.0273(14) Uani 1 1 d U . .
C3 C 0.07899(16) 0.0504(4) 0.4191(3) 0.0278(15) Uani 1 1 d U . .
C4 C 0.13026(17) 0.0808(4) 0.6301(3) 0.0299(15) Uani 1 1 d U . .
C5 C 0.18396(16) 0.1263(4) 0.5458(3) 0.0280(15) Uani 1 1 d U . .
C6 C 0.18417(16) 0.1197(4) 0.4146(3) 0.0265(14) Uani 1 1 d U . .
C7 C 0.20357(18) 0.3023(5) 0.5356(4) 0.0406(18) Uani 1 1 d U . .
C8 C 0.20202(18) 0.2920(5) 0.4009(4) 0.0415(18) Uani 1 1 d U . .
C9 C 0.15943(17) 0.2623(4) 0.6208(4) 0.0332(16) Uani 1 1 d U . .
C10 C 0.1533(2) 0.4583(5) 0.5736(4) 0.051(2) Uani 1 1 d U . .
C11 C 0.09268(18) 0.3670(5) 0.3571(4) 0.0398(18) Uani 1 1 d U . .
C12 C 0.0452(2) 0.2897(5) 0.5429(4) 0.0392(18) Uani 1 1 d U . .
C13 C 0.08918(17) 0.2207(4) 0.6181(3) 0.0286(15) Uani 1 1 d U . .
C14 C 0.15558(17) 0.2359(4) 0.3265(4) 0.0336(16) Uani 1 1 d U . .
C15 C 0.15057(16) -0.0061(5) 0.4806(3) 0.0328(16) Uani 1 1 d U . .
C16 C 0.12910(18) 0.0496(5) 0.3398(3) 0.0341(16) Uani 1 1 d U . .
C17 C 0.08624(17) 0.1910(4) 0.3375(3) 0.0322(16) Uani 1 1 d U . .
C18 C 0.1513(2) 0.4333(5) 0.3492(4) 0.050(2) Uani 1 1 d U . .
C19 C 0.04547(19) 0.2814(5) 0.4080(4) 0.0424(18) Uani 1 1 d U . .
C20 C 0.02968(19) 0.1213(5) 0.4808(4) 0.046(2) Uani 1 1 d U . .
C21 C 0.09289(18) 0.3916(5) 0.5760(4) 0.0390(18) Uani 1 1 d U . .
C22 C 0.07803(16) 0.0675(4) 0.5547(3) 0.0262(15) Uani 1 1 d U . .
C23 C 0.12171(18) 0.4729(5) 0.4601(4) 0.0393(18) Uani 1 1 d U . .
C24 C 0.2031(2) 0.4492(5) 0.4593(5) 0.062(3) Uani 1 1 d U . .
O3 O 0.06772(12) -0.0157(3) 0.4054(2) 0.0388(12) Uani 1 1 d U . .
O4 O 0.14199(13) 0.0404(3) 0.6697(2) 0.0441(13) Uani 1 1 d U . .
O5 O 0.20461(12) 0.1040(3) 0.5799(2) 0.0369(12) Uani 1 1 d U . .
O6 O 0.20510(11) 0.0901(3) 0.3851(2) 0.0367(12) Uani 1 1 d U . .
O7 O 0.22615(13) 0.2966(4) 0.5684(3) 0.0522(15) Uani 1 1 d U . .
O8 O 0.22385(12) 0.2817(3) 0.3664(3) 0.0491(14) Uani 1 1 d U . .
O9 O 0.16128(13) 0.2753(3) 0.6752(2) 0.0448(13) Uani 1 1 d U . .
O10 O 0.16880(16) 0.4994(4) 0.6069(4) 0.074(2) Uani 1 1 d U . .
O11 O 0.07953(14) 0.3999(4) 0.3140(3) 0.0584(16) Uani 1 1 d U . .
O12 O 0.01788(13) 0.3007(4) 0.5513(3) 0.0533(15) Uani 1 1 d U . .
O13 O 0.07848(13) 0.2306(3) 0.6702(2) 0.0402(13) Uani 1 1 d U . .
O14 O 0.15510(13) 0.2430(3) 0.2715(2) 0.0456(13) Uani 1 1 d U . .
O15 O 0.14723(13) -0.0792(3) 0.4792(3) 0.0459(13) Uani 1 1 d U . .
O16 O 0.14041(13) -0.0015(4) 0.3066(3) 0.0468(14) Uani 1 1 d U . .
O17 O 0.07419(12) 0.1889(3) 0.2865(2) 0.0370(12) Uani 1 1 d U . .
O18 O 0.16498(16) 0.4685(4) 0.3081(3) 0.072(2) Uani 1 1 d U . .
O19 O 0.01825(13) 0.2954(4) 0.3991(3) 0.0570(16) Uani 1 1 d U . .
O20 O 0.00272(14) 0.1095(4) 0.4793(4) 0.075(2) Uani 1 1 d U . .
O21 O 0.07973(13) 0.4337(3) 0.6145(3) 0.0498(15) Uani 1 1 d U . .
O22 O 0.06571(12) 0.0070(3) 0.5789(2) 0.0346(11) Uani 1 1 d U . .
O23 O 0.11554(14) 0.5467(3) 0.4556(3) 0.0528(15) Uani 1 1 d U . .
O24 O 0.21576(17) 0.5144(4) 0.4532(4) 0.093(2) Uani 1 1 d U . .
N1 N 0.91237(13) 0.2760(3) 0.4186(2) 0.0337(12) Uani 1 1 d DU . .
C101 C 0.94589(17) 0.3136(5) 0.4205(4) 0.0452(19) Uani 1 1 d DU . .
H10A H 0.9515 0.3337 0.3766 0.054 Uiso 1 1 calc R . .
H10B H 0.9612 0.2673 0.4319 0.054 Uiso 1 1 calc R . .
C102 C 0.95081(19) 0.3881(5) 0.4672(4) 0.054(2) Uani 1 1 d DU . .
H10C H 0.9731 0.4083 0.4645 0.082 Uiso 1 1 calc R . .
H10D H 0.9463 0.3686 0.5112 0.082 Uiso 1 1 calc R . .
H10E H 0.9362 0.4352 0.4560 0.082 Uiso 1 1 calc R . .
C103 C 0.88817(17) 0.3432(4) 0.3965(3) 0.0387(17) Uani 1 1 d DU . .
H10F H 0.8893 0.3930 0.4261 0.046 Uiso 1 1 calc R . .
H10G H 0.8662 0.3185 0.4000 0.046 Uiso 1 1 calc R . .
C104 C 0.8931(2) 0.3755(5) 0.3278(3) 0.049(2) Uani 1 1 d DU . .
H10H H 0.8765 0.4182 0.3176 0.073 Uiso 1 1 calc R . .
H10I H 0.8914 0.3271 0.2978 0.073 Uiso 1 1 calc R . .
H10J H 0.9144 0.4019 0.3240 0.073 Uiso 1 1 calc R . .
C105 C 0.91408(18) 0.2021(4) 0.3724(3) 0.0426(18) Uani 1 1 d DU . .
H10K H 0.9302 0.1604 0.3887 0.051 Uiso 1 1 calc R . .
H10L H 0.9220 0.2239 0.3305 0.051 Uiso 1 1 calc R . .
C106 C 0.8828(2) 0.1549(5) 0.3612(4) 0.051(2) Uani 1 1 d DU . .
H10M H 0.8862 0.1084 0.3301 0.076 Uiso 1 1 calc R . .
H10N H 0.8666 0.1950 0.3442 0.076 Uiso 1 1 calc R . .
H10O H 0.8751 0.1307 0.4019 0.076 Uiso 1 1 calc R . .
C107 C 0.90195(18) 0.2485(4) 0.4844(3) 0.0372(16) Uani 1 1 d DU . .
H10P H 0.8804 0.2212 0.4812 0.045 Uiso 1 1 calc R . .
H10Q H 0.8997 0.3001 0.5119 0.045 Uiso 1 1 calc R . .
C108 C 0.9249(2) 0.1861(5) 0.5168(4) 0.055(2) Uani 1 1 d DU . .
H10R H 0.9166 0.1715 0.5597 0.083 Uiso 1 1 calc R . .
H10S H 0.9462 0.2127 0.5209 0.083 Uiso 1 1 calc R . .
H10T H 0.9266 0.1337 0.4908 0.083 Uiso 1 1 calc R . .
N2 N 0.2500 0.0000 0.2310(3) 0.0241(15) Uani 1 2 d SDU . .
C201 C 0.26912(17) 0.0579(4) 0.2754(3) 0.0356(16) Uani 1 1 d DU . .
H20A H 0.2539 0.0867 0.3051 0.043 Uiso 1 1 calc R . .
H20B H 0.2836 0.0215 0.3018 0.043 Uiso 1 1 calc R . .
C202 C 0.28915(18) 0.1257(5) 0.2430(4) 0.047(2) Uani 1 1 d DU . .
H20C H 0.3006 0.1595 0.2756 0.070 Uiso 1 1 calc R . .
H20D H 0.2751 0.1636 0.2178 0.070 Uiso 1 1 calc R . .
H20E H 0.3048 0.0982 0.2144 0.070 Uiso 1 1 calc R . .
C203 C 0.22873(17) 0.0523(4) 0.1872(3) 0.0364(16) Uani 1 1 d DU . .
H20F H 0.2427 0.0868 0.1586 0.044 Uiso 1 1 calc R . .
H20G H 0.2164 0.0122 0.1596 0.044 Uiso 1 1 calc R . .
C204 C 0.20527(19) 0.1120(5) 0.2195(4) 0.046(2) Uani 1 1 d DU . .
H20H H 0.1926 0.1421 0.1867 0.069 Uiso 1 1 calc R . .
H20I H 0.2171 0.1540 0.2455 0.069 Uiso 1 1 calc R . .
H20J H 0.1908 0.0788 0.2473 0.069 Uiso 1 1 calc R . .
N3 N 0.2500 0.5000 0.2214(4) 0.0425(18) Uani 1 2 d SDU . .
C301 C 0.2788(3) 0.5631(8) 0.2180(7) 0.040(3) Uani 0.50 1 d PDU A -1
H30A H 0.2807 0.5915 0.2604 0.048 Uiso 0.50 1 calc PR A -1
H30B H 0.2986 0.5287 0.2115 0.048 Uiso 0.50 1 calc PR A -1
C302 C 0.2781(8) 0.633(2) 0.1668(16) 0.047(7) Uani 0.50 1 d PDU A -1
H30C H 0.2975 0.6683 0.1705 0.070 Uiso 0.50 1 calc PR A -1
H30D H 0.2589 0.6689 0.1730 0.070 Uiso 0.50 1 calc PR A -1
H30E H 0.2773 0.6063 0.1241 0.070 Uiso 0.50 1 calc PR A -1
C303 C 0.2203(3) 0.5624(8) 0.2234(7) 0.040(3) Uani 0.50 1 d PDU A -1
H30F H 0.2194 0.5930 0.1817 0.048 Uiso 0.50 1 calc PR A -1
H30G H 0.2006 0.5269 0.2267 0.048 Uiso 0.50 1 calc PR A -1
C304 C 0.2191(8) 0.6292(15) 0.2763(12) 0.049(7) Uani 0.50 1 d PDU A -1
H30H H 0.1993 0.6628 0.2723 0.074 Uiso 0.50 1 calc PR A -1
H30I H 0.2378 0.6675 0.2725 0.074 Uiso 0.50 1 calc PR A -1
H30J H 0.2196 0.6006 0.3183 0.074 Uiso 0.50 1 calc PR A -1
C305 C 0.2518(4) 0.4556(8) 0.2833(6) 0.044(3) Uani 0.50 1 d PDU A -1
H30K H 0.2312 0.4251 0.2911 0.053 Uiso 0.50 1 calc PR A -1
H30L H 0.2546 0.4986 0.3180 0.053 Uiso 0.50 1 calc PR A -1
C306 C 0.2794(6) 0.3909(16) 0.2866(12) 0.046(7) Uani 0.50 1 d PDU A -1
H30M H 0.2795 0.3629 0.3289 0.068 Uiso 0.50 1 calc PR A -1
H30N H 0.3000 0.4208 0.2801 0.068 Uiso 0.50 1 calc PR A -1
H30O H 0.2766 0.3474 0.2529 0.068 Uiso 0.50 1 calc PR A -1
C307 C 0.2461(4) 0.4518(9) 0.1620(6) 0.050(3) Uani 0.50 1 d PDU A -1
H30P H 0.2667 0.4230 0.1513 0.060 Uiso 0.50 1 calc PR A -1
H30Q H 0.2409 0.4922 0.1266 0.060 Uiso 0.50 1 calc PR A -1
C308 C 0.2195(9) 0.384(2) 0.1668(19) 0.063(9) Uani 0.50 1 d PDU A -1
H30R H 0.2176 0.3541 0.1256 0.095 Uiso 0.50 1 calc PR A -1
H30S H 0.1990 0.4128 0.1769 0.095 Uiso 0.50 1 calc PR A -1
H30T H 0.2248 0.3434 0.2009 0.095 Uiso 0.50 1 calc PR A -1
N4 N 0.0000 0.5417(5) 0.2500 0.0395(18) Uani 1 2 d SDU . .
C401 C 0.0168(3) 0.4588(7) 0.2348(7) 0.044(3) Uani 0.50 1 d PDU B -1
H40A H 0.0385 0.4604 0.2548 0.053 Uiso 0.50 1 calc PR B -1
H40B H 0.0199 0.4556 0.1876 0.053 Uiso 0.50 1 calc PR B -1
C402 C 0.0000(12) 0.3769(8) 0.257(3) 0.051(6) Uani 0.50 1 d PDU B -1
H40C H 0.0132 0.3271 0.2450 0.076 Uiso 0.50 1 calc PR B -1
H40D H -0.0210 0.3726 0.2354 0.076 Uiso 0.50 1 calc PR B -1
H40E H -0.0030 0.3785 0.3034 0.076 Uiso 0.50 1 calc PR B -1
C403 C -0.0314(3) 0.5430(9) 0.2090(6) 0.044(3) Uani 0.50 1 d PDU B -1
H40F H -0.0457 0.4969 0.2253 0.053 Uiso 0.50 1 calc PR B -1
H40G H -0.0424 0.5984 0.2170 0.053 Uiso 0.50 1 calc PR B -1
C404 C -0.0282(5) 0.5317(17) 0.1367(7) 0.047(5) Uani 0.50 1 d PDU B -1
H40H H -0.0496 0.5343 0.1168 0.071 Uiso 0.50 1 calc PR B -1
H40I H -0.0183 0.4759 0.1274 0.071 Uiso 0.50 1 calc PR B -1
H40J H -0.0147 0.5777 0.1192 0.071 Uiso 0.50 1 calc PR B -1
C405 C 0.0206(3) 0.6125(7) 0.2236(8) 0.047(3) Uani 0.50 1 d PDU B -1
H40K H 0.0256 0.5994 0.1780 0.056 Uiso 0.50 1 calc PR B -1
H40L H 0.0412 0.6137 0.2477 0.056 Uiso 0.50 1 calc PR B -1
C406 C 0.0052(5) 0.7009(7) 0.2270(10) 0.071(5) Uani 0.50 1 d PDU B -1
H40M H 0.0199 0.7435 0.2082 0.107 Uiso 0.50 1 calc PR B -1
H40N H 0.0010 0.7157 0.2721 0.107 Uiso 0.50 1 calc PR B -1
H40O H -0.0151 0.7007 0.2030 0.107 Uiso 0.50 1 calc PR B -1
C407 C -0.0119(3) 0.5506(10) 0.3158(5) 0.044(3) Uani 0.50 1 d PDU B -1
H40P H -0.0280 0.5050 0.3243 0.052 Uiso 0.50 1 calc PR B -1
H40Q H -0.0229 0.6068 0.3202 0.052 Uiso 0.50 1 calc PR B -1
C408 C 0.0148(5) 0.5448(18) 0.3658(8) 0.061(6) Uani 0.50 1 d PDU B -1
H40R H 0.0055 0.5509 0.4089 0.091 Uiso 0.50 1 calc PR B -1
H40S H 0.0305 0.5908 0.3584 0.091 Uiso 0.50 1 calc PR B -1
H40T H 0.0255 0.4889 0.3622 0.091 Uiso 0.50 1 calc PR B -1
N5 N 0.0000 0.9825(4) 0.2500 0.0309(16) Uani 1 2 d SDU . .
C501 C 0.0031(3) 0.9762(8) 0.3259(4) 0.035(3) Uani 0.50 1 d PDU C -1
H50A H 0.0232 1.0059 0.3386 0.042 Uiso 0.50 1 calc PR C -1
H50B H -0.0150 1.0089 0.3450 0.042 Uiso 0.50 1 calc PR C -1
C502 C 0.0034(4) 0.8877(8) 0.3567(6) 0.039(3) Uani 0.50 1 d PDU C -1
H50C H 0.0056 0.8935 0.4034 0.058 Uiso 0.50 1 calc PR C -1
H50D H 0.0216 0.8545 0.3397 0.058 Uiso 0.50 1 calc PR C -1
H50E H -0.0168 0.8578 0.3467 0.058 Uiso 0.50 1 calc PR C -1
C503 C -0.0290(2) 0.9374(8) 0.2297(7) 0.030(3) Uani 0.50 1 d PDU C -1
H50F H -0.0255 0.8757 0.2389 0.036 Uiso 0.50 1 calc PR C -1
H50G H -0.0303 0.9430 0.1822 0.036 Uiso 0.50 1 calc PR C -1
C504 C -0.0620(4) 0.9601(16) 0.2559(16) 0.030(6) Uani 0.50 1 d PDU C -1
H50H H -0.0783 0.9224 0.2365 0.045 Uiso 0.50 1 calc PR C -1
H50I H -0.0670 1.0201 0.2454 0.045 Uiso 0.50 1 calc PR C -1
H50J H -0.0621 0.9526 0.3027 0.045 Uiso 0.50 1 calc PR C -1
C505 C 0.0003(8) 1.0771(6) 0.2403(7) 0.033(3) Uani 0.50 1 d PDU C -1
H50K H 0.0192 1.1022 0.2626 0.039 Uiso 0.50 1 calc PR C -1
H50L H -0.0194 1.1025 0.2593 0.039 Uiso 0.50 1 calc PR C -1
C506 C 0.0019(4) 1.0993(9) 0.1691(6) 0.037(3) Uani 0.50 1 d PDU C -1
H50M H 0.0024 1.1619 0.1639 0.055 Uiso 0.50 1 calc PR C -1
H50N H -0.0171 1.0759 0.1472 0.055 Uiso 0.50 1 calc PR C -1
H50O H 0.0215 1.0743 0.1503 0.055 Uiso 0.50 1 calc PR C -1
C507 C 0.0295(2) 0.9378(7) 0.2255(6) 0.027(3) Uani 0.50 1 d PDU C -1
H50P H 0.0279 0.9323 0.1781 0.032 Uiso 0.50 1 calc PR C -1
H50Q H 0.0303 0.8791 0.2438 0.032 Uiso 0.50 1 calc PR C -1
C508 C 0.0607(4) 0.9838(14) 0.2419(14) 0.022(5) Uani 0.50 1 d PDU C -1
H50R H 0.0790 0.9511 0.2247 0.033 Uiso 0.50 1 calc PR C -1
H50S H 0.0628 0.9884 0.2888 0.033 Uiso 0.50 1 calc PR C -1
H50T H 0.0605 1.0414 0.2229 0.033 Uiso 0.50 1 calc PR C -1
O601 O 0.18766(19) 0.7842(5) 0.5653(4) 0.092(2) Uani 1 1 d DU . .
C601 C 0.2022(2) 0.7920(7) 0.5150(5) 0.077(3) Uani 1 1 d DU . .
C602 C 0.2234(2) 0.8660(8) 0.4988(6) 0.087(3) Uani 1 1 d DU . .
H60A H 0.2246 0.9050 0.5357 0.130 Uiso 1 1 calc R . .
H60B H 0.2145 0.8967 0.4616 0.130 Uiso 1 1 calc R . .
H60C H 0.2450 0.8449 0.4883 0.130 Uiso 1 1 calc R . .
C603 C 0.1988(3) 0.7260(8) 0.4650(6) 0.104(4) Uani 1 1 d DU . .
H60D H 0.1846 0.6802 0.4805 0.156 Uiso 1 1 calc R . .
H60E H 0.2201 0.7018 0.4549 0.156 Uiso 1 1 calc R . .
H60F H 0.1896 0.7518 0.4261 0.156 Uiso 1 1 calc R . .
O701 O 0.07052(18) 0.2805(5) 0.8309(4) 0.088(2) Uani 1 1 d DU . .
C701 C 0.0985(2) 0.2877(6) 0.8175(4) 0.060(2) Uani 1 1 d DU . .
C702 C 0.1124(2) 0.3688(6) 0.7927(5) 0.067(3) Uani 1 1 d DU . .
H70A H 0.0961 0.4142 0.7942 0.101 Uiso 1 1 calc R . .
H70B H 0.1195 0.3604 0.7481 0.101 Uiso 1 1 calc R . .
H70C H 0.1309 0.3853 0.8192 0.101 Uiso 1 1 calc R . .
C703 C 0.1194(2) 0.2101(6) 0.8184(5) 0.067(3) Uani 1 1 d DU . .
H70D H 0.1071 0.1610 0.8346 0.100 Uiso 1 1 calc R . .
H70E H 0.1380 0.2204 0.8465 0.100 Uiso 1 1 calc R . .
H70F H 0.1269 0.1978 0.7746 0.100 Uiso 1 1 calc R . .

loop_
_atom_site_aniso_label
_atom_site_aniso_U_11
_atom_site_aniso_U_22
_atom_site_aniso_U_33
_atom_site_aniso_U_23
_atom_site_aniso_U_13
_atom_site_aniso_U_12
Co1 0.0243(5) 0.0250(5) 0.0256(5) 0.0025(4) -0.0004(4) -0.0006(4)
Co2 0.0259(5) 0.0265(5) 0.0252(5) -0.0020(4) -0.0019(4) 0.0014(4)
Co3 0.0279(5) 0.0237(4) 0.0198(4) 0.0016(4) 0.0009(4) 0.0022(4)
Co4 0.0263(5) 0.0235(4) 0.0198(4) 0.0006(3) 0.0002(4) 0.0035(4)
Co5 0.0293(5) 0.0222(4) 0.0283(5) -0.0001(4) 0.0032(4) 0.0037(4)
Co6 0.0247(5) 0.0251(5) 0.0258(5) 0.0039(4) 0.0029(4) 0.0015(4)
Co7 0.0278(5) 0.0265(5) 0.0223(4) 0.0010(4) -0.0015(4) 0.0006(4)
Co8 0.0258(5) 0.0266(5) 0.0266(5) 0.0062(4) -0.0015(4) 0.0026(4)
Co9 0.0312(5) 0.0237(5) 0.0357(5) 0.0071(4) 0.0035(4) 0.0012(4)
Co10 0.0319(5) 0.0248(5) 0.0385(5) -0.0020(4) 0.0011(4) 0.0009(4)
Co11 0.0280(5) 0.0276(5) 0.0466(6) 0.0009(4) 0.0014(4) -0.0033(4)
C1 0.018(3) 0.024(3) 0.025(3) 0.005(3) 0.000(3) 0.006(2)
C2 0.025(3) 0.028(3) 0.029(3) -0.009(3) -0.002(3) 0.006(3)
C3 0.031(4) 0.035(4) 0.017(3) 0.010(3) -0.007(3) -0.001(3)
C4 0.038(4) 0.031(4) 0.021(3) -0.007(3) 0.000(3) -0.001(3)
C5 0.029(4) 0.035(4) 0.019(3) -0.002(3) 0.004(3) 0.003(3)
C6 0.030(4) 0.029(3) 0.021(3) 0.007(3) 0.002(3) 0.001(3)
C7 0.034(4) 0.044(4) 0.044(5) -0.005(4) -0.002(4) -0.003(3)
C8 0.033(4) 0.039(4) 0.052(5) 0.011(4) 0.003(4) -0.003(3)
C9 0.035(4) 0.025(4) 0.039(4) 0.010(3) -0.003(3) 0.006(3)
C10 0.050(5) 0.035(4) 0.069(6) -0.016(4) -0.013(4) 0.006(4)
C11 0.036(4) 0.040(4) 0.044(4) 0.009(4) -0.004(3) 0.001(3)
C12 0.048(5) 0.026(4) 0.043(4) -0.004(3) -0.004(4) 0.006(3)
C13 0.037(4) 0.015(3) 0.034(4) -0.001(3) -0.001(3) -0.001(3)
C14 0.030(4) 0.025(4) 0.045(4) 0.007(3) -0.001(3) 0.001(3)
C15 0.030(4) 0.039(4) 0.029(4) 0.003(3) 0.001(3) 0.003(3)
C16 0.040(4) 0.038(4) 0.024(4) 0.001(3) -0.005(3) -0.001(3)
C17 0.032(4) 0.032(4) 0.033(4) 0.008(3) 0.001(3) -0.008(3)
C18 0.055(5) 0.032(4) 0.063(6) 0.009(4) 0.013(4) 0.006(4)
C19 0.040(5) 0.044(4) 0.043(5) 0.010(4) -0.002(4) -0.001(4)
C20 0.035(4) 0.031(4) 0.071(6) 0.013(4) 0.000(4) -0.002(3)
C21 0.042(5) 0.034(4) 0.042(4) 0.006(3) 0.007(3) -0.001(3)
C22 0.035(4) 0.024(3) 0.019(3) -0.004(3) 0.005(3) 0.004(3)
C23 0.045(5) 0.029(4) 0.044(4) 0.000(3) 0.004(3) 0.004(3)
C24 0.049(5) 0.027(4) 0.110(8) 0.009(5) 0.011(5) -0.003(4)
O3 0.054(3) 0.036(3) 0.026(3) -0.001(2) -0.001(2) -0.016(2)
O4 0.054(3) 0.048(3) 0.031(3) 0.012(2) -0.008(3) -0.002(3)
O5 0.036(3) 0.042(3) 0.033(3) -0.001(2) -0.009(2) 0.011(2)
O6 0.035(3) 0.042(3) 0.033(3) 0.004(2) 0.010(2) 0.010(2)
O7 0.037(3) 0.054(3) 0.065(4) -0.004(3) -0.014(3) -0.002(3)
O8 0.037(3) 0.053(3) 0.058(4) 0.004(3) 0.017(3) -0.007(3)
O9 0.054(3) 0.054(3) 0.026(3) -0.006(2) -0.006(2) 0.008(3)
O10 0.066(4) 0.056(4) 0.100(5) -0.022(4) -0.032(4) 0.001(3)
O11 0.060(4) 0.057(4) 0.059(4) 0.033(3) -0.019(3) -0.005(3)
O12 0.032(3) 0.054(4) 0.073(4) -0.004(3) 0.007(3) 0.011(3)
O13 0.059(3) 0.033(3) 0.028(3) -0.003(2) 0.014(2) 0.006(2)
O14 0.052(3) 0.052(3) 0.033(3) 0.013(3) 0.009(2) 0.012(3)
O15 0.058(3) 0.025(3) 0.056(3) 0.005(3) 0.002(3) 0.001(2)
O16 0.051(3) 0.048(3) 0.042(3) -0.020(3) 0.003(3) 0.001(3)
O17 0.047(3) 0.040(3) 0.024(3) 0.006(2) -0.012(2) -0.002(2)
O18 0.081(5) 0.053(4) 0.083(5) 0.038(3) 0.036(4) 0.008(3)
O19 0.030(3) 0.065(4) 0.076(4) 0.017(3) -0.007(3) 0.006(3)
O20 0.028(3) 0.056(4) 0.140(6) 0.015(4) -0.006(4) -0.005(3)
O21 0.058(4) 0.031(3) 0.060(4) -0.010(3) 0.023(3) 0.003(3)
O22 0.046(3) 0.030(3) 0.028(3) 0.001(2) 0.008(2) -0.006(2)
O23 0.074(4) 0.024(3) 0.060(4) 0.002(2) 0.009(3) 0.012(3)
O24 0.076(4) 0.050(4) 0.154(6) 0.003(4) 0.010(4) -0.019(3)
N1 0.044(3) 0.032(3) 0.025(3) -0.004(2) -0.003(2) -0.001(2)
C101 0.044(4) 0.052(4) 0.039(4) -0.004(3) -0.002(3) 0.002(4)
C102 0.040(5) 0.045(5) 0.078(6) -0.016(4) -0.010(4) -0.006(4)
C103 0.044(4) 0.031(4) 0.041(4) 0.003(3) -0.008(3) -0.003(3)
C104 0.075(6) 0.035(4) 0.036(4) 0.006(3) -0.012(4) -0.005(4)
C105 0.058(5) 0.037(4) 0.033(4) -0.005(3) -0.003(3) 0.002(4)
C106 0.080(6) 0.038(4) 0.034(4) -0.002(4) -0.004(4) -0.012(4)
C107 0.054(4) 0.029(3) 0.028(4) -0.002(3) -0.001(3) 0.007(3)
C108 0.081(6) 0.051(5) 0.034(4) -0.004(4) 0.000(4) 0.019(5)
N2 0.029(4) 0.023(3) 0.021(3) 0.000 0.000 -0.001(3)
C201 0.042(4) 0.028(4) 0.037(4) -0.005(3) -0.007(3) -0.003(3)
C202 0.042(5) 0.044(5) 0.054(5) -0.006(4) 0.004(4) -0.011(4)
C203 0.043(4) 0.030(4) 0.037(4) -0.003(3) -0.007(3) 0.001(3)
C204 0.047(5) 0.039(4) 0.051(5) 0.003(4) -0.004(4) 0.010(4)
N3 0.033(4) 0.049(4) 0.045(4) 0.000 0.000 -0.007(4)
C301 0.038(7) 0.041(7) 0.042(7) 0.004(6) 0.004(6) -0.004(6)
C302 0.033(11) 0.043(12) 0.063(13) 0.016(11) 0.000(10) 0.011(9)
C303 0.031(6) 0.044(7) 0.045(7) 0.010(6) -0.004(6) -0.001(6)
C304 0.050(12) 0.031(11) 0.068(13) 0.018(10) -0.012(10) 0.006(9)
C305 0.039(6) 0.040(6) 0.054(7) 0.010(6) 0.000(6) -0.009(6)
C306 0.042(12) 0.039(12) 0.057(12) 0.010(11) 0.001(10) -0.011(9)
C307 0.035(7) 0.053(7) 0.062(8) -0.015(6) -0.001(6) 0.001(6)
C308 0.051(15) 0.054(15) 0.084(15) -0.017(12) -0.012(13) 0.006(13)
N4 0.042(4) 0.026(4) 0.051(4) 0.000 0.006(4) 0.000
C401 0.059(7) 0.032(6) 0.041(7) -0.012(6) -0.011(6) 0.018(6)
C402 0.082(9) 0.041(7) 0.030(17) -0.012(11) -0.019(10) 0.004(15)
C403 0.045(7) 0.030(6) 0.057(7) 0.009(6) -0.002(6) -0.009(6)
C404 0.043(11) 0.056(11) 0.042(10) 0.016(8) -0.002(8) -0.009(10)
C405 0.044(7) 0.034(6) 0.062(7) -0.008(6) 0.016(6) -0.009(6)
C406 0.094(13) 0.028(8) 0.091(14) 0.001(8) 0.029(11) -0.019(9)
C407 0.048(7) 0.038(6) 0.045(7) -0.004(6) 0.014(6) -0.001(6)
C408 0.064(14) 0.064(12) 0.055(11) -0.045(9) 0.015(10) -0.003(12)
N5 0.034(4) 0.028(4) 0.030(4) 0.000 0.006(3) 0.000
C501 0.035(6) 0.043(6) 0.028(6) 0.000(5) 0.004(5) 0.003(5)
C502 0.040(8) 0.051(8) 0.026(7) 0.003(6) 0.002(6) -0.003(7)
C503 0.033(6) 0.030(6) 0.027(6) -0.003(5) -0.004(5) -0.001(5)
C504 0.040(11) 0.016(11) 0.033(10) 0.007(9) -0.001(8) -0.002(7)
C505 0.038(5) 0.026(5) 0.033(8) 0.005(6) -0.005(8) 0.002(7)
C506 0.041(8) 0.027(7) 0.042(8) 0.007(6) 0.001(7) 0.000(6)
C507 0.035(6) 0.027(6) 0.020(6) 0.001(5) -0.002(5) 0.000(5)
C508 0.030(9) 0.020(12) 0.016(8) -0.007(8) -0.004(6) 0.011(6)
O601 0.097(5) 0.103(5) 0.076(5) 0.027(4) 0.008(4) 0.028(4)
C601 0.063(6) 0.097(7) 0.070(7) 0.012(6) -0.001(5) 0.027(5)
C602 0.046(6) 0.118(9) 0.096(8) 0.002(7) -0.014(6) -0.002(6)
C603 0.105(9) 0.091(8) 0.115(10) -0.030(7) 0.017(8) 0.014(7)
O701 0.081(5) 0.082(4) 0.101(5) 0.040(4) 0.023(4) 0.029(4)
C701 0.063(6) 0.064(5) 0.052(5) 0.000(4) 0.009(4) 0.022(5)
C702 0.056(6) 0.057(6) 0.088(7) -0.019(5) 0.015(5) 0.003(5)
C703 0.070(6) 0.074(6) 0.055(6) 0.003(5) 0.008(5) 0.017(5)

loop_
_atom_type_symbol
_atom_type_description
_atom_type_scat_dispersion_real
_atom_type_scat_dispersion_imag
_atom_type_scat_source
C C 0.0033 0.0016 'International Tables Vol C Tables 4.2.6.8 and 6.1.1.4'
H H 0.0000 0.0000 'International Tables Vol C Tables 4.2.6.8 and 6.1.1.4'
N N 0.0061 0.0033 'International Tables Vol C Tables 4.2.6.8 and 6.1.1.4'
O O 0.0106 0.0060 'International Tables Vol C Tables 4.2.6.8 and 6.1.1.4'
Co Co 0.3494 0.9721 'International Tables Vol C Tables 4.2.6.8 and 6.1.1.4'

loop_
_geom_angle_atom_site_label_1
_geom_angle_atom_site_label_2
_geom_angle_atom_site_label_3
_geom_angle
_geom_angle_site_symmetry_1
_geom_angle_site_symmetry_3
C20 Co1 C22 93.2(3) . .
C20 Co1 C3 92.3(3) . .
C22 Co1 C3 95.8(3) . .
C20 Co1 C1 164.5(3) . .
C22 Co1 C1 98.2(3) . .
C3 Co1 C1 96.9(3) . .
C20 Co1 Co3 133.8(3) . .
C22 Co1 Co3 48.6(2) . .
C3 Co1 Co3 113.46(19) . .
C1 Co1 Co3 52.42(17) . .
C20 Co1 Co7 130.3(3) . .
C22 Co1 Co7 116.15(19) . .
C3 Co1 Co7 48.1(2) . .
C1 Co1 Co7 52.44(17) . .
Co3 Co1 Co7 93.80(4) . .
C20 Co1 Co8 110.9(2) . .
C22 Co1 Co8 151.7(2) . .
C3 Co1 Co8 97.69(19) . .
C1 Co1 Co8 55.48(16) . .
Co3 Co1 Co8 103.04(4) . .
Co7 Co1 Co8 58.88(3) . .
C20 Co1 Co5 112.5(3) . .
C22 Co1 Co5 96.69(19) . .
C3 Co1 Co5 151.4(2) . .
C1 Co1 Co5 55.86(17) . .
Co3 Co1 Co5 59.26(3) . .
Co7 Co1 Co5 103.31(4) . .
Co8 Co1 Co5 61.06(3) . .
C9 Co2 C7 86.9(3) . .
C9 Co2 C2 126.3(3) . .
C7 Co2 C2 115.3(3) . .
C9 Co2 C5 94.3(3) . .
C7 Co2 C5 87.8(3) . .
C2 Co2 C5 132.2(3) . .
C9 Co2 C1 126.3(3) . .
C7 Co2 C1 145.6(3) . .
C2 Co2 C1 40.5(2) . .
C5 Co2 C1 97.1(2) . .
C9 Co2 Co4 129.0(2) . .
C7 Co2 Co4 116.5(2) . .
C2 Co2 Co4 85.83(18) . .
C5 Co2 Co4 46.62(18) . .
C1 Co2 Co4 52.38(15) . .
C9 Co2 Co11 118.3(2) . .
C7 Co2 Co11 46.7(2) . .
C2 Co2 Co11 68.86(19) . .
C5 Co2 Co11 116.71(18) . .
C1 Co2 Co11 102.44(15) . .
Co4 Co2 Co11 109.71(4) . .
C9 Co2 Co3 81.9(2) . .
C7 Co2 Co3 162.3(2) . .
C2 Co2 Co3 82.36(19) . .
C5 Co2 Co3 79.46(19) . .
C1 Co2 Co3 49.58(15) . .
Co4 Co2 Co3 62.42(3) . .
Co11 Co2 Co3 150.91(5) . .
C9 Co2 Co10 86.8(2) . .
C7 Co2 Co10 91.0(2) . .
C2 Co2 Co10 47.46(17) . .
C5 Co2 Co10 178.35(19) . .
C1 Co2 Co10 83.15(15) . .
Co4 Co2 Co10 133.19(5) . .
Co11 Co2 Co10 61.65(4) . .
Co3 Co2 Co10 101.91(4) . .
C9 Co2 Co6 174.1(2) . .
C7 Co2 Co6 91.1(2) . .
C2 Co2 Co6 49.98(17) . .
C5 Co2 Co6 91.16(18) . .
C1 Co2 Co6 54.90(15) . .
Co4 Co2 Co6 56.83(3) . .
Co11 Co2 Co6 56.92(3) . .
Co3 Co2 Co6 101.31(4) . .
Co10 Co2 Co6 87.66(4) . .
C4 Co3 C13 99.7(3) . .
C4 Co3 C22 94.9(3) . .
C13 Co3 C22 94.3(3) . .
C4 Co3 C1 148.3(3) . .
C13 Co3 C1 107.5(3) . .
C22 Co3 C1 99.0(3) . .
C4 Co3 Co1 142.7(2) . .
C13 Co3 Co1 92.7(2) . .
C22 Co3 Co1 48.9(2) . .
C1 Co3 Co1 52.95(17) . .
C4 Co3 Co5 147.6(2) . .
C13 Co3 Co5 50.4(2) . .
C22 Co3 Co5 99.1(2) . .
C1 Co3 Co5 57.17(16) . .
Co1 Co3 Co5 61.83(3) . .
C4 Co3 Co2 102.1(2) . .
C13 Co3 Co2 98.1(2) . .
C22 Co3 Co2 156.9(2) . .
C1 Co3 Co2 58.61(17) . .
Co1 Co3 Co2 110.78(4) . .
Co5 Co3 Co2 74.65(4) . .
C4 Co3 Co4 96.7(2) . .
C13 Co3 Co4 152.4(2) . .
C22 Co3 Co4 106.31(19) . .
C1 Co3 Co4 52.07(16) . .
Co1 Co3 Co4 87.48(4) . .
Co5 Co3 Co4 107.12(4) . .
Co2 Co3 Co4 56.51(3) . .
C15 Co4 C5 104.6(3) . .
C15 Co4 C6 100.8(3) . .
C5 Co4 C6 96.6(3) . .
C15 Co4 C1 123.5(3) . .
C5 Co4 C1 114.1(3) . .
C6 Co4 C1 113.2(3) . .
C15 Co4 Co6 142.4(2) . .
C5 Co4 Co6 105.7(2) . .
C6 Co4 Co6 54.2(2) . .
C1 Co4 Co6 60.74(17) . .
C15 Co4 Co2 151.3(2) . .
C5 Co4 Co2 56.3(2) . .
C6 Co4 Co2 102.6(2) . .
C1 Co4 Co2 60.40(17) . .
Co6 Co4 Co2 66.16(4) . .
C15 Co4 Co7 91.6(2) . .
C5 Co4 Co7 163.2(2) . .
C6 Co4 Co7 84.4(2) . .
C1 Co4 Co7 51.18(17) . .
Co6 Co4 Co7 61.39(3) . .
Co2 Co4 Co7 107.07(4) . .
C15 Co4 Co3 98.2(2) . .
C5 Co4 Co3 83.4(2) . .
C6 Co4 Co3 160.4(2) . .
C1 Co4 Co3 50.54(17) . .
Co6 Co4 Co3 106.82(4) . .
Co2 Co4 Co3 61.07(3) . .
Co7 Co4 Co3 90.12(4) . .
C12 Co5 C21 91.3(3) . .
C12 Co5 C13 90.7(3) . .
C21 Co5 C13 92.8(3) . .
C12 Co5 C2 144.5(3) . .
C21 Co5 C2 97.6(3) . .
C13 Co5 C2 122.9(3) . .
C12 Co5 C1 130.6(3) . .
C21 Co5 C1 135.9(3) . .
C13 Co5 C1 98.9(3) . .
C2 Co5 C1 41.3(2) . .
C12 Co5 Co10 132.6(2) . .
C21 Co5 Co10 48.6(2) . .
C13 Co5 Co10 112.0(2) . .
C2 Co5 Co10 49.36(17) . .
C1 Co5 Co10 87.92(16) . .
C12 Co5 Co3 118.3(2) . .
C21 Co5 Co3 126.8(2) . .
C13 Co5 Co3 47.9(2) . .
C2 Co5 Co3 83.01(18) . .
C1 Co5 Co3 51.06(16) . .
Co10 Co5 Co3 107.25(4) . .
C12 Co5 Co1 81.6(2) . .
C21 Co5 Co1 172.8(2) . .
C13 Co5 Co1 88.91(19) . .
C2 Co5 Co1 87.36(18) . .
C1 Co5 Co1 50.49(16) . .
Co10 Co5 Co1 136.71(5) . .
Co3 Co5 Co1 58.91(3) . .
C12 Co5 Co8 94.8(2) . .
C21 Co5 Co8 120.1(2) . .
C13 Co5 Co8 146.49(19) . .
C2 Co5 Co8 51.25(17) . .
C1 Co5 Co8 53.54(16) . .
Co10 Co5 Co8 88.04(4) . .
Co3 Co5 Co8 101.58(4) . .
Co1 Co5 Co8 59.41(3) . .
C14 Co6 C6 97.5(3) . .
C14 Co6 C8 87.2(3) . .
C6 Co6 C8 87.2(3) . .
C14 Co6 C2 122.7(3) . .
C6 Co6 C2 133.0(3) . .
C8 Co6 C2 115.5(3) . .
C14 Co6 C1 123.8(3) . .
C6 Co6 C1 98.6(2) . .
C8 Co6 C1 146.8(3) . .
C2 Co6 C1 40.4(2) . .
C14 Co6 Co4 129.7(2) . .
C6 Co6 Co4 47.59(18) . .
C8 Co6 Co4 118.9(2) . .
C2 Co6 Co4 86.05(19) . .
C1 Co6 Co4 52.36(14) . .
C14 Co6 Co11 118.3(2) . .
C6 Co6 Co11 114.74(19) . .
C8 Co6 Co11 46.9(2) . .
C2 Co6 Co11 69.09(18) . .
C1 Co6 Co11 102.45(16) . .
Co4 Co6 Co11 110.16(5) . .
C14 Co6 Co7 80.5(2) . .
C6 Co6 Co7 81.41(19) . .
C8 Co6 Co7 161.9(2) . .
C2 Co6 Co7 82.43(18) . .
C1 Co6 Co7 49.80(16) . .
Co4 Co6 Co7 61.98(3) . .
Co11 Co6 Co7 151.19(5) . .
C14 Co6 Co9 83.7(2) . .
C6 Co6 Co9 176.3(2) . .
C8 Co6 Co9 89.4(2) . .
C2 Co6 Co9 47.77(19) . .
C1 Co6 Co9 83.48(15) . .
Co4 Co6 Co9 133.70(5) . .
Co11 Co6 Co9 61.73(4) . .
Co7 Co6 Co9 102.25(4) . .
C14 Co6 Co2 171.8(2) . .
C6 Co6 Co2 90.70(18) . .
C8 Co6 Co2 92.9(2) . .
C2 Co6 Co2 50.11(18) . .
C1 Co6 Co2 54.60(16) . .
Co4 Co6 Co2 57.01(3) . .
Co11 Co6 Co2 57.22(4) . .
Co7 Co6 Co2 101.15(4) . .
Co9 Co6 Co2 88.08(4) . .
C16 Co7 C3 93.6(3) . .
C16 Co7 C17 101.8(3) . .
C3 Co7 C17 94.9(3) . .
C16 Co7 C1 147.8(3) . .
C3 Co7 C1 98.0(3) . .
C17 Co7 C1 106.9(3) . .
C16 Co7 Co8 149.0(2) . .
C3 Co7 Co8 100.9(2) . .
C17 Co7 Co8 50.2(2) . .
C1 Co7 Co8 56.78(16) . .
C16 Co7 Co1 141.9(2) . .
C3 Co7 Co1 49.2(2) . .
C17 Co7 Co1 90.7(2) . .
C1 Co7 Co1 52.58(16) . .
Co8 Co7 Co1 61.64(3) . .
C16 Co7 Co6 102.6(2) . .
C3 Co7 Co6 155.4(2) . .
C17 Co7 Co6 99.7(2) . .
C1 Co7 Co6 58.78(17) . .
Co8 Co7 Co6 74.25(4) . .
Co1 Co7 Co6 110.55(4) . .
C16 Co7 Co4 95.8(2) . .
C3 Co7 Co4 103.82(19) . .
C17 Co7 Co4 153.4(2) . .
C1 Co7 Co4 52.35(16) . .
Co8 Co7 Co4 106.93(4) . .
Co1 Co7 Co4 87.57(4) . .
Co6 Co7 Co4 56.63(3) . .
C19 Co8 C11 90.3(3) . .
C19 Co8 C17 92.0(3) . .
C11 Co8 C17 92.1(3) . .
C19 Co8 C2 141.3(3) . .
C11 Co8 C2 97.7(3) . .
C17 Co8 C2 125.2(3) . .
C19 Co8 C1 130.7(3) . .
C11 Co8 C1 136.0(3) . .
C17 Co8 C1 100.2(3) . .
C2 Co8 C1 41.6(2) . .
C19 Co8 Co9 129.4(3) . .
C11 Co8 Co9 48.5(2) . .
C17 Co8 Co9 113.8(2) . .
C2 Co8 Co9 49.44(19) . .
C1 Co8 Co9 88.30(16) . .
C19 Co8 Co7 121.9(3) . .
C11 Co8 Co7 125.1(2) . .
C17 Co8 Co7 48.6(2) . .
C2 Co8 Co7 83.58(17) . .
C1 Co8 Co7 51.60(16) . .
Co9 Co8 Co7 107.24(4) . .
C19 Co8 Co1 82.7(2) . .
C11 Co8 Co1 173.1(2) . .
C17 Co8 Co1 88.1(2) . .
C2 Co8 Co1 87.86(19) . .
C1 Co8 Co1 50.65(16) . .
Co9 Co8 Co1 137.29(5) . .
Co7 Co8 Co1 59.48(3) . .
C19 Co8 Co5 91.7(3) . .
C11 Co8 Co5 121.1(2) . .
C17 Co8 Co5 146.6(2) . .
C2 Co8 Co5 51.94(18) . .
C1 Co8 Co5 54.07(16) . .
Co9 Co8 Co5 88.69(4) . .
Co7 Co8 Co5 102.61(4) . .
Co1 Co8 Co5 59.53(3) . .
C18 Co9 C11 94.5(4) . .
C18 Co9 C23 95.2(4) . .
C11 Co9 C23 103.6(3) . .
C18 Co9 C2 152.6(3) . .
C11 Co9 C2 105.2(3) . .
C23 Co9 C2 98.4(3) . .
C18 Co9 Co10 130.3(3) . .
C11 Co9 Co10 124.2(2) . .
C23 Co9 Co10 49.9(2) . .
C2 Co9 Co10 50.55(19) . .
C18 Co9 Co8 138.1(3) . .
C11 Co9 Co8 50.4(2) . .
C23 Co9 Co8 113.0(2) . .
C2 Co9 Co8 55.05(19) . .
Co10 Co9 Co8 91.36(4) . .
C18 Co9 Co6 103.5(3) . .
C11 Co9 Co6 109.4(2) . .
C23 Co9 Co6 140.3(2) . .
C2 Co9 Co6 52.27(18) . .
Co10 Co9 Co6 92.44(4) . .
Co8 Co9 Co6 74.43(4) . .
C18 Co9 Co11 88.5(3) . .
C11 Co9 Co11 165.9(2) . .
C23 Co9 Co11 89.8(2) . .
C2 Co9 Co11 67.91(19) . .
Co10 Co9 Co11 61.75(4) . .
Co8 Co9 Co11 120.28(4) . .
Co6 Co9 Co11 56.59(3) . .
C10 Co10 C21 96.7(4) . .
C10 Co10 C23 95.1(4) . .
C21 Co10 C23 103.4(3) . .
C10 Co10 C2 150.9(3) . .
C21 Co10 C2 105.5(3) . .
C23 Co10 C2 97.7(3) . .
C10 Co10 Co9 128.5(3) . .
C21 Co10 Co9 124.0(2) . .
C23 Co10 Co9 49.3(2) . .
C2 Co10 Co9 50.4(2) . .
C10 Co10 Co5 139.6(3) . .
C21 Co10 Co5 50.3(2) . .
C23 Co10 Co5 113.2(2) . .
C2 Co10 Co5 55.6(2) . .
Co9 Co10 Co5 91.91(4) . .
C10 Co10 Co11 86.7(3) . .
C21 Co10 Co11 166.7(2) . .
C23 Co10 Co11 89.0(2) . .
C2 Co10 Co11 67.55(19) . .
Co9 Co10 Co11 61.19(4) . .
Co5 Co10 Co11 120.41(5) . .
C10 Co10 Co2 103.0(3) . .
C21 Co10 Co2 110.4(2) . .
C23 Co10 Co2 139.1(2) . .
C2 Co10 Co2 51.91(19) . .
Co9 Co10 Co2 91.82(4) . .
Co5 Co10 Co2 74.53(4) . .
Co11 Co10 Co2 56.36(3) . .
C24 Co11 C7 102.9(4) . .
C24 Co11 C8 100.2(4) . .
C7 Co11 C8 100.8(3) . .
C24 Co11 Co6 145.9(4) . .
C7 Co11 Co6 104.4(2) . .
C8 Co11 Co6 54.9(2) . .
C24 Co11 Co2 148.1(4) . .
C7 Co11 Co2 55.0(2) . .
C8 Co11 Co2 106.1(2) . .
Co6 Co11 Co2 65.87(4) . .
C24 Co11 Co9 103.0(3) . .
C7 Co11 Co9 147.0(2) . .
C8 Co11 Co9 94.5(2) . .
Co6 Co11 Co9 61.69(4) . .
Co2 Co11 Co9 92.75(4) . .
C24 Co11 Co10 103.9(3) . .
C7 Co11 Co10 96.9(2) . .
C8 Co11 Co10 146.0(2) . .
Co6 Co11 Co10 92.68(4) . .
Co2 Co11 Co10 61.99(4) . .
Co9 Co11 Co10 57.05(4) . .
C2 C1 Co3 117.5(4) . .
C2 C1 Co7 116.9(4) . .
Co3 C1 Co7 125.5(3) . .
C2 C1 Co1 128.7(4) . .
Co3 C1 Co1 74.6(2) . .
Co7 C1 Co1 75.0(2) . .
C2 C1 Co4 115.8(4) . .
Co3 C1 Co4 77.4(2) . .
Co7 C1 Co4 76.5(2) . .
Co1 C1 Co4 115.5(3) . .
C2 C1 Co8 65.3(3) . .
Co3 C1 Co8 137.4(3) . .
Co7 C1 Co8 71.61(19) . .
Co1 C1 Co8 73.87(19) . .
Co4 C1 Co8 142.9(3) . .
C2 C1 Co5 65.6(3) . .
Co3 C1 Co5 71.78(19) . .
Co7 C1 Co5 137.3(3) . .
Co1 C1 Co5 73.65(19) . .
Co4 C1 Co5 144.1(3) . .
Co8 C1 Co5 72.39(18) . .
C2 C1 Co2 61.7(3) . .
Co3 C1 Co2 71.81(19) . .
Co7 C1 Co2 135.0(3) . .
Co1 C1 Co2 144.7(3) . .
Co4 C1 Co2 67.22(17) . .
Co8 C1 Co2 127.0(3) . .
Co5 C1 Co2 85.7(2) . .
C2 C1 Co6 61.3(3) . .
Co3 C1 Co6 135.5(3) . .
Co7 C1 Co6 71.42(19) . .
Co1 C1 Co6 144.6(3) . .
Co4 C1 Co6 66.90(17) . .
Co8 C1 Co6 85.1(2) . .
Co5 C1 Co6 126.9(3) . .
Co2 C1 Co6 70.49(17) . .
C1 C2 Co9 139.9(5) . .
C1 C2 Co10 139.6(5) . .
Co9 C2 Co10 79.0(2) . .
C1 C2 Co6 78.3(3) . .
Co9 C2 Co6 80.0(2) . .
Co10 C2 Co6 130.5(3) . .
C1 C2 Co2 77.8(4) . .
Co9 C2 Co2 130.4(3) . .
Co10 C2 Co2 80.6(2) . .
Co6 C2 Co2 79.9(2) . .
C1 C2 Co8 73.1(3) . .
Co9 C2 Co8 75.5(2) . .
Co10 C2 Co8 122.3(3) . .
Co6 C2 Co8 94.4(3) . .
Co2 C2 Co8 150.9(4) . .
C1 C2 Co5 73.1(3) . .
Co9 C2 Co5 122.6(3) . .
Co10 C2 Co5 75.1(2) . .
Co6 C2 Co5 151.4(3) . .
Co2 C2 Co5 94.5(3) . .
Co8 C2 Co5 76.8(2) . .
O3 C3 Co7 140.1(6) . .
O3 C3 Co1 137.2(6) . .
Co7 C3 Co1 82.7(3) . .
O4 C4 Co3 178.8(7) . .
O5 C5 Co4 151.3(6) . .
O5 C5 Co2 131.7(5) . .
Co4 C5 Co2 77.1(3) . .
O6 C6 Co4 146.9(5) . .
O6 C6 Co6 134.8(5) . .
Co4 C6 Co6 78.2(3) . .
O7 C7 Co11 149.5(7) . .
O7 C7 Co2 132.1(7) . .
Co11 C7 Co2 78.3(3) . .
O8 C8 Co11 149.4(7) . .
O8 C8 Co6 132.4(6) . .
Co11 C8 Co6 78.2(3) . .
O9 C9 Co2 176.0(7) . .
O10 C10 Co10 176.4(8) . .
O11 C11 Co9 141.1(6) . .
O11 C11 Co8 137.7(6) . .
Co9 C11 Co8 81.1(3) . .
O12 C12 Co5 174.2(7) . .
O13 C13 Co3 142.0(5) . .
O13 C13 Co5 136.2(5) . .
Co3 C13 Co5 81.7(3) . .
O14 C14 Co6 175.6(7) . .
O15 C15 Co4 178.8(7) . .
O16 C16 Co7 177.5(7) . .
O17 C17 Co7 141.4(6) . .
O17 C17 Co8 137.2(6) . .
Co7 C17 Co8 81.3(3) . .
O18 C18 Co9 176.4(9) . .
O19 C19 Co8 171.9(7) . .
O20 C20 Co1 178.9(9) . .
O21 C21 Co10 141.4(6) . .
O21 C21 Co5 137.5(6) . .
Co10 C21 Co5 81.1(3) . .
O22 C22 Co3 139.5(6) . .
O22 C22 Co1 138.1(6) . .
Co3 C22 Co1 82.4(3) . .
O23 C23 Co9 139.9(7) . .
O23 C23 Co10 139.3(6) . .
Co9 C23 Co10 80.7(3) . .
O24 C24 Co11 178.8(11) . .
C107 N1 C105 112.3(5) . .
C107 N1 C101 110.7(5) . .
C105 N1 C101 105.7(5) . .
C107 N1 C103 106.4(5) . .
C105 N1 C103 111.4(5) . .
C101 N1 C103 110.4(5) . .
N1 C101 C102 115.7(6) . .
N1 C101 H10A 108.3 . .
C102 C101 H10A 108.3 . .
N1 C101 H10B 108.3 . .
C102 C101 H10B 108.3 . .
H10A C101 H10B 107.4 . .
C101 C102 H10C 109.5 . .
C101 C102 H10D 109.5 . .
H10C C102 H10D 109.5 . .
C101 C102 H10E 109.5 . .
H10C C102 H10E 109.5 . .
H10D C102 H10E 109.5 . .
N1 C103 C104 114.9(6) . .
N1 C103 H10F 108.5 . .
C104 C103 H10F 108.5 . .
N1 C103 H10G 108.5 . .
C104 C103 H10G 108.5 . .
H10F C103 H10G 107.5 . .
C103 C104 H10H 109.5 . .
C103 C104 H10I 109.5 . .
H10H C104 H10I 109.5 . .
C103 C104 H10J 109.5 . .
H10H C104 H10J 109.5 . .
H10I C104 H10J 109.5 . .
N1 C105 C106 115.5(6) . .
N1 C105 H10K 108.4 . .
C106 C105 H10K 108.4 . .
N1 C105 H10L 108.4 . .
C106 C105 H10L 108.4 . .
H10K C105 H10L 107.5 . .
C105 C106 H10M 109.5 . .
C105 C106 H10N 109.5 . .
H10M C106 H10N 109.5 . .
C105 C106 H10O 109.5 . .
H10M C106 H10O 109.5 . .
H10N C106 H10O 109.5 . .
N1 C107 C108 114.0(6) . .
N1 C107 H10P 108.7 . .
C108 C107 H10P 108.7 . .
N1 C107 H10Q 108.7 . .
C108 C107 H10Q 108.7 . .
H10P C107 H10Q 107.6 . .
C107 C108 H10R 109.5 . .
C107 C108 H10S 109.5 . .
H10R C108 H10S 109.5 . .
C107 C108 H10T 109.5 . .
H10R C108 H10T 109.5 . .
H10S C108 H10T 109.5 . .
C203 N2 C203 105.7(7) 2 .
C203 N2 C201 112.5(4) 2 .
C203 N2 C201 110.7(4) . .
C203 N2 C201 110.7(4) 2 2
C203 N2 C201 112.5(4) . 2
C201 N2 C201 104.9(7) . 2
C202 C201 N2 115.7(6) . .
C202 C201 H20A 108.4 . .
N2 C201 H20A 108.4 . .
C202 C201 H20B 108.4 . .
N2 C201 H20B 108.4 . .
H20A C201 H20B 107.4 . .
C201 C202 H20C 109.5 . .
C201 C202 H20D 109.5 . .
H20C C202 H20D 109.5 . .
C201 C202 H20E 109.5 . .
H20C C202 H20E 109.5 . .
H20D C202 H20E 109.5 . .
C204 C203 N2 116.3(6) . .
C204 C203 H20F 108.2 . .
N2 C203 H20F 108.2 . .
C204 C203 H20G 108.2 . .
N2 C203 H20G 108.2 . .
H20F C203 H20G 107.4 . .
C203 C204 H20H 109.5 . .
C203 C204 H20I 109.5 . .
H20H C204 H20I 109.5 . .
C203 C204 H20J 109.5 . .
H20H C204 H20J 109.5 . .
H20I C204 H20J 109.5 . .
C307 N3 C307 63.7(13) . 2_565
C307 N3 C305 120.6(8) . .
C307 N3 C305 170.2(8) 2_565 .
C307 N3 C305 170.2(8) . 2_565
C307 N3 C305 120.6(8) 2_565 2_565
C305 N3 C305 56.8(11) . 2_565
C307 N3 C301 112.0(9) . .
C307 N3 C301 63.1(8) 2_565 .
C305 N3 C301 107.5(8) . .
C305 N3 C301 77.3(8) 2_565 .
C307 N3 C301 63.1(8) . 2_565
C307 N3 C301 112.0(9) 2_565 2_565
C305 N3 C301 77.3(8) . 2_565
C305 N3 C301 107.5(8) 2_565 2_565
C301 N3 C301 174.7(12) . 2_565
C307 N3 C303 104.7(8) . .
C307 N3 C303 78.0(8) 2_565 .
C305 N3 C303 108.0(8) . .
C305 N3 C303 69.1(8) 2_565 .
C301 N3 C303 102.3(7) . .
C301 N3 C303 77.8(7) 2_565 .
C307 N3 C303 78.0(8) . 2_565
C307 N3 C303 104.7(8) 2_565 2_565
C305 N3 C303 69.1(8) . 2_565
C305 N3 C303 108.0(8) 2_565 2_565
C301 N3 C303 77.8(7) . 2_565
C301 N3 C303 102.3(7) 2_565 2_565
C303 N3 C303 176.9(12) . 2_565
C302 C301 N3 118.1(12) . .
C302 C301 H30A 107.8 . .
N3 C301 H30A 107.8 . .
C302 C301 H30B 107.8 . .
N3 C301 H30B 107.8 . .
H30A C301 H30B 107.1 . .
C301 C302 H30C 109.5 . .
C301 C302 H30D 109.5 . .
H30C C302 H30D 109.5 . .
C301 C302 H30E 109.5 . .
H30C C302 H30E 109.5 . .
H30D C302 H30E 109.5 . .
C304 C303 N3 118.1(13) . .
C304 C303 H30F 107.8 . .
N3 C303 H30F 107.8 . .
C304 C303 H30G 107.8 . .
N3 C303 H30G 107.8 . .
H30F C303 H30G 107.1 . .
C303 C304 H30H 109.5 . .
C303 C304 H30I 109.5 . .
H30H C304 H30I 109.5 . .
C303 C304 H30J 109.5 . .
H30H C304 H30J 109.5 . .
H30I C304 H30J 109.5 . .
N3 C305 C306 112.9(11) . .
N3 C305 H30K 109.0 . .
C306 C305 H30K 109.0 . .
N3 C305 H30L 109.0 . .
C306 C305 H30L 109.0 . .
H30K C305 H30L 107.8 . .
C305 C306 H30M 109.5 . .
C305 C306 H30N 109.5 . .
H30M C306 H30N 109.5 . .
C305 C306 H30O 109.5 . .
H30M C306 H30O 109.5 . .
H30N C306 H30O 109.5 . .
N3 C307 C308 112.3(14) . .
N3 C307 H30P 109.1 . .
C308 C307 H30P 109.1 . .
N3 C307 H30Q 109.1 . .
C308 C307 H30Q 109.1 . .
H30P C307 H30Q 107.9 . .
C307 C308 H30R 109.5 . .
C307 C308 H30S 109.5 . .
H30R C308 H30S 109.5 . .
C307 C308 H30T 109.5 . .
H30R C308 H30T 109.5 . .
H30S C308 H30T 109.5 . .
C407 N4 C407 169.1(13) 3 .
C407 N4 C405 52.7(8) 3 .
C407 N4 C405 117.7(9) . .
C407 N4 C405 117.7(9) 3 3
C407 N4 C405 52.7(8) . 3
C405 N4 C405 85.3(10) . 3
C407 N4 C401 74.2(8) 3 .
C407 N4 C401 115.8(9) . .
C405 N4 C401 106.9(7) . .
C405 N4 C401 167.0(9) 3 .
C407 N4 C401 115.8(9) 3 3
C407 N4 C401 74.2(8) . 3
C405 N4 C401 167.0(9) . 3
C405 N4 C401 106.9(7) 3 3
C401 N4 C401 61.4(12) . 3
C407 N4 C403 103.2(7) 3 3
C407 N4 C403 76.7(7) . 3
C405 N4 C403 73.4(8) . 3
C405 N4 C403 105.5(8) 3 3
C401 N4 C403 74.7(8) . 3
C401 N4 C403 106.6(8) 3 3
C407 N4 C403 76.7(7) 3 .
C407 N4 C403 103.2(7) . .
C405 N4 C403 105.5(8) . .
C405 N4 C403 73.4(8) 3 .
C401 N4 C403 106.6(8) . .
C401 N4 C403 74.7(8) 3 .
C403 N4 C403 178.5(12) 3 .
N4 C401 C402 116.4(13) . .
N4 C401 H40A 108.2 . .
C402 C401 H40A 108.2 . .
N4 C401 H40B 108.2 . .
C402 C401 H40B 108.2 . .
H40A C401 H40B 107.3 . .
C401 C402 H40C 109.5 . .
C401 C402 H40D 109.5 . .
H40C C402 H40D 109.5 . .
C401 C402 H40E 109.5 . .
H40C C402 H40E 109.5 . .
H40D C402 H40E 109.5 . .
C404 C403 N4 117.9(11) . .
C404 C403 H40F 107.8 . .
N4 C403 H40F 107.8 . .
C404 C403 H40G 107.8 . .
N4 C403 H40G 107.8 . .
H40F C403 H40G 107.2 . .
C403 C404 H40H 109.5 . .
C403 C404 H40I 109.5 . .
H40H C404 H40I 109.5 . .
C403 C404 H40J 109.5 . .
H40H C404 H40J 109.5 . .
H40I C404 H40J 109.5 . .
N4 C405 C406 114.2(10) . .
N4 C405 H40K 108.7 . .
C406 C405 H40K 108.7 . .
N4 C405 H40L 108.7 . .
C406 C405 H40L 108.7 . .
H40K C405 H40L 107.6 . .
C405 C406 H40M 109.5 . .
C405 C406 H40N 109.5 . .
H40M C406 H40N 109.5 . .
C405 C406 H40O 109.5 . .
H40M C406 H40O 109.5 . .
H40N C406 H40O 109.5 . .
N4 C407 C408 112.9(11) . .
N4 C407 H40P 109.0 . .
C408 C407 H40P 109.0 . .
N4 C407 H40Q 109.0 . .
C408 C407 H40Q 109.0 . .
H40P C407 H40Q 107.8 . .
C407 C408 H40R 109.5 . .
C407 C408 H40S 109.5 . .
H40R C408 H40S 109.5 . .
C407 C408 H40T 109.5 . .
H40R C408 H40T 109.5 . .
H40S C408 H40T 109.5 . .
C503 N5 C503 122.4(11) . 3
C503 N5 C505 116.5(13) . .
C503 N5 C505 120.6(14) 3 .
C503 N5 C505 120.6(14) . 3
C503 N5 C505 116.5(13) 3 3
C505 N5 C505 15.7(11) . 3
C503 N5 C507 36.7(6) . 3
C503 N5 C507 110.7(7) 3 3
C505 N5 C507 120.9(14) . 3
C505 N5 C507 113.9(12) 3 3
C503 N5 C507 110.7(7) . .
C503 N5 C507 36.7(6) 3 .
C505 N5 C507 113.9(12) . .
C505 N5 C507 120.9(14) 3 .
C507 N5 C507 124.7(10) 3 .
C503 N5 C501 67.3(7) . 3
C503 N5 C501 109.0(7) 3 3
C505 N5 C501 85.8(8) . 3
C505 N5 C501 101.3(8) 3 3
C507 N5 C501 104.0(7) 3 3
C507 N5 C501 72.5(7) . 3
C503 N5 C501 109.0(7) . .
C503 N5 C501 67.3(7) 3 .
C505 N5 C501 101.3(8) . .
C505 N5 C501 85.8(8) 3 .
C507 N5 C501 72.5(7) 3 .
C507 N5 C501 104.0(7) . .
C501 N5 C501 172.9(10) 3 .
C502 C501 N5 118.4(9) . .
C502 C501 H50A 107.7 . .
N5 C501 H50A 107.7 . .
C502 C501 H50B 107.7 . .
N5 C501 H50B 107.7 . .
H50A C501 H50B 107.1 . .
C501 C502 H50C 109.5 . .
C501 C502 H50D 109.5 . .
H50C C502 H50D 109.5 . .
C501 C502 H50E 109.5 . .
H50C C502 H50E 109.5 . .
H50D C502 H50E 109.5 . .
N5 C503 C504 122.0(13) . .
N5 C503 H50F 106.8 . .
C504 C503 H50F 106.8 . .
N5 C503 H50G 106.8 . .
C504 C503 H50G 106.8 . .
H50F C503 H50G 106.7 . .
C503 C504 H50H 109.5 . .
C503 C504 H50I 109.5 . .
H50H C504 H50I 109.5 . .
C503 C504 H50J 109.5 . .
H50H C504 H50J 109.5 . .
H50I C504 H50J 109.5 . .
N5 C505 C506 111.0(9) . .
N5 C505 H50K 109.4 . .
C506 C505 H50K 109.4 . .
N5 C505 H50L 109.4 . .
C506 C505 H50L 109.4 . .
H50K C505 H50L 108.0 . .
C505 C506 H50M 109.5 . .
C505 C506 H50N 109.5 . .
H50M C506 H50N 109.5 . .
C505 C506 H50O 109.5 . .
H50M C506 H50O 109.5 . .
H50N C506 H50O 109.5 . .
N5 C507 C508 113.7(11) . .
N5 C507 H50P 108.8 . .
C508 C507 H50P 108.8 . .
N5 C507 H50Q 108.8 . .
C508 C507 H50Q 108.8 . .
H50P C507 H50Q 107.7 . .
C507 C508 H50R 109.5 . .
C507 C508 H50S 109.5 . .
H50R C508 H50S 109.5 . .
C507 C508 H50T 109.5 . .
H50R C508 H50T 109.5 . .
H50S C508 H50T 109.5 . .
O601 C601 C603 119.5(11) . .
O601 C601 C602 124.5(11) . .
C603 C601 C602 116.0(10) . .
C601 C602 H60A 109.5 . .
C601 C602 H60B 109.5 . .
H60A C602 H60B 109.5 . .
C601 C602 H60C 109.5 . .
H60A C602 H60C 109.5 . .
H60B C602 H60C 109.5 . .
C601 C603 H60D 109.5 . .
C601 C603 H60E 109.5 . .
H60D C603 H60E 109.5 . .
C601 C603 H60F 109.5 . .
H60D C603 H60F 109.5 . .
H60E C603 H60F 109.5 . .
O701 C701 C702 122.6(8) . .
O701 C701 C703 119.0(9) . .
C702 C701 C703 118.0(8) . .
C701 C702 H70A 109.5 . .
C701 C702 H70B 109.5 . .
H70A C702 H70B 109.5 . .
C701 C702 H70C 109.5 . .
H70A C702 H70C 109.5 . .
H70B C702 H70C 109.5 . .
C701 C703 H70D 109.5 . .
C701 C703 H70E 109.5 . .
H70D C703 H70E 109.5 . .
C701 C703 H70F 109.5 . .
H70D C703 H70F 109.5 . .
H70E C703 H70F 109.5 . .

loop_
_geom_bond_atom_site_label_1
_geom_bond_atom_site_label_2
_geom_bond_distance
_geom_bond_site_symmetry_2
Co1 C20 1.762(8) .
Co1 C22 1.897(7) .
Co1 C3 1.915(7) .
Co1 C1 2.064(6) .
Co1 Co3 2.4935(12) .
Co1 Co7 2.5098(12) .
Co1 Co8 2.5639(12) .
Co1 Co5 2.5668(12) .
Co2 C9 1.750(8) .
Co2 C7 2.048(8) .
Co2 C2 2.071(6) .
Co2 C5 2.080(7) .
Co2 C1 2.298(6) .
Co2 Co4 2.4371(12) .
Co2 Co11 2.4481(13) .
Co2 Co3 2.5576(12) .
Co2 Co10 2.5963(13) .
Co2 Co6 2.6574(12) .
Co3 C4 1.751(7) .
Co3 C13 1.878(7) .
Co3 C22 1.888(7) .
Co3 C1 2.049(6) .
Co3 Co5 2.5028(12) .
Co3 Co4 2.5903(12) .
Co4 C15 1.755(8) .
Co4 C5 1.817(7) .
Co4 C6 1.834(6) .
Co4 C1 2.094(6) .
Co4 Co6 2.4320(12) .
Co4 Co7 2.5706(12) .
Co5 C12 1.744(8) .
Co5 C21 1.924(8) .
Co5 C13 1.948(7) .
Co5 C2 2.108(7) .
Co5 C1 2.214(6) .
Co5 Co10 2.4687(13) .
Co5 Co8 2.6063(13) .
Co6 C14 1.747(8) .
Co6 C6 2.014(7) .
Co6 C8 2.039(7) .
Co6 C2 2.067(6) .
Co6 C1 2.307(6) .
Co6 Co11 2.4398(13) .
Co6 Co7 2.5565(12) .
Co6 Co9 2.5732(12) .
Co7 C16 1.751(7) .
Co7 C3 1.885(7) .
Co7 C17 1.892(7) .
Co7 C1 2.060(6) .
Co7 Co8 2.4944(12) .
Co8 C19 1.729(8) .
Co8 C11 1.924(7) .
Co8 C17 1.937(7) .
Co8 C2 2.088(6) .
Co8 C1 2.199(6) .
Co8 Co9 2.4658(13) .
Co9 C18 1.731(8) .
Co9 C11 1.869(7) .
Co9 C23 1.894(7) .
Co9 C2 1.935(7) .
Co9 Co10 2.4653(14) .
Co9 Co11 2.5742(13) .
Co10 C10 1.757(8) .
Co10 C21 1.875(7) .
Co10 C23 1.912(8) .
Co10 C2 1.939(6) .
Co10 Co11 2.5879(13) .
Co11 C24 1.738(8) .
Co11 C7 1.818(8) .
Co11 C8 1.820(8) .
C1 C2 1.527(9) .
C3 O3 1.164(8) .
C4 O4 1.144(8) .
C5 O5 1.164(8) .
C6 O6 1.158(7) .
C7 O7 1.161(9) .
C8 O8 1.166(9) .
C9 O9 1.151(8) .
C10 O10 1.138(9) .
C11 O11 1.166(9) .
C12 O12 1.161(9) .
C13 O13 1.179(8) .
C14 O14 1.148(8) .
C15 O15 1.146(8) .
C16 O16 1.152(8) .
C17 O17 1.172(8) .
C18 O18 1.163(9) .
C19 O19 1.165(9) .
C20 O20 1.134(9) .
C21 O21 1.169(8) .
C22 O22 1.183(7) .
C23 O23 1.180(8) .
C24 O24 1.149(10) .
N1 C107 1.495(7) .
N1 C105 1.498(7) .
N1 C101 1.509(8) .
N1 C103 1.521(7) .
C101 C102 1.525(8) .
C101 H10A 0.9900 .
C101 H10B 0.9900 .
C102 H10C 0.9800 .
C102 H10D 0.9800 .
C102 H10E 0.9800 .
C103 C104 1.526(8) .
C103 H10F 0.9900 .
C103 H10G 0.9900 .
C104 H10H 0.9800 .
C104 H10I 0.9800 .
C104 H10J 0.9800 .
C105 C106 1.510(8) .
C105 H10K 0.9900 .
C105 H10L 0.9900 .
C106 H10M 0.9800 .
C106 H10N 0.9800 .
C106 H10O 0.9800 .
C107 C108 1.517(8) .
C107 H10P 0.9900 .
C107 H10Q 0.9900 .
C108 H10R 0.9800 .
C108 H10S 0.9800 .
C108 H10T 0.9800 .
N2 C203 1.506(7) 2
N2 C203 1.506(7) .
N2 C201 1.514(7) .
N2 C201 1.514(7) 2
C201 C202 1.503(9) .
C201 H20A 0.9900 .
C201 H20B 0.9900 .
C202 H20C 0.9800 .
C202 H20D 0.9800 .
C202 H20E 0.9800 .
C203 C204 1.503(9) .
C203 H20F 0.9900 .
C203 H20G 0.9900 .
C204 H20H 0.9800 .
C204 H20I 0.9800 .
C204 H20J 0.9800 .
N3 C307 1.453(10) .
N3 C307 1.453(10) 2_565
N3 C305 1.462(10) .
N3 C305 1.462(10) 2_565
N3 C301 1.546(9) .
N3 C301 1.546(9) 2_565
N3 C303 1.568(9) .
N3 C303 1.568(9) 2_565
C301 C302 1.518(13) .
C301 H30A 0.9900 .
C301 H30B 0.9900 .
C302 H30C 0.9800 .
C302 H30D 0.9800 .
C302 H30E 0.9800 .
C303 C304 1.512(13) .
C303 H30F 0.9900 .
C303 H30G 0.9900 .
C304 H30H 0.9800 .
C304 H30I 0.9800 .
C304 H30J 0.9800 .
C305 C306 1.527(13) .
C305 H30K 0.9900 .
C305 H30L 0.9900 .
C306 H30M 0.9800 .
C306 H30N 0.9800 .
C306 H30O 0.9800 .
C307 C308 1.523(13) .
C307 H30P 0.9900 .
C307 H30Q 0.9900 .
C308 H30R 0.9800 .
C308 H30S 0.9800 .
C308 H30T 0.9800 .
N4 C407 1.459(9) 3
N4 C407 1.459(9) .
N4 C405 1.497(10) .
N4 C405 1.497(10) 3
N4 C401 1.500(10) .
N4 C401 1.500(10) 3
N4 C403 1.556(10) 3
N4 C403 1.556(9) .
C401 C402 1.520(13) .
C401 H40A 0.9900 .
C401 H40B 0.9900 .
C402 H40C 0.9800 .
C402 H40D 0.9800 .
C402 H40E 0.9800 .
C403 C404 1.518(12) .
C403 H40F 0.9900 .
C403 H40G 0.9900 .
C404 H40H 0.9800 .
C404 H40I 0.9800 .
C404 H40J 0.9800 .
C405 C406 1.518(12) .
C405 H40K 0.9900 .
C405 H40L 0.9900 .
C406 H40M 0.9800 .
C406 H40N 0.9800 .
C406 H40O 0.9800 .
C407 C408 1.519(12) .
C407 H40P 0.9900 .
C407 H40Q 0.9900 .
C408 H40R 0.9800 .
C408 H40S 0.9800 .
C408 H40T 0.9800 .
N5 C503 1.457(9) .
N5 C503 1.457(9) 3
N5 C505 1.485(9) .
N5 C505 1.485(9) 3
N5 C507 1.498(9) 3
N5 C507 1.498(9) .
N5 C501 1.585(9) 3
N5 C501 1.585(9) .
C501 C502 1.518(11) .
C501 H50A 0.9900 .
C501 H50B 0.9900 .
C502 H50C 0.9800 .
C502 H50D 0.9800 .
C502 H50E 0.9800 .
C503 C504 1.515(12) .
C503 H50F 0.9900 .
C503 H50G 0.9900 .
C504 H50H 0.9800 .
C504 H50I 0.9800 .
C504 H50J 0.9800 .
C505 C506 1.519(12) .
C505 H50K 0.9900 .
C505 H50L 0.9900 .
C506 H50M 0.9800 .
C506 H50N 0.9800 .
C506 H50O 0.9800 .
C507 C508 1.516(12) .
C507 H50P 0.9900 .
C507 H50Q 0.9900 .
C508 H50R 0.9800 .
C508 H50S 0.9800 .
C508 H50T 0.9800 .
O601 C601 1.214(10) .
C601 C603 1.467(12) .
C601 C602 1.486(12) .
C602 H60A 0.9800 .
C602 H60B 0.9800 .
C602 H60C 0.9800 .
C603 H60D 0.9800 .
C603 H60E 0.9800 .
C603 H60F 0.9800 .
O701 C701 1.200(9) .
C701 C702 1.479(11) .
C701 C703 1.486(10) .
C702 H70A 0.9800 .
C702 H70B 0.9800 .
C702 H70C 0.9800 .
C703 H70D 0.9800 .
C703 H70E 0.9800 .
C703 H70F 0.9800 .

loop_
_geom_torsion_atom_site_label_1
_geom_torsion_atom_site_label_2
_geom_torsion_atom_site_label_3
_geom_torsion_atom_site_label_4
_geom_torsion
_geom_torsion_site_symmetry_1
C20 Co1 Co3 C4 58.7(5) .
C22 Co1 Co3 C4 16.6(4) .
C3 Co1 Co3 C4 -59.9(4) .
C1 Co1 Co3 C4 -140.2(4) .
Co7 Co1 Co3 C4 -105.4(4) .
Co8 Co1 Co3 C4 -164.4(4) .
Co5 Co1 Co3 C4 151.3(4) .
C20 Co1 Co3 C13 -51.3(4) .
C22 Co1 Co3 C13 -93.4(3) .
C3 Co1 Co3 C13 -169.8(3) .
C1 Co1 Co3 C13 109.9(3) .
Co7 Co1 Co3 C13 144.6(2) .
Co8 Co1 Co3 C13 85.7(2) .
Co5 Co1 Co3 C13 41.4(2) .
C20 Co1 Co3 C22 42.1(4) .
C3 Co1 Co3 C22 -76.4(3) .
C1 Co1 Co3 C22 -156.7(3) .
Co7 Co1 Co3 C22 -122.0(2) .
Co8 Co1 Co3 C22 179.1(2) .
Co5 Co1 Co3 C22 134.8(2) .
C20 Co1 Co3 C1 -161.2(4) .
C22 Co1 Co3 C1 156.7(3) .
C3 Co1 Co3 C1 80.3(3) .
Co7 Co1 Co3 C1 34.7(2) .
Co8 Co1 Co3 C1 -24.2(2) .
Co5 Co1 Co3 C1 -68.5(2) .
C20 Co1 Co3 Co5 -92.7(3) .
C22 Co1 Co3 Co5 -134.8(2) .
C3 Co1 Co3 Co5 148.8(2) .
C1 Co1 Co3 Co5 68.5(2) .
Co7 Co1 Co3 Co5 103.23(4) .
Co8 Co1 Co3 Co5 44.31(4) .
C20 Co1 Co3 Co2 -151.0(3) .
C22 Co1 Co3 Co2 166.9(3) .
C3 Co1 Co3 Co2 90.4(2) .
C1 Co1 Co3 Co2 10.1(2) .
Co7 Co1 Co3 Co2 44.86(5) .
Co8 Co1 Co3 Co2 -14.06(5) .
Co5 Co1 Co3 Co2 -58.37(4) .
C20 Co1 Co3 Co4 156.4(3) .
C22 Co1 Co3 Co4 114.3(2) .
C3 Co1 Co3 Co4 37.8(2) .
C1 Co1 Co3 Co4 -42.5(2) .
Co7 Co1 Co3 Co4 -7.73(4) .
Co8 Co1 Co3 Co4 -66.65(4) .
Co5 Co1 Co3 Co4 -110.96(4) .
C9 Co2 Co3 C4 -52.2(3) .
C7 Co2 Co3 C4 -1.0(8) .
C2 Co2 Co3 C4 179.3(3) .
C5 Co2 Co3 C4 43.7(3) .
C1 Co2 Co3 C4 152.6(3) .
Co4 Co2 Co3 C4 90.0(2) .
Co11 Co2 Co3 C4 171.0(2) .
Co10 Co2 Co3 C4 -137.2(2) .
Co6 Co2 Co3 C4 132.8(2) .
C9 Co2 Co3 C13 49.6(3) .
C7 Co2 Co3 C13 100.8(7) .
C2 Co2 Co3 C13 -78.9(3) .
C5 Co2 Co3 C13 145.5(3) .
C1 Co2 Co3 C13 -105.6(3) .
Co4 Co2 Co3 C13 -168.2(2) .
Co11 Co2 Co3 C13 -87.2(2) .
Co10 Co2 Co3 C13 -35.4(2) .
Co6 Co2 Co3 C13 -125.4(2) .
C9 Co2 Co3 C22 171.5(5) .
C7 Co2 Co3 C22 -137.2(9) .
C2 Co2 Co3 C22 43.0(5) .
C5 Co2 Co3 C22 -92.5(5) .
C1 Co2 Co3 C22 16.4(5) .
Co4 Co2 Co3 C22 -46.3(5) .
Co11 Co2 Co3 C22 34.8(5) .
Co10 Co2 Co3 C22 86.5(5) .
Co6 Co2 Co3 C22 -3.5(5) .
C9 Co2 Co3 C1 155.1(3) .
C7 Co2 Co3 C1 -153.6(7) .
C2 Co2 Co3 C1 26.6(3) .
C5 Co2 Co3 C1 -108.9(3) .
Co4 Co2 Co3 C1 -62.63(19) .
Co11 Co2 Co3 C1 18.4(2) .
Co10 Co2 Co3 C1 70.14(19) .
Co6 Co2 Co3 C1 -19.84(19) .
C9 Co2 Co3 Co1 145.6(2) .
C7 Co2 Co3 Co1 -163.1(7) .
C2 Co2 Co3 Co1 17.17(18) .
C5 Co2 Co3 Co1 -118.39(18) .
C1 Co2 Co3 Co1 -9.47(19) .
Co4 Co2 Co3 Co1 -72.10(4) .
Co11 Co2 Co3 Co1 8.92(12) .
Co10 Co2 Co3 Co1 60.66(5) .
Co6 Co2 Co3 Co1 -29.32(5) .
C9 Co2 Co3 Co5 94.5(2) .
C7 Co2 Co3 Co5 145.8(7) .
C2 Co2 Co3 Co5 -33.94(17) .
C5 Co2 Co3 Co5 -169.50(18) .
C1 Co2 Co3 Co5 -60.58(19) .
Co4 Co2 Co3 Co5 -123.21(4) .
Co11 Co2 Co3 Co5 -42.19(10) .
Co10 Co2 Co3 Co5 9.55(4) .
Co6 Co2 Co3 Co5 -80.43(4) .
C9 Co2 Co3 Co4 -142.3(2) .
C7 Co2 Co3 Co4 -91.0(7) .
C2 Co2 Co3 Co4 89.27(17) .
C5 Co2 Co3 Co4 -46.29(18) .
C1 Co2 Co3 Co4 62.63(19) .
Co11 Co2 Co3 Co4 81.02(10) .
Co10 Co2 Co3 Co4 132.77(5) .
Co6 Co2 Co3 Co4 42.78(4) .
C9 Co2 Co4 C15 3.2(6) .
C7 Co2 Co4 C15 112.2(5) .
C2 Co2 Co4 C15 -131.6(5) .
C5 Co2 Co4 C15 54.1(5) .
C1 Co2 Co4 C15 -106.6(5) .
Co11 Co2 Co4 C15 162.7(5) .
Co3 Co2 Co4 C15 -48.0(5) .
Co10 Co2 Co4 C15 -128.2(5) .
Co6 Co2 Co4 C15 -175.3(5) .
C9 Co2 Co4 C5 -50.9(4) .
C7 Co2 Co4 C5 58.1(4) .
C2 Co2 Co4 C5 174.3(3) .
C1 Co2 Co4 C5 -160.7(3) .
Co11 Co2 Co4 C5 108.6(2) .
Co3 Co2 Co4 C5 -102.1(2) .
Co10 Co2 Co4 C5 177.7(3) .
Co6 Co2 Co4 C5 130.6(2) .
C9 Co2 Co4 C6 -140.5(4) .
C7 Co2 Co4 C6 -31.5(3) .
C2 Co2 Co4 C6 84.8(3) .
C5 Co2 Co4 C6 -89.6(3) .
C1 Co2 Co4 C6 109.7(3) .
Co11 Co2 Co4 C6 19.0(2) .
Co3 Co2 Co4 C6 168.3(2) .
Co10 Co2 Co4 C6 88.2(2) .
Co6 Co2 Co4 C6 41.0(2) .
C9 Co2 Co4 C1 109.8(4) .
C7 Co2 Co4 C1 -141.2(3) .
C2 Co2 Co4 C1 -25.0(3) .
C5 Co2 Co4 C1 160.7(3) .
Co11 Co2 Co4 C1 -90.73(19) .
Co3 Co2 Co4 C1 58.59(19) .
Co10 Co2 Co4 C1 -21.6(2) .
Co6 Co2 Co4 C1 -68.68(19) .
C9 Co2 Co4 Co6 178.5(3) .
C7 Co2 Co4 Co6 -72.5(3) .
C2 Co2 Co4 Co6 43.73(19) .
C5 Co2 Co4 Co6 -130.6(2) .
C1 Co2 Co4 Co6 68.68(19) .
Co11 Co2 Co4 Co6 -22.05(4) .
Co3 Co2 Co4 Co6 127.28(4) .
Co10 Co2 Co4 Co6 47.12(6) .
C9 Co2 Co4 Co7 131.6(3) .
C7 Co2 Co4 Co7 -119.4(3) .
C2 Co2 Co4 Co7 -3.17(19) .
C5 Co2 Co4 Co7 -177.5(2) .
C1 Co2 Co4 Co7 21.79(19) .
Co11 Co2 Co4 Co7 -68.95(5) .
Co3 Co2 Co4 Co7 80.38(4) .
Co10 Co2 Co4 Co7 0.22(8) .
Co6 Co2 Co4 Co7 -46.90(4) .
C9 Co2 Co4 Co3 51.2(3) .
C7 Co2 Co4 Co3 160.2(3) .
C2 Co2 Co4 Co3 -83.55(19) .
C5 Co2 Co4 Co3 102.1(2) .
C1 Co2 Co4 Co3 -58.59(19) .
Co11 Co2 Co4 Co3 -149.33(5) .
Co10 Co2 Co4 Co3 -80.16(6) .
Co6 Co2 Co4 Co3 -127.28(4) .
C4 Co3 Co4 C15 58.7(3) .
C13 Co3 Co4 C15 -175.2(5) .
C22 Co3 Co4 C15 -38.4(3) .
C1 Co3 Co4 C15 -127.2(3) .
Co1 Co3 Co4 C15 -84.1(2) .
Co5 Co3 Co4 C15 -143.6(2) .
Co2 Co3 Co4 C15 158.9(2) .
C4 Co3 Co4 C5 -45.1(3) .
C13 Co3 Co4 C5 80.9(5) .
C22 Co3 Co4 C5 -142.2(3) .
C1 Co3 Co4 C5 129.0(3) .
Co1 Co3 Co4 C5 172.0(2) .
Co5 Co3 Co4 C5 112.6(2) .
Co2 Co3 Co4 C5 55.0(2) .
C4 Co3 Co4 C6 -136.1(7) .
C13 Co3 Co4 C6 -10.0(8) .
C22 Co3 Co4 C6 126.8(7) .
C1 Co3 Co4 C6 38.0(7) .
Co1 Co3 Co4 C6 81.1(6) .
Co5 Co3 Co4 C6 21.6(6) .
Co2 Co3 Co4 C6 -36.0(6) .
C4 Co3 Co4 C1 -174.1(3) .
C13 Co3 Co4 C1 -48.0(5) .
C22 Co3 Co4 C1 88.8(3) .
Co1 Co3 Co4 C1 43.1(2) .
Co5 Co3 Co4 C1 -16.4(2) .
Co2 Co3 Co4 C1 -74.0(2) .
C4 Co3 Co4 Co6 -149.6(2) .
C13 Co3 Co4 Co6 -23.6(5) .
C22 Co3 Co4 Co6 113.3(2) .
C1 Co3 Co4 Co6 24.5(2) .
Co1 Co3 Co4 Co6 67.56(4) .
Co5 Co3 Co4 Co6 8.10(5) .
Co2 Co3 Co4 Co6 -49.49(4) .
C4 Co3 Co4 Co2 -100.1(2) .
C13 Co3 Co4 Co2 25.9(5) .
C22 Co3 Co4 Co2 162.8(2) .
C1 Co3 Co4 Co2 74.0(2) .
Co1 Co3 Co4 Co2 117.05(4) .
Co5 Co3 Co4 Co2 57.59(4) .
C4 Co3 Co4 Co7 150.4(2) .
C13 Co3 Co4 Co7 -83.6(5) .
C22 Co3 Co4 Co7 53.3(2) .
C1 Co3 Co4 Co7 -35.5(2) .
Co1 Co3 Co4 Co7 7.53(4) .
Co5 Co3 Co4 Co7 -51.93(5) .
Co2 Co3 Co4 Co7 -109.52(4) .
C4 Co3 Co5 C12 -88.3(5) .
C13 Co3 Co5 C12 -62.1(4) .
C22 Co3 Co5 C12 26.0(3) .
C1 Co3 Co5 C12 120.9(3) .
Co1 Co3 Co5 C12 58.8(3) .
Co2 Co3 Co5 C12 -176.8(3) .
Co4 Co3 Co5 C12 136.3(3) .
C4 Co3 Co5 C21 27.4(5) .
C13 Co3 Co5 C21 53.6(4) .
C22 Co3 Co5 C21 141.7(3) .
C1 Co3 Co5 C21 -123.3(3) .
Co1 Co3 Co5 C21 174.6(3) .
Co2 Co3 Co5 C21 -61.1(3) .
Co4 Co3 Co5 C21 -108.0(3) .
C4 Co3 Co5 C13 -26.2(5) .
C22 Co3 Co5 C13 88.1(3) .
C1 Co3 Co5 C13 -177.0(3) .
Co1 Co3 Co5 C13 120.9(3) .
Co2 Co3 Co5 C13 -114.7(3) .
Co4 Co3 Co5 C13 -161.6(3) .
C4 Co3 Co5 C2 121.7(5) .
C13 Co3 Co5 C2 147.9(3) .
C22 Co3 Co5 C2 -124.0(3) .
C1 Co3 Co5 C2 -29.0(3) .
Co1 Co3 Co5 C2 -91.13(18) .
Co2 Co3 Co5 C2 33.22(18) .
Co4 Co3 Co5 C2 -13.67(18) .
C4 Co3 Co5 C1 150.7(5) .
C13 Co3 Co5 C1 177.0(3) .
C22 Co3 Co5 C1 -94.9(3) .
Co1 Co3 Co5 C1 -62.1(2) .
Co2 Co3 Co5 C1 62.2(2) .
Co4 Co3 Co5 C1 15.4(2) .
C4 Co3 Co5 Co10 78.2(4) .
C13 Co3 Co5 Co10 104.4(3) .
C22 Co3 Co5 Co10 -167.49(19) .
C1 Co3 Co5 Co10 -72.6(2) .
Co1 Co3 Co5 Co10 -134.66(5) .
Co2 Co3 Co5 Co10 -10.30(4) .
Co4 Co3 Co5 Co10 -57.19(5) .
C4 Co3 Co5 Co1 -147.2(4) .
C13 Co3 Co5 Co1 -120.9(3) .
C22 Co3 Co5 Co1 -32.83(19) .
C1 Co3 Co5 Co1 62.1(2) .
Co2 Co3 Co5 Co1 124.36(4) .
Co4 Co3 Co5 Co1 77.46(4) .
C4 Co3 Co5 Co8 169.7(4) .
C13 Co3 Co5 Co8 -164.1(3) .
C22 Co3 Co5 Co8 -75.94(19) .
C1 Co3 Co5 Co8 19.0(2) .
Co1 Co3 Co5 Co8 -43.11(4) .
Co2 Co3 Co5 Co8 81.25(4) .
Co4 Co3 Co5 Co8 34.35(5) .
C20 Co1 Co5 C12 -1.7(4) .
C22 Co1 Co5 C12 -98.0(3) .
C3 Co1 Co5 C12 146.6(5) .
C1 Co1 Co5 C12 166.6(3) .
Co3 Co1 Co5 C12 -130.4(3) .
Co7 Co1 Co5 C12 143.1(3) .
Co8 Co1 Co5 C12 100.6(3) .
C20 Co1 Co5 C21 -14.2(18) .
C22 Co1 Co5 C21 -110.5(18) .
C3 Co1 Co5 C21 134.1(18) .
C1 Co1 Co5 C21 154.0(18) .
Co3 Co1 Co5 C21 -143.0(18) .
Co7 Co1 Co5 C21 130.5(18) .
Co8 Co1 Co5 C21 88.1(18) .
C20 Co1 Co5 C13 89.2(4) .
C22 Co1 Co5 C13 -7.1(3) .
C3 Co1 Co5 C13 -122.5(4) .
C1 Co1 Co5 C13 -102.6(3) .
Co3 Co1 Co5 C13 -39.6(2) .
Co7 Co1 Co5 C13 -126.0(2) .
Co8 Co1 Co5 C13 -168.5(2) .
C20 Co1 Co5 C2 -147.8(3) .
C22 Co1 Co5 C2 115.9(3) .
C3 Co1 Co5 C2 0.5(4) .
C1 Co1 Co5 C2 20.4(3) .
Co3 Co1 Co5 C2 83.43(18) .
Co7 Co1 Co5 C2 -3.05(18) .
Co8 Co1 Co5 C2 -45.53(18) .
C20 Co1 Co5 C1 -168.2(4) .
C22 Co1 Co5 C1 95.4(3) .
C3 Co1 Co5 C1 -19.9(4) .
Co3 Co1 Co5 C1 63.0(2) .
Co7 Co1 Co5 C1 -23.5(2) .
Co8 Co1 Co5 C1 -66.0(2) .
C20 Co1 Co5 Co10 -149.0(3) .
C22 Co1 Co5 Co10 114.7(2) .
C3 Co1 Co5 Co10 -0.7(4) .
C1 Co1 Co5 Co10 19.2(2) .
Co3 Co1 Co5 Co10 82.23(7) .
Co7 Co1 Co5 Co10 -4.25(8) .
Co8 Co1 Co5 Co10 -46.73(6) .
C20 Co1 Co5 Co3 128.8(3) .
C22 Co1 Co5 Co3 32.4(2) .
C3 Co1 Co5 Co3 -82.9(4) .
C1 Co1 Co5 Co3 -63.0(2) .
Co7 Co1 Co5 Co3 -86.48(4) .
Co8 Co1 Co5 Co3 -128.95(4) .
C20 Co1 Co5 Co8 -102.3(3) .
C22 Co1 Co5 Co8 161.4(2) .
C3 Co1 Co5 Co8 46.0(4) .
C1 Co1 Co5 Co8 66.0(2) .
Co3 Co1 Co5 Co8 128.95(4) .
Co7 Co1 Co5 Co8 42.47(4) .
C15 Co4 Co6 C14 2.2(5) .
C5 Co4 Co6 C14 144.9(4) .
C6 Co4 Co6 C14 58.1(4) .
C1 Co4 Co6 C14 -105.9(4) .
Co2 Co4 Co6 C14 -174.1(3) .
Co7 Co4 Co6 C14 -46.8(3) .
Co3 Co4 Co6 C14 -127.4(3) .
C15 Co4 Co6 C6 -56.0(4) .
C5 Co4 Co6 C6 86.8(3) .
C1 Co4 Co6 C6 -164.0(3) .
Co2 Co4 Co6 C6 127.8(3) .
Co7 Co4 Co6 C6 -104.9(3) .
Co3 Co4 Co6 C6 174.4(3) .
C15 Co4 Co6 C8 -110.5(5) .
C5 Co4 Co6 C8 32.2(3) .
C6 Co4 Co6 C8 -54.5(4) .
C1 Co4 Co6 C8 141.4(3) .
Co2 Co4 Co6 C8 73.2(3) .
Co7 Co4 Co6 C8 -159.4(3) .
Co3 Co4 Co6 C8 119.9(3) .
C15 Co4 Co6 C2 132.5(4) .
C5 Co4 Co6 C2 -84.8(3) .
C6 Co4 Co6 C2 -171.6(3) .
C1 Co4 Co6 C2 24.4(3) .
Co2 Co4 Co6 C2 -43.82(18) .
Co7 Co4 Co6 C2 83.52(18) .
Co3 Co4 Co6 C2 2.86(18) .
C15 Co4 Co6 C1 108.1(4) .
C5 Co4 Co6 C1 -109.2(3) .
C6 Co4 Co6 C1 164.0(3) .
Co2 Co4 Co6 C1 -68.2(2) .
Co7 Co4 Co6 C1 59.1(2) .
Co3 Co4 Co6 C1 -21.5(2) .
C15 Co4 Co6 Co11 -161.5(4) .
C5 Co4 Co6 Co11 -18.8(2) .
C6 Co4 Co6 Co11 -105.6(3) .
C1 Co4 Co6 Co11 90.4(2) .
Co2 Co4 Co6 Co11 22.19(4) .
Co7 Co4 Co6 Co11 149.53(5) .
Co3 Co4 Co6 Co11 68.87(5) .
C15 Co4 Co6 Co7 48.9(4) .
C5 Co4 Co6 Co7 -168.3(2) .
C6 Co4 Co6 Co7 104.9(3) .
C1 Co4 Co6 Co7 -59.1(2) .
Co2 Co4 Co6 Co7 -127.34(4) .
Co3 Co4 Co6 Co7 -80.66(4) .
C15 Co4 Co6 Co9 128.8(4) .
C5 Co4 Co6 Co9 -88.5(2) .
C6 Co4 Co6 Co9 -175.3(3) .
C1 Co4 Co6 Co9 20.7(2) .
Co2 Co4 Co6 Co9 -47.49(6) .
Co7 Co4 Co6 Co9 79.85(6) .
Co3 Co4 Co6 Co9 -0.82(8) .
C15 Co4 Co6 Co2 176.3(4) .
C5 Co4 Co6 Co2 -41.0(2) .
C6 Co4 Co6 Co2 -127.8(3) .
C1 Co4 Co6 Co2 68.2(2) .
Co7 Co4 Co6 Co2 127.34(4) .
Co3 Co4 Co6 Co2 46.68(4) .
C9 Co2 Co6 C14 -22(3) .
C7 Co2 Co6 C14 -92.4(17) .
C2 Co2 Co6 C14 30.4(17) .
C5 Co2 Co6 C14 180(100) .
C1 Co2 Co6 C14 81.8(17) .
Co4 Co2 Co6 C14 146.3(16) .
Co11 Co2 Co6 C14 -58.7(16) .
Co3 Co2 Co6 C14 100.3(16) .
Co10 Co2 Co6 C14 -1.4(16) .
C9 Co2 Co6 C6 156(2) .
C7 Co2 Co6 C6 85.6(3) .
C2 Co2 Co6 C6 -151.5(3) .
C5 Co2 Co6 C6 -2.2(3) .
C1 Co2 Co6 C6 -100.1(3) .
Co4 Co2 Co6 C6 -35.71(19) .
Co11 Co2 Co6 C6 119.34(19) .
Co3 Co2 Co6 C6 -81.71(19) .
Co10 Co2 Co6 C6 176.61(19) .
C9 Co2 Co6 C8 69(2) .
C7 Co2 Co6 C8 -1.6(3) .
C2 Co2 Co6 C8 121.2(3) .
C5 Co2 Co6 C8 -89.5(3) .
C1 Co2 Co6 C8 172.6(3) .
Co4 Co2 Co6 C8 -122.9(2) .
Co11 Co2 Co6 C8 32.1(2) .
Co3 Co2 Co6 C8 -168.9(2) .
Co10 Co2 Co6 C8 89.4(2) .
C9 Co2 Co6 C2 -53(2) .
C7 Co2 Co6 C2 -122.9(3) .
C5 Co2 Co6 C2 149.3(3) .
C1 Co2 Co6 C2 51.4(3) .
Co4 Co2 Co6 C2 115.8(2) .
Co11 Co2 Co6 C2 -89.1(2) .
Co3 Co2 Co6 C2 69.8(2) .
Co10 Co2 Co6 C2 -31.9(2) .
C9 Co2 Co6 C1 -104(2) .
C7 Co2 Co6 C1 -174.3(3) .
C2 Co2 Co6 C1 -51.4(3) .
C5 Co2 Co6 C1 97.9(3) .
Co4 Co2 Co6 C1 64.41(18) .
Co11 Co2 Co6 C1 -140.54(18) .
Co3 Co2 Co6 C1 18.41(18) .
Co10 Co2 Co6 C1 -83.27(18) .
C9 Co2 Co6 Co4 -168(2) .
C7 Co2 Co6 Co4 121.3(2) .
C2 Co2 Co6 Co4 -115.8(2) .
C5 Co2 Co6 Co4 33.49(19) .
C1 Co2 Co6 Co4 -64.41(18) .
Co11 Co2 Co6 Co4 155.05(5) .
Co3 Co2 Co6 Co4 -45.99(4) .
Co10 Co2 Co6 Co4 -147.68(4) .
C9 Co2 Co6 Co11 37(2) .
C7 Co2 Co6 Co11 -33.7(2) .
C2 Co2 Co6 Co11 89.1(2) .
C5 Co2 Co6 Co11 -121.56(19) .
C1 Co2 Co6 Co11 140.54(18) .
Co4 Co2 Co6 Co11 -155.05(5) .
Co3 Co2 Co6 Co11 158.95(5) .
Co10 Co2 Co6 Co11 57.27(4) .
C9 Co2 Co6 Co7 -123(2) .
C7 Co2 Co6 Co7 167.0(2) .
C2 Co2 Co6 Co7 -70.1(2) .
C5 Co2 Co6 Co7 79.16(19) .
C1 Co2 Co6 Co7 -18.74(18) .
Co4 Co2 Co6 Co7 45.67(4) .
Co11 Co2 Co6 Co7 -159.28(5) .
Co3 Co2 Co6 Co7 -0.32(5) .
Co10 Co2 Co6 Co7 -102.00(4) .
C9 Co2 Co6 Co9 -21(2) .
C7 Co2 Co6 Co9 -90.9(2) .
C2 Co2 Co6 Co9 32.0(2) .
C5 Co2 Co6 Co9 -178.73(19) .
C1 Co2 Co6 Co9 83.37(18) .
Co4 Co2 Co6 Co9 147.78(4) .
Co11 Co2 Co6 Co9 -57.17(4) .
Co3 Co2 Co6 Co9 101.78(4) .
Co10 Co2 Co6 Co9 0.10(4) .
C20 Co1 Co7 C16 -61.0(5) .
C22 Co1 Co7 C16 58.9(4) .
C3 Co1 Co7 C16 -14.4(4) .
C1 Co1 Co7 C16 138.7(4) .
Co3 Co1 Co7 C16 104.0(4) .
Co8 Co1 Co7 C16 -153.0(4) .
Co5 Co1 Co7 C16 163.3(4) .
C20 Co1 Co7 C3 -46.6(4) .
C22 Co1 Co7 C3 73.3(3) .
C1 Co1 Co7 C3 153.1(3) .
Co3 Co1 Co7 C3 118.4(2) .
Co8 Co1 Co7 C3 -138.6(2) .
Co5 Co1 Co7 C3 177.7(2) .
C20 Co1 Co7 C17 49.3(4) .
C22 Co1 Co7 C17 169.2(3) .
C3 Co1 Co7 C17 95.9(3) .
C1 Co1 Co7 C17 -111.0(3) .
Co3 Co1 Co7 C17 -145.7(2) .
Co8 Co1 Co7 C17 -42.7(2) .
Co5 Co1 Co7 C17 -86.4(2) .
C20 Co1 Co7 C1 160.3(4) .
C22 Co1 Co7 C1 -79.9(3) .
C3 Co1 Co7 C1 -153.1(3) .
Co3 Co1 Co7 C1 -34.7(2) .
Co8 Co1 Co7 C1 68.2(2) .
Co5 Co1 Co7 C1 24.6(2) .
C20 Co1 Co7 Co8 92.0(3) .
C22 Co1 Co7 Co8 -148.1(2) .
C3 Co1 Co7 Co8 138.6(2) .
C1 Co1 Co7 Co8 -68.2(2) .
Co3 Co1 Co7 Co8 -102.94(4) .
Co5 Co1 Co7 Co8 -43.65(4) .
C20 Co1 Co7 Co6 149.9(3) .
C22 Co1 Co7 Co6 -90.2(2) .
C3 Co1 Co7 Co6 -163.5(2) .
C1 Co1 Co7 Co6 -10.4(2) .
Co3 Co1 Co7 Co6 -45.06(5) .
Co8 Co1 Co7 Co6 57.88(4) .
Co5 Co1 Co7 Co6 14.23(5) .
C20 Co1 Co7 Co4 -157.2(3) .
C22 Co1 Co7 Co4 -37.4(2) .
C3 Co1 Co7 Co4 -110.6(2) .
C1 Co1 Co7 Co4 42.5(2) .
Co3 Co1 Co7 Co4 7.79(4) .
Co8 Co1 Co7 Co4 110.73(4) .
Co5 Co1 Co7 Co4 67.09(4) .
C14 Co6 Co7 C16 56.7(3) .
C6 Co6 Co7 C16 -42.4(3) .
C8 Co6 Co7 C16 9.2(7) .
C2 Co6 Co7 C16 -178.1(3) .
C1 Co6 Co7 C16 -151.5(3) .
Co4 Co6 Co7 C16 -88.6(2) .
Co11 Co6 Co7 C16 -169.5(2) .
Co9 Co6 Co7 C16 138.1(2) .
Co2 Co6 Co7 C16 -131.4(2) .
C14 Co6 Co7 C3 -173.2(5) .
C6 Co6 Co7 C3 87.6(5) .
C8 Co6 Co7 C3 139.2(8) .
C2 Co6 Co7 C3 -48.1(5) .
C1 Co6 Co7 C3 -21.4(5) .
Co4 Co6 Co7 C3 41.4(5) .
Co11 Co6 Co7 C3 -39.5(5) .
Co9 Co6 Co7 C3 -91.8(5) .
Co2 Co6 Co7 C3 -1.4(5) .
C14 Co6 Co7 C17 -47.8(3) .
C6 Co6 Co7 C17 -146.9(3) .
C8 Co6 Co7 C17 -95.4(7) .
C2 Co6 Co7 C17 77.3(3) .
C1 Co6 Co7 C17 104.0(3) .
Co4 Co6 Co7 C17 166.9(2) .
Co11 Co6 Co7 C17 85.9(2) .
Co9 Co6 Co7 C17 33.6(2) .
Co2 Co6 Co7 C17 124.0(2) .
C14 Co6 Co7 C1 -151.8(3) .
C6 Co6 Co7 C1 109.1(3) .
C8 Co6 Co7 C1 160.6(7) .
C2 Co6 Co7 C1 -26.7(3) .
Co4 Co6 Co7 C1 62.87(19) .
Co11 Co6 Co7 C1 -18.1(2) .
Co9 Co6 Co7 C1 -70.40(19) .
Co2 Co6 Co7 C1 20.05(19) .
C14 Co6 Co7 Co8 -91.4(2) .
C6 Co6 Co7 Co8 169.42(18) .
C8 Co6 Co7 Co8 -139.0(7) .
C2 Co6 Co7 Co8 33.68(19) .
C1 Co6 Co7 Co8 60.36(19) .
Co4 Co6 Co7 Co8 123.22(4) .
Co11 Co6 Co7 Co8 42.29(10) .
Co9 Co6 Co7 Co8 -10.04(4) .
Co2 Co6 Co7 Co8 80.40(4) .
C14 Co6 Co7 Co1 -142.2(2) .
C6 Co6 Co7 Co1 118.67(18) .
C8 Co6 Co7 Co1 170.2(7) .
C2 Co6 Co7 Co1 -17.06(19) .
C1 Co6 Co7 Co1 9.61(19) .
Co4 Co6 Co7 Co1 72.48(4) .
Co11 Co6 Co7 Co1 -8.46(12) .
Co9 Co6 Co7 Co1 -60.79(5) .
Co2 Co6 Co7 Co1 29.66(5) .
C14 Co6 Co7 Co4 145.3(2) .
C6 Co6 Co7 Co4 46.19(18) .
C8 Co6 Co7 Co4 97.7(7) .
C2 Co6 Co7 Co4 -89.54(19) .
C1 Co6 Co7 Co4 -62.87(19) .
Co11 Co6 Co7 Co4 -80.93(10) .
Co9 Co6 Co7 Co4 -133.27(5) .
Co2 Co6 Co7 Co4 -42.82(4) .
C15 Co4 Co7 C16 -51.2(3) .
C5 Co4 Co7 C16 143.7(7) .
C6 Co4 Co7 C16 49.4(3) .
C1 Co4 Co7 C16 175.4(3) .
Co6 Co4 Co7 C16 101.4(2) .
Co2 Co4 Co7 C16 150.9(2) .
Co3 Co4 Co7 C16 -149.5(2) .
C15 Co4 Co7 C3 43.9(3) .
C5 Co4 Co7 C3 -121.1(7) .
C6 Co4 Co7 C3 144.6(3) .
C1 Co4 Co7 C3 -89.5(3) .
Co6 Co4 Co7 C3 -163.5(2) .
Co2 Co4 Co7 C3 -114.0(2) .
Co3 Co4 Co7 C3 -54.3(2) .
C15 Co4 Co7 C17 177.4(5) .
C5 Co4 Co7 C17 12.3(9) .
C6 Co4 Co7 C17 -82.0(5) .
C1 Co4 Co7 C17 44.0(5) .
Co6 Co4 Co7 C17 -30.0(5) .
Co2 Co4 Co7 C17 19.5(5) .
Co3 Co4 Co7 C17 79.1(5) .
C15 Co4 Co7 C1 133.4(3) .
C5 Co4 Co7 C1 -31.6(7) .
C6 Co4 Co7 C1 -125.9(3) .
Co6 Co4 Co7 C1 -74.0(2) .
Co2 Co4 Co7 C1 -24.5(2) .
Co3 Co4 Co7 C1 35.2(2) .
C15 Co4 Co7 Co8 150.1(2) .
C5 Co4 Co7 Co8 -15.0(7) .
C6 Co4 Co7 Co8 -109.2(2) .
C1 Co4 Co7 Co8 16.7(2) .
Co6 Co4 Co7 Co8 -57.31(4) .
Co2 Co4 Co7 Co8 -7.78(5) .
Co3 Co4 Co7 Co8 51.86(4) .
C15 Co4 Co7 Co1 90.7(2) .
C5 Co4 Co7 Co1 -74.3(7) .
C6 Co4 Co7 Co1 -168.6(2) .
C1 Co4 Co7 Co1 -42.7(2) .
Co6 Co4 Co7 Co1 -116.65(4) .
Co2 Co4 Co7 Co1 -67.13(4) .
Co3 Co4 Co7 Co1 -7.48(4) .
C15 Co4 Co7 Co6 -152.6(2) .
C5 Co4 Co7 Co6 42.4(7) .
C6 Co4 Co7 Co6 -51.9(2) .
C1 Co4 Co7 Co6 74.0(2) .
Co2 Co4 Co7 Co6 49.52(4) .
Co3 Co4 Co7 Co6 109.17(4) .
C16 Co7 Co8 C19 89.7(6) .
C3 Co7 Co8 C19 -26.7(4) .
C17 Co7 Co8 C19 60.5(4) .
C1 Co7 Co8 C19 -119.2(4) .
Co1 Co7 Co8 C19 -57.4(3) .
Co6 Co7 Co8 C19 178.1(3) .
Co4 Co7 Co8 C19 -135.0(3) .
C16 Co7 Co8 C11 -26.7(5) .
C3 Co7 Co8 C11 -143.2(3) .
C17 Co7 Co8 C11 -55.9(4) .
C1 Co7 Co8 C11 124.3(3) .
Co1 Co7 Co8 C11 -173.8(3) .
Co6 Co7 Co8 C11 61.7(3) .
Co4 Co7 Co8 C11 108.6(3) .
C16 Co7 Co8 C17 29.2(5) .
C3 Co7 Co8 C17 -87.2(3) .
C1 Co7 Co8 C17 -179.7(3) .
Co1 Co7 Co8 C17 -117.9(3) .
Co6 Co7 Co8 C17 117.6(3) .
Co4 Co7 Co8 C17 164.5(3) .
C16 Co7 Co8 C2 -121.6(5) .
C3 Co7 Co8 C2 121.9(3) .
C17 Co7 Co8 C2 -150.8(3) .
C1 Co7 Co8 C2 29.5(3) .
Co1 Co7 Co8 C2 91.30(19) .
Co6 Co7 Co8 C2 -33.21(19) .
Co4 Co7 Co8 C2 13.70(19) .
C16 Co7 Co8 C1 -151.1(5) .
C3 Co7 Co8 C1 92.5(3) .
C17 Co7 Co8 C1 179.7(3) .
Co1 Co7 Co8 C1 61.8(2) .
Co6 Co7 Co8 C1 -62.7(2) .
Co4 Co7 Co8 C1 -15.8(2) .
C16 Co7 Co8 Co9 -77.7(5) .
C3 Co7 Co8 Co9 165.88(19) .
C17 Co7 Co8 Co9 -106.9(3) .
C1 Co7 Co8 Co9 73.4(2) .
Co1 Co7 Co8 Co9 135.25(5) .
Co6 Co7 Co8 Co9 10.73(4) .
Co4 Co7 Co8 Co9 57.64(5) .
C16 Co7 Co8 Co1 147.1(5) .
C3 Co7 Co8 Co1 30.63(19) .
C17 Co7 Co8 Co1 117.9(3) .
C1 Co7 Co8 Co1 -61.8(2) .
Co6 Co7 Co8 Co1 -124.52(4) .
Co4 Co7 Co8 Co1 -77.61(4) .
C16 Co7 Co8 Co5 -170.2(5) .
C3 Co7 Co8 Co5 73.31(19) .
C17 Co7 Co8 Co5 160.6(3) .
C1 Co7 Co8 Co5 -19.2(2) .
Co1 Co7 Co8 Co5 42.68(4) .
Co6 Co7 Co8 Co5 -81.84(4) .
Co4 Co7 Co8 Co5 -34.93(5) .
C20 Co1 Co8 C19 8.6(4) .
C22 Co1 Co8 C19 -138.1(5) .
C3 Co1 Co8 C19 104.1(3) .
C1 Co1 Co8 C19 -162.8(3) .
Co3 Co1 Co8 C19 -139.6(3) .
Co7 Co1 Co8 C19 133.9(3) .
Co5 Co1 Co8 C19 -96.3(3) .
C20 Co1 Co8 C11 8(2) .
C22 Co1 Co8 C11 -139(2) .
C3 Co1 Co8 C11 103(2) .
C1 Co1 Co8 C11 -164(2) .
Co3 Co1 Co8 C11 -140(2) .
Co7 Co1 Co8 C11 133(2) .
Co5 Co1 Co8 C11 -97(2) .
C20 Co1 Co8 C17 -83.7(4) .
C22 Co1 Co8 C17 129.6(5) .
C3 Co1 Co8 C17 11.8(3) .
C1 Co1 Co8 C17 104.9(3) .
Co3 Co1 Co8 C17 128.1(2) .
Co7 Co1 Co8 C17 41.5(2) .
Co5 Co1 Co8 C17 171.4(2) .
C20 Co1 Co8 C2 150.9(3) .
C22 Co1 Co8 C2 4.2(4) .
C3 Co1 Co8 C2 -113.6(3) .
C1 Co1 Co8 C2 -20.5(3) .
Co3 Co1 Co8 C2 2.74(17) .
Co7 Co1 Co8 C2 -83.81(17) .
Co5 Co1 Co8 C2 46.06(17) .
C20 Co1 Co8 C1 171.4(4) .
C22 Co1 Co8 C1 24.7(5) .
C3 Co1 Co8 C1 -93.1(3) .
Co3 Co1 Co8 C1 23.2(2) .
Co7 Co1 Co8 C1 -63.3(2) .
Co5 Co1 Co8 C1 66.5(2) .
C20 Co1 Co8 Co9 152.3(3) .
C22 Co1 Co8 Co9 5.6(4) .
C3 Co1 Co8 Co9 -112.2(2) .
C1 Co1 Co8 Co9 -19.1(2) .
Co3 Co1 Co8 Co9 4.10(8) .
Co7 Co1 Co8 Co9 -82.45(7) .
Co5 Co1 Co8 Co9 47.42(7) .
C20 Co1 Co8 Co7 -125.3(3) .
C22 Co1 Co8 Co7 88.0(4) .
C3 Co1 Co8 Co7 -29.8(2) .
C1 Co1 Co8 Co7 63.3(2) .
Co3 Co1 Co8 Co7 86.54(4) .
Co5 Co1 Co8 Co7 129.87(4) .
C20 Co1 Co8 Co5 104.9(3) .
C22 Co1 Co8 Co5 -41.9(4) .
C3 Co1 Co8 Co5 -159.7(2) .
C1 Co1 Co8 Co5 -66.5(2) .
Co3 Co1 Co8 Co5 -43.32(4) .
Co7 Co1 Co8 Co5 -129.87(4) .
C12 Co5 Co8 C19 3.2(4) .
C21 Co5 Co8 C19 -91.1(4) .
C13 Co5 Co8 C19 101.7(5) .
C2 Co5 Co8 C19 -165.5(3) .
C1 Co5 Co8 C19 141.7(3) .
Co10 Co5 Co8 C19 -129.4(3) .
Co3 Co5 Co8 C19 123.4(3) .
Co1 Co5 Co8 C19 80.6(3) .
C12 Co5 Co8 C11 94.6(3) .
C21 Co5 Co8 C11 0.3(4) .
C13 Co5 Co8 C11 -166.9(5) .
C2 Co5 Co8 C11 -74.1(3) .
C1 Co5 Co8 C11 -126.9(3) .
Co10 Co5 Co8 C11 -38.0(3) .
Co3 Co5 Co8 C11 -145.2(3) .
Co1 Co5 Co8 C11 172.0(3) .
C12 Co5 Co8 C17 -93.1(5) .
C21 Co5 Co8 C17 172.7(5) .
C13 Co5 Co8 C17 5.4(6) .
C2 Co5 Co8 C17 98.2(4) .
C1 Co5 Co8 C17 45.5(4) .
Co10 Co5 Co8 C17 134.3(4) .
Co3 Co5 Co8 C17 27.1(4) .
Co1 Co5 Co8 C17 -15.7(4) .
C12 Co5 Co8 C2 168.7(3) .
C21 Co5 Co8 C2 74.4(3) .
C13 Co5 Co8 C2 -92.8(4) .
C1 Co5 Co8 C2 -52.8(3) .
Co10 Co5 Co8 C2 36.1(2) .
Co3 Co5 Co8 C2 -71.1(2) .
Co1 Co5 Co8 C2 -113.9(2) .
C12 Co5 Co8 C1 -138.5(3) .
C21 Co5 Co8 C1 127.2(3) .
C13 Co5 Co8 C1 -40.0(4) .
C2 Co5 Co8 C1 52.8(3) .
Co10 Co5 Co8 C1 88.9(2) .
Co3 Co5 Co8 C1 -18.3(2) .
Co1 Co5 Co8 C1 -61.2(2) .
C12 Co5 Co8 Co9 132.6(2) .
C21 Co5 Co8 Co9 38.3(3) .
C13 Co5 Co8 Co9 -128.9(4) .
C2 Co5 Co8 Co9 -36.1(2) .
C1 Co5 Co8 Co9 -88.9(2) .
Co10 Co5 Co8 Co9 0.01(4) .
Co3 Co5 Co8 Co9 -107.20(4) .
Co1 Co5 Co8 Co9 -150.03(4) .
C12 Co5 Co8 Co7 -120.0(2) .
C21 Co5 Co8 Co7 145.7(3) .
C13 Co5 Co8 Co7 -21.5(4) .
C2 Co5 Co8 Co7 71.3(2) .
C1 Co5 Co8 Co7 18.5(2) .
Co10 Co5 Co8 Co7 107.38(4) .
Co3 Co5 Co8 Co7 0.18(5) .
Co1 Co5 Co8 Co7 -42.65(4) .
C12 Co5 Co8 Co1 -77.4(2) .
C21 Co5 Co8 Co1 -171.6(3) .
C13 Co5 Co8 Co1 21.1(4) .
C2 Co5 Co8 Co1 113.9(2) .
C1 Co5 Co8 Co1 61.2(2) .
Co10 Co5 Co8 Co1 150.03(4) .
Co3 Co5 Co8 Co1 42.83(4) .
C19 Co8 Co9 C18 -83.8(5) .
C11 Co8 Co9 C18 -39.7(5) .
C17 Co8 Co9 C18 30.6(5) .
C2 Co8 Co9 C18 147.5(5) .
C1 Co8 Co9 C18 131.0(4) .
Co7 Co8 Co9 C18 82.3(4) .
Co1 Co8 Co9 C18 145.7(4) .
Co5 Co8 Co9 C18 -174.9(4) .
C19 Co8 Co9 C11 -44.1(5) .
C17 Co8 Co9 C11 70.3(4) .
C2 Co8 Co9 C11 -172.8(4) .
C1 Co8 Co9 C11 170.7(4) .
Co7 Co8 Co9 C11 122.0(3) .
Co1 Co8 Co9 C11 -174.6(3) .
Co5 Co8 Co9 C11 -135.2(3) .
C19 Co8 Co9 C23 44.7(4) .
C11 Co8 Co9 C23 88.8(4) .
C17 Co8 Co9 C23 159.1(3) .
C2 Co8 Co9 C23 -84.0(3) .
C1 Co8 Co9 C23 -100.5(3) .
Co7 Co8 Co9 C23 -149.2(3) .
Co1 Co8 Co9 C23 -85.8(3) .
Co5 Co8 Co9 C23 -46.4(3) .
C19 Co8 Co9 C2 128.7(4) .
C11 Co8 Co9 C2 172.8(4) .
C17 Co8 Co9 C2 -116.9(3) .
C1 Co8 Co9 C2 -16.5(3) .
Co7 Co8 Co9 C2 -65.2(2) .
Co1 Co8 Co9 C2 -1.8(2) .
Co5 Co8 Co9 C2 37.6(2) .
C19 Co8 Co9 Co10 91.1(3) .
C11 Co8 Co9 Co10 135.2(3) .
C17 Co8 Co9 Co10 -154.5(2) .
C2 Co8 Co9 Co10 -37.6(2) .
C1 Co8 Co9 Co10 -54.09(16) .
Co7 Co8 Co9 Co10 -102.81(5) .
Co1 Co8 Co9 Co10 -39.41(8) .
Co5 Co8 Co9 Co10 -0.01(4) .
C19 Co8 Co9 Co6 -176.8(3) .
C11 Co8 Co9 Co6 -132.6(3) .
C17 Co8 Co9 Co6 -62.3(2) .
C2 Co8 Co9 Co6 54.5(2) .
C1 Co8 Co9 Co6 38.06(16) .
Co7 Co8 Co9 Co6 -10.65(4) .
Co1 Co8 Co9 Co6 52.75(7) .
Co5 Co8 Co9 Co6 92.15(4) .
C19 Co8 Co9 Co11 148.8(3) .
C11 Co8 Co9 Co11 -167.1(3) .
C17 Co8 Co9 Co11 -96.8(2) .
C2 Co8 Co9 Co11 20.1(2) .
C1 Co8 Co9 Co11 3.61(17) .
Co7 Co8 Co9 Co11 -45.10(7) .
Co1 Co8 Co9 Co11 18.29(10) .
Co5 Co8 Co9 Co11 57.70(6) .
C14 Co6 Co9 C18 -47.8(4) .
C6 Co6 Co9 C18 62(3) .
C8 Co6 Co9 C18 39.4(4) .
C2 Co6 Co9 C18 165.7(4) .
C1 Co6 Co9 C18 -173.0(4) .
Co4 Co6 Co9 C18 170.6(3) .
Co11 Co6 Co9 C18 79.1(3) .
Co7 Co6 Co9 C18 -126.6(3) .
Co2 Co6 Co9 C18 132.4(3) .
C14 Co6 Co9 C11 52.0(3) .
C6 Co6 Co9 C11 162(3) .
C8 Co6 Co9 C11 139.2(3) .
C2 Co6 Co9 C11 -94.5(3) .
C1 Co6 Co9 C11 -73.2(3) .
Co4 Co6 Co9 C11 -89.6(3) .
Co11 Co6 Co9 C11 178.9(3) .
Co7 Co6 Co9 C11 -26.8(3) .
Co2 Co6 Co9 C11 -127.8(3) .
C14 Co6 Co9 C23 -163.6(4) .
C6 Co6 Co9 C23 -54(3) .
C8 Co6 Co9 C23 -76.3(4) .
C2 Co6 Co9 C23 49.9(4) .
C1 Co6 Co9 C23 71.2(4) .
Co4 Co6 Co9 C23 54.9(4) .
Co11 Co6 Co9 C23 -36.7(4) .
Co7 Co6 Co9 C23 117.6(4) .
Co2 Co6 Co9 C23 16.6(4) .
C14 Co6 Co9 C2 146.5(3) .
C6 Co6 Co9 C2 -104(3) .
C8 Co6 Co9 C2 -126.2(3) .
C1 Co6 Co9 C2 21.3(3) .
Co4 Co6 Co9 C2 5.0(2) .
Co11 Co6 Co9 C2 -86.6(2) .
Co7 Co6 Co9 C2 67.7(2) .
Co2 Co6 Co9 C2 -33.3(2) .
C14 Co6 Co9 Co10 179.7(2) .
C6 Co6 Co9 Co10 -71(3) .
C8 Co6 Co9 Co10 -93.1(2) .
C2 Co6 Co9 Co10 33.2(2) .
C1 Co6 Co9 Co10 54.48(16) .
Co4 Co6 Co9 Co10 38.12(7) .
Co11 Co6 Co9 Co10 -53.44(4) .
Co7 Co6 Co9 Co10 100.89(4) .
Co2 Co6 Co9 Co10 -0.11(4) .
C14 Co6 Co9 Co8 88.9(2) .
C6 Co6 Co9 Co8 -162(3) .
C8 Co6 Co9 Co8 176.2(2) .
C2 Co6 Co9 Co8 -57.6(2) .
C1 Co6 Co9 Co8 -36.25(16) .
Co4 Co6 Co9 Co8 -52.62(7) .
Co11 Co6 Co9 Co8 -144.18(5) .
Co7 Co6 Co9 Co8 10.15(4) .
Co2 Co6 Co9 Co8 -90.84(4) .
C14 Co6 Co9 Co11 -126.9(2) .
C6 Co6 Co9 Co11 -17(3) .
C8 Co6 Co9 Co11 -39.6(2) .
C2 Co6 Co9 Co11 86.6(2) .
C1 Co6 Co9 Co11 107.92(16) .
Co4 Co6 Co9 Co11 91.56(7) .
Co7 Co6 Co9 Co11 154.33(5) .
Co2 Co6 Co9 Co11 53.34(4) .
C18 Co9 Co10 C10 -1.7(5) .
C11 Co9 Co10 C10 -136.2(4) .
C23 Co9 Co10 C10 -57.8(5) .
C2 Co9 Co10 C10 142.3(4) .
Co8 Co9 Co10 C10 -177.3(3) .
Co6 Co9 Co10 C10 108.3(3) .
Co11 Co9 Co10 C10 58.7(3) .
C18 Co9 Co10 C21 133.9(4) .
C11 Co9 Co10 C21 -0.6(4) .
C23 Co9 Co10 C21 77.8(4) .
C2 Co9 Co10 C21 -82.0(4) .
Co8 Co9 Co10 C21 -41.6(3) .
Co6 Co9 Co10 C21 -116.1(3) .
Co11 Co9 Co10 C21 -165.7(3) .
C18 Co9 Co10 C23 56.1(5) .
C11 Co9 Co10 C23 -78.4(4) .
C2 Co9 Co10 C23 -159.8(4) .
Co8 Co9 Co10 C23 -119.4(3) .
Co6 Co9 Co10 C23 166.1(3) .
Co11 Co9 Co10 C23 116.5(3) .
C18 Co9 Co10 C2 -144.1(4) .
C11 Co9 Co10 C2 81.4(4) .
C23 Co9 Co10 C2 159.8(4) .
Co8 Co9 Co10 C2 40.4(2) .
Co6 Co9 Co10 C2 -34.1(2) .
Co11 Co9 Co10 C2 -83.6(2) .
C18 Co9 Co10 Co5 175.6(4) .
C11 Co9 Co10 Co5 41.0(3) .
C23 Co9 Co10 Co5 119.4(3) .
C2 Co9 Co10 Co5 -40.4(2) .
Co8 Co9 Co10 Co5 0.01(4) .
Co6 Co9 Co10 Co5 -74.47(4) .
Co11 Co9 Co10 Co5 -124.03(4) .
C18 Co9 Co10 Co11 -60.4(4) .
C11 Co9 Co10 Co11 165.1(3) .
C23 Co9 Co10 Co11 -116.5(3) .
C2 Co9 Co10 Co11 83.6(2) .
Co8 Co9 Co10 Co11 124.04(4) .
Co6 Co9 Co10 Co11 49.57(4) .
C18 Co9 Co10 Co2 -109.9(4) .
C11 Co9 Co10 Co2 115.6(3) .
C23 Co9 Co10 Co2 -166.0(3) .
C2 Co9 Co10 Co2 34.2(2) .
Co8 Co9 Co10 Co2 74.58(4) .
Co6 Co9 Co10 Co2 0.11(4) .
Co11 Co9 Co10 Co2 -49.46(4) .
C12 Co5 Co10 C10 82.0(5) .
C21 Co5 Co10 C10 42.4(5) .
C13 Co5 Co10 C10 -30.9(5) .
C2 Co5 Co10 C10 -146.0(5) .
C1 Co5 Co10 C10 -129.7(4) .
Co3 Co5 Co10 C10 -81.8(4) .
Co1 Co5 Co10 C10 -144.5(4) .
Co8 Co5 Co10 C10 176.7(4) .
C12 Co5 Co10 C21 39.6(5) .
C13 Co5 Co10 C21 -73.3(4) .
C2 Co5 Co10 C21 171.6(4) .
C1 Co5 Co10 C21 -172.1(3) .
Co3 Co5 Co10 C21 -124.2(3) .
Co1 Co5 Co10 C21 173.2(3) .
Co8 Co5 Co10 C21 134.3(3) .
C12 Co5 Co10 C23 -48.7(4) .
C21 Co5 Co10 C23 -88.4(4) .
C13 Co5 Co10 C23 -161.7(3) .
C2 Co5 Co10 C23 83.2(3) .
C1 Co5 Co10 C23 99.5(3) .
Co3 Co5 Co10 C23 147.5(2) .
Co1 Co5 Co10 C23 84.8(3) .
Co8 Co5 Co10 C23 45.9(2) .
C12 Co5 Co10 C2 -131.9(4) .
C21 Co5 Co10 C2 -171.6(4) .
C13 Co5 Co10 C2 115.1(3) .
C1 Co5 Co10 C2 16.3(3) .
Co3 Co5 Co10 C2 64.3(2) .
Co1 Co5 Co10 C2 1.6(2) .
Co8 Co5 Co10 C2 -37.3(2) .
C12 Co5 Co10 Co9 -94.7(3) .
C21 Co5 Co10 Co9 -134.3(3) .
C13 Co5 Co10 Co9 152.4(2) .
C2 Co5 Co10 Co9 37.3(2) .
C1 Co5 Co10 Co9 53.57(16) .
Co3 Co5 Co10 Co9 101.51(4) .
Co1 Co5 Co10 Co9 38.83(7) .
Co8 Co5 Co10 Co9 -0.01(4) .
C12 Co5 Co10 Co11 -152.0(3) .
C21 Co5 Co10 Co11 168.3(3) .
C13 Co5 Co10 Co11 95.0(2) .
C2 Co5 Co10 Co11 -20.1(2) .
C1 Co5 Co10 Co11 -3.79(16) .
Co3 Co5 Co10 Co11 44.16(7) .
Co1 Co5 Co10 Co11 -18.52(9) .
Co8 Co5 Co10 Co11 -57.36(6) .
C12 Co5 Co10 Co2 174.0(3) .
C21 Co5 Co10 Co2 134.3(3) .
C13 Co5 Co10 Co2 61.0(2) .
C2 Co5 Co10 Co2 -54.1(2) .
C1 Co5 Co10 Co2 -37.79(16) .
Co3 Co5 Co10 Co2 10.15(4) .
Co1 Co5 Co10 Co2 -52.52(7) .
Co8 Co5 Co10 Co2 -91.36(4) .
C9 Co2 Co10 C10 47.6(4) .
C7 Co2 Co10 C10 -39.3(4) .
C2 Co2 Co10 C10 -163.6(4) .
C5 Co2 Co10 C10 -86(7) .
C1 Co2 Co10 C10 174.8(4) .
Co4 Co2 Co10 C10 -168.2(3) .
Co11 Co2 Co10 C10 -77.1(3) .
Co3 Co2 Co10 C10 128.6(3) .
Co6 Co2 Co10 C10 -130.3(3) .
C9 Co2 Co10 C21 -54.7(4) .
C7 Co2 Co10 C21 -141.6(3) .
C2 Co2 Co10 C21 94.1(4) .
C5 Co2 Co10 C21 172(31) .
C1 Co2 Co10 C21 72.4(3) .
Co4 Co2 Co10 C21 89.5(3) .
Co11 Co2 Co10 C21 -179.4(3) .
Co3 Co2 Co10 C21 26.3(3) .
Co6 Co2 Co10 C21 127.4(3) .
C9 Co2 Co10 C23 161.5(4) .
C7 Co2 Co10 C23 74.6(4) .
C2 Co2 Co10 C23 -49.7(4) .
C5 Co2 Co10 C23 28(7) .
C1 Co2 Co10 C23 -71.3(4) .
Co4 Co2 Co10 C23 -54.3(4) .
Co11 Co2 Co10 C23 36.8(4) .
Co3 Co2 Co10 C23 -117.5(4) .
Co6 Co2 Co10 C23 -16.4(4) .
C9 Co2 Co10 C2 -148.8(3) .
C7 Co2 Co10 C2 124.3(3) .
C5 Co2 Co10 C2 78(7) .
C1 Co2 Co10 C2 -21.6(3) .
Co4 Co2 Co10 C2 -4.6(3) .
Co11 Co2 Co10 C2 86.5(3) .
Co3 Co2 Co10 C2 -67.8(3) .
Co6 Co2 Co10 C2 33.3(3) .
C9 Co2 Co10 Co9 177.8(2) .
C7 Co2 Co10 Co9 90.9(2) .
C2 Co2 Co10 Co9 -33.4(3) .
C5 Co2 Co10 Co9 45(7) .
C1 Co2 Co10 Co9 -55.03(15) .
Co4 Co2 Co10 Co9 -37.98(7) .
Co11 Co2 Co10 Co9 53.12(4) .
Co3 Co2 Co10 Co9 -101.17(4) .
Co6 Co2 Co10 Co9 -0.10(4) .
C9 Co2 Co10 Co5 -90.7(2) .
C7 Co2 Co10 Co5 -177.6(2) .
C2 Co2 Co10 Co5 58.1(3) .
C5 Co2 Co10 Co5 136(7) .
C1 Co2 Co10 Co5 36.46(15) .
Co4 Co2 Co10 Co5 53.50(6) .
Co11 Co2 Co10 Co5 144.60(5) .
Co3 Co2 Co10 Co5 -9.69(4) .
Co6 Co2 Co10 Co5 91.38(4) .
C9 Co2 Co10 Co11 124.7(2) .
C7 Co2 Co10 Co11 37.8(2) .
C2 Co2 Co10 Co11 -86.5(3) .
C5 Co2 Co10 Co11 -8(7) .
C1 Co2 Co10 Co11 -108.14(16) .
Co4 Co2 Co10 Co11 -91.09(7) .
Co3 Co2 Co10 Co11 -154.29(5) .
Co6 Co2 Co10 Co11 -53.22(4) .
C14 Co6 Co11 C24 -5.5(6) .
C6 Co6 Co11 C24 108.8(6) .
C8 Co6 Co11 C24 49.1(6) .
C2 Co6 Co11 C24 -122.3(6) .
C1 Co6 Co11 C24 -145.5(5) .
Co4 Co6 Co11 C24 160.3(5) .
Co7 Co6 Co11 C24 -131.4(5) .
Co9 Co6 Co11 C24 -70.0(5) .
Co2 Co6 Co11 C24 -177.5(5) .
C14 Co6 Co11 C7 -147.7(4) .
C6 Co6 Co11 C7 -33.5(3) .
C8 Co6 Co11 C7 -93.2(4) .
C2 Co6 Co11 C7 95.4(3) .
C1 Co6 Co11 C7 72.2(3) .
Co4 Co6 Co11 C7 18.1(3) .
Co7 Co6 Co11 C7 86.3(3) .
Co9 Co6 Co11 C7 147.7(3) .
Co2 Co6 Co11 C7 40.2(3) .
C14 Co6 Co11 C8 -54.6(4) .
C6 Co6 Co11 C8 59.7(4) .
C2 Co6 Co11 C8 -171.4(4) .
C1 Co6 Co11 C8 165.4(3) .
Co4 Co6 Co11 C8 111.2(3) .
Co7 Co6 Co11 C8 179.4(3) .
Co9 Co6 Co11 C8 -119.1(3) .
Co2 Co6 Co11 C8 133.4(3) .
C14 Co6 Co11 Co2 172.1(3) .
C6 Co6 Co11 Co2 -73.7(2) .
C8 Co6 Co11 Co2 -133.4(3) .
C2 Co6 Co11 Co2 55.2(2) .
C1 Co6 Co11 Co2 32.04(15) .
Co4 Co6 Co11 Co2 -22.14(4) .
Co7 Co6 Co11 Co2 46.08(10) .
Co9 Co6 Co11 Co2 107.52(4) .
C14 Co6 Co11 Co9 64.5(3) .
C6 Co6 Co11 Co9 178.8(2) .
C8 Co6 Co11 Co9 119.1(3) .
C2 Co6 Co11 Co9 -52.3(2) .
C1 Co6 Co11 Co9 -75.48(15) .
Co4 Co6 Co11 Co9 -129.66(5) .
Co7 Co6 Co11 Co9 -61.44(10) .
Co2 Co6 Co11 Co9 -107.52(4) .
C14 Co6 Co11 Co10 114.5(3) .
C6 Co6 Co11 Co10 -131.3(2) .
C8 Co6 Co11 Co10 169.1(3) .
C2 Co6 Co11 Co10 -2.4(2) .
C1 Co6 Co11 Co10 -25.54(15) .
Co4 Co6 Co11 Co10 -79.73(5) .
Co7 Co6 Co11 Co10 -11.51(11) .
Co9 Co6 Co11 Co10 49.94(4) .
Co2 Co6 Co11 Co10 -57.58(4) .
C9 Co2 Co11 C24 1.4(6) .
C7 Co2 Co11 C24 -52.4(6) .
C2 Co2 Co11 C24 122.2(6) .
C5 Co2 Co11 C24 -110.1(6) .
C1 Co2 Co11 C24 145.2(6) .
Co4 Co2 Co11 C24 -160.6(6) .
Co3 Co2 Co11 C24 131.0(6) .
Co10 Co2 Co11 C24 70.1(6) .
Co6 Co2 Co11 C24 177.4(6) .
C9 Co2 Co11 C7 53.7(4) .
C2 Co2 Co11 C7 174.6(3) .
C5 Co2 Co11 C7 -57.8(4) .
C1 Co2 Co11 C7 -162.4(3) .
Co4 Co2 Co11 C7 -108.2(3) .
Co3 Co2 Co11 C7 -176.7(3) .
Co10 Co2 Co11 C7 122.5(3) .
Co6 Co2 Co11 C7 -130.3(3) .
C9 Co2 Co11 C8 145.7(4) .
C7 Co2 Co11 C8 92.0(4) .
C2 Co2 Co11 C8 -93.4(3) .
C5 Co2 Co11 C8 34.2(3) .
C1 Co2 Co11 C8 -70.4(3) .
Co4 Co2 Co11 C8 -16.2(3) .
Co3 Co2 Co11 C8 -84.7(3) .
Co10 Co2 Co11 C8 -145.5(3) .
Co6 Co2 Co11 C8 -38.3(3) .
C9 Co2 Co11 Co6 -176.0(3) .
C7 Co2 Co11 Co6 130.3(3) .
C2 Co2 Co11 Co6 -55.18(18) .
C5 Co2 Co11 Co6 72.5(2) .
C1 Co2 Co11 Co6 -32.17(15) .
Co4 Co2 Co11 Co6 22.03(4) .
Co3 Co2 Co11 Co6 -46.41(10) .
Co10 Co2 Co11 Co6 -107.23(4) .
C9 Co2 Co11 Co9 -118.8(3) .
C7 Co2 Co11 Co9 -172.6(3) .
C2 Co2 Co11 Co9 2.01(18) .
C5 Co2 Co11 Co9 129.7(2) .
C1 Co2 Co11 Co9 25.02(16) .
Co4 Co2 Co11 Co9 79.22(5) .
Co3 Co2 Co11 Co9 10.78(11) .
Co10 Co2 Co11 Co9 -50.04(4) .
Co6 Co2 Co11 Co9 57.19(4) .
C9 Co2 Co11 Co10 -68.8(3) .
C7 Co2 Co11 Co10 -122.5(3) .
C2 Co2 Co11 Co10 52.05(18) .
C5 Co2 Co11 Co10 179.7(2) .
C1 Co2 Co11 Co10 75.06(15) .
Co4 Co2 Co11 Co10 129.26(5) .
Co3 Co2 Co11 Co10 60.82(10) .
Co6 Co2 Co11 Co10 107.23(4) .
C18 Co9 Co11 C24 40.1(4) .
C11 Co9 Co11 C24 142.9(10) .
C23 Co9 Co11 C24 -55.1(4) .
C2 Co9 Co11 C24 -154.2(4) .
Co10 Co9 Co11 C24 -98.3(3) .
Co8 Co9 Co11 C24 -171.9(3) .
Co6 Co9 Co11 C24 147.3(3) .
C18 Co9 Co11 C7 -179.1(5) .
C11 Co9 Co11 C7 -76.3(11) .
C23 Co9 Co11 C7 85.7(5) .
C2 Co9 Co11 C7 -13.4(5) .
Co10 Co9 Co11 C7 42.5(5) .
Co8 Co9 Co11 C7 -31.1(5) .
Co6 Co9 Co11 C7 -71.9(5) .
C18 Co9 Co11 C8 -61.4(4) .
C11 Co9 Co11 C8 41.4(10) .
C23 Co9 Co11 C8 -156.6(3) .
C2 Co9 Co11 C8 104.2(3) .
Co10 Co9 Co11 C8 160.2(2) .
Co8 Co9 Co11 C8 86.6(2) .
Co6 Co9 Co11 C8 45.8(2) .
C18 Co9 Co11 Co6 -107.2(3) .
C11 Co9 Co11 Co6 -4.4(10) .
C23 Co9 Co11 Co6 157.6(2) .
C2 Co9 Co11 Co6 58.4(2) .
Co10 Co9 Co11 Co6 114.35(4) .
Co8 Co9 Co11 Co6 40.76(5) .
C18 Co9 Co11 Co2 -167.8(3) .
C11 Co9 Co11 Co2 -65.0(10) .
C23 Co9 Co11 Co2 97.0(2) .
C2 Co9 Co11 Co2 -2.2(2) .
Co10 Co9 Co11 Co2 53.75(4) .
Co8 Co9 Co11 Co2 -19.85(6) .
Co6 Co9 Co11 Co2 -60.60(4) .
C18 Co9 Co11 Co10 138.4(3) .
C11 Co9 Co11 Co10 -118.8(10) .
C23 Co9 Co11 Co10 43.2(2) .
C2 Co9 Co11 Co10 -55.9(2) .
Co8 Co9 Co11 Co10 -73.59(5) .
Co6 Co9 Co11 Co10 -114.35(4) .
C10 Co10 Co11 C24 -41.3(5) .
C21 Co10 Co11 C24 -146.9(11) .
C23 Co10 Co11 C24 53.8(4) .
C2 Co10 Co11 C24 152.5(4) .
Co9 Co10 Co11 C24 96.6(4) .
Co5 Co10 Co11 C24 170.4(4) .
Co2 Co10 Co11 C24 -149.2(4) .
C10 Co10 Co11 C7 63.8(4) .
C21 Co10 Co11 C7 -41.8(11) .
C23 Co10 Co11 C7 159.0(3) .
C2 Co10 Co11 C7 -102.3(3) .
Co9 Co10 Co11 C7 -158.3(2) .
Co5 Co10 Co11 C7 -84.4(2) .
Co2 Co10 Co11 C7 -44.1(2) .
C10 Co10 Co11 C8 -175.2(5) .
C21 Co10 Co11 C8 79.2(12) .
C23 Co10 Co11 C8 -80.0(5) .
C2 Co10 Co11 C8 18.7(5) .
Co9 Co10 Co11 C8 -37.3(4) .
Co5 Co10 Co11 C8 36.6(4) .
Co2 Co10 Co11 C8 76.9(4) .
C10 Co10 Co11 Co6 168.7(3) .
C21 Co10 Co11 Co6 63.1(11) .
C23 Co10 Co11 Co6 -96.1(2) .
C2 Co10 Co11 Co6 2.6(2) .
Co9 Co10 Co11 Co6 -53.41(4) .
Co5 Co10 Co11 Co6 20.41(6) .
Co2 Co10 Co11 Co6 60.76(4) .
C10 Co10 Co11 Co2 107.9(3) .
C21 Co10 Co11 Co2 2.3(11) .
C23 Co10 Co11 Co2 -156.9(2) .
C2 Co10 Co11 Co2 -58.2(2) .
Co9 Co10 Co11 Co2 -114.17(4) .
Co5 Co10 Co11 Co2 -40.35(5) .
C10 Co10 Co11 Co9 -137.9(3) .
C21 Co10 Co11 Co9 116.5(11) .
C23 Co10 Co11 Co9 -42.7(2) .
C2 Co10 Co11 Co9 56.0(2) .
Co5 Co10 Co11 Co9 73.82(5) .
Co2 Co10 Co11 Co9 114.17(4) .
C4 Co3 C1 C2 -101.5(6) .
C13 Co3 C1 C2 46.1(5) .
C22 Co3 C1 C2 143.6(4) .
Co1 Co3 C1 C2 126.0(5) .
Co5 Co3 C1 C2 48.6(4) .
Co2 Co3 C1 C2 -42.8(4) .
Co4 Co3 C1 C2 -112.7(5) .
C4 Co3 C1 Co7 74.2(6) .
C13 Co3 C1 Co7 -138.2(3) .
C22 Co3 C1 Co7 -40.7(4) .
Co1 Co3 C1 Co7 -58.2(3) .
Co5 Co3 C1 Co7 -135.7(4) .
Co2 Co3 C1 Co7 132.9(4) .
Co4 Co3 C1 Co7 63.0(3) .
C4 Co3 C1 Co1 132.4(5) .
C13 Co3 C1 Co1 -79.9(3) .
C22 Co3 C1 Co1 17.6(2) .
Co5 Co3 C1 Co1 -77.47(14) .
Co2 Co3 C1 Co1 -168.9(2) .
Co4 Co3 C1 Co1 121.2(2) .
C4 Co3 C1 Co4 11.2(6) .
C13 Co3 C1 Co4 158.8(2) .
C22 Co3 C1 Co4 -103.7(2) .
Co1 Co3 C1 Co4 -121.2(2) .
Co5 Co3 C1 Co4 161.3(2) .
Co2 Co3 C1 Co4 69.88(14) .
C4 Co3 C1 Co8 175.9(4) .
C13 Co3 C1 Co8 -36.4(5) .
C22 Co3 C1 Co8 61.1(5) .
Co1 Co3 C1 Co8 43.5(3) .
Co5 Co3 C1 Co8 -34.0(3) .
Co2 Co3 C1 Co8 -125.4(5) .
Co4 Co3 C1 Co8 164.7(6) .
C4 Co3 C1 Co5 -150.1(5) .
C13 Co3 C1 Co5 -2.5(3) .
C22 Co3 C1 Co5 95.0(2) .
Co1 Co3 C1 Co5 77.47(14) .
Co2 Co3 C1 Co5 -91.41(16) .
Co4 Co3 C1 Co5 -161.3(2) .
C4 Co3 C1 Co2 -58.7(5) .
C13 Co3 C1 Co2 88.9(2) .
C22 Co3 C1 Co2 -173.6(2) .
Co1 Co3 C1 Co2 168.9(2) .
Co5 Co3 C1 Co2 91.41(16) .
Co4 Co3 C1 Co2 -69.88(14) .
C4 Co3 C1 Co6 -25.5(8) .
C13 Co3 C1 Co6 122.1(4) .
C22 Co3 C1 Co6 -140.4(4) .
Co1 Co3 C1 Co6 -157.9(5) .
Co5 Co3 C1 Co6 124.6(5) .
Co2 Co3 C1 Co6 33.2(3) .
Co4 Co3 C1 Co6 -36.7(3) .
C16 Co7 C1 C2 103.6(6) .
C3 Co7 C1 C2 -146.4(4) .
C17 Co7 C1 C2 -48.8(5) .
Co8 Co7 C1 C2 -48.5(4) .
Co1 Co7 C1 C2 -126.2(5) .
Co6 Co7 C1 C2 42.5(4) .
Co4 Co7 C1 C2 112.3(5) .
C16 Co7 C1 Co3 -72.1(6) .
C3 Co7 C1 Co3 37.9(4) .
C17 Co7 C1 Co3 135.5(3) .
Co8 Co7 C1 Co3 135.7(4) .
Co1 Co7 C1 Co3 58.1(3) .
Co6 Co7 C1 Co3 -133.3(4) .
Co4 Co7 C1 Co3 -63.4(3) .
C16 Co7 C1 Co1 -130.2(5) .
C3 Co7 C1 Co1 -20.2(2) .
C17 Co7 C1 Co1 77.4(3) .
Co8 Co7 C1 Co1 77.65(14) .
Co6 Co7 C1 Co1 168.6(2) .
Co4 Co7 C1 Co1 -121.5(2) .
C16 Co7 C1 Co4 -8.7(6) .
C3 Co7 C1 Co4 101.3(2) .
C17 Co7 C1 Co4 -161.1(2) .
Co8 Co7 C1 Co4 -160.8(2) .
Co1 Co7 C1 Co4 121.5(2) .
Co6 Co7 C1 Co4 -69.83(13) .
C16 Co7 C1 Co8 152.1(5) .
C3 Co7 C1 Co8 -97.8(2) .
C17 Co7 C1 Co8 -0.2(3) .
Co1 Co7 C1 Co8 -77.65(14) .
Co6 Co7 C1 Co8 91.00(15) .
Co4 Co7 C1 Co8 160.8(2) .
C16 Co7 C1 Co5 -174.1(5) .
C3 Co7 C1 Co5 -64.0(5) .
C17 Co7 C1 Co5 33.6(5) .
Co8 Co7 C1 Co5 33.8(3) .
Co1 Co7 C1 Co5 -43.8(3) .
Co6 Co7 C1 Co5 124.8(5) .
Co4 Co7 C1 Co5 -165.4(5) .
C16 Co7 C1 Co2 27.7(8) .
C3 Co7 C1 Co2 137.8(4) .
C17 Co7 C1 Co2 -124.6(4) .
Co8 Co7 C1 Co2 -124.4(4) .
Co1 Co7 C1 Co2 158.0(5) .
Co6 Co7 C1 Co2 -33.4(3) .
Co4 Co7 C1 Co2 36.4(3) .
C16 Co7 C1 Co6 61.1(6) .
C3 Co7 C1 Co6 171.1(2) .
C17 Co7 C1 Co6 -91.2(2) .
Co8 Co7 C1 Co6 -91.00(15) .
Co1 Co7 C1 Co6 -168.6(2) .
Co4 Co7 C1 Co6 69.83(13) .
C20 Co1 C1 C2 6.5(16) .
C22 Co1 C1 C2 -130.6(6) .
C3 Co1 C1 C2 132.4(6) .
Co3 Co1 C1 C2 -113.2(6) .
Co7 Co1 C1 C2 112.6(6) .
Co8 Co1 C1 C2 37.8(5) .
Co5 Co1 C1 C2 -38.1(5) .
C20 Co1 C1 Co3 119.7(12) .
C22 Co1 C1 Co3 -17.4(2) .
C3 Co1 C1 Co3 -114.4(2) .
Co7 Co1 C1 Co3 -134.2(2) .
Co8 Co1 C1 Co3 151.0(2) .
Co5 Co1 C1 Co3 75.09(16) .
C20 Co1 C1 Co7 -106.1(13) .
C22 Co1 C1 Co7 116.8(2) .
C3 Co1 C1 Co7 19.8(2) .
Co3 Co1 C1 Co7 134.2(2) .
Co8 Co1 C1 Co7 -74.79(15) .
Co5 Co1 C1 Co7 -150.7(2) .
C20 Co1 C1 Co4 -172.8(12) .
C22 Co1 C1 Co4 50.1(3) .
C3 Co1 C1 Co4 -46.8(3) .
Co3 Co1 C1 Co4 67.6(2) .
Co7 Co1 C1 Co4 -66.6(3) .
Co8 Co1 C1 Co4 -141.4(4) .
Co5 Co1 C1 Co4 142.6(4) .
C20 Co1 C1 Co8 -31.3(13) .
C22 Co1 C1 Co8 -168.4(2) .
C3 Co1 C1 Co8 94.6(2) .
Co3 Co1 C1 Co8 -151.0(2) .
Co7 Co1 C1 Co8 74.79(15) .
Co5 Co1 C1 Co8 -75.92(14) .
C20 Co1 C1 Co5 44.6(13) .
C22 Co1 C1 Co5 -92.5(2) .
C3 Co1 C1 Co5 170.5(2) .
Co3 Co1 C1 Co5 -75.09(16) .
Co7 Co1 C1 Co5 150.7(2) .
Co8 Co1 C1 Co5 75.92(14) .
C20 Co1 C1 Co2 101.2(13) .
C22 Co1 C1 Co2 -35.9(5) .
C3 Co1 C1 Co2 -132.9(5) .
Co3 Co1 C1 Co2 -18.5(4) .
Co7 Co1 C1 Co2 -152.7(6) .
Co8 Co1 C1 Co2 132.5(6) .
Co5 Co1 C1 Co2 56.6(4) .
C20 Co1 C1 Co6 -87.3(14) .
C22 Co1 C1 Co6 135.5(5) .
C3 Co1 C1 Co6 38.6(5) .
Co3 Co1 C1 Co6 153.0(6) .
Co7 Co1 C1 Co6 18.8(4) .
Co8 Co1 C1 Co6 -56.0(4) .
Co5 Co1 C1 Co6 -131.9(6) .
C15 Co4 C1 C2 -174.2(5) .
C5 Co4 C1 C2 56.9(5) .
C6 Co4 C1 C2 -52.3(5) .
Co6 Co4 C1 C2 -38.3(4) .
Co2 Co4 C1 C2 39.4(4) .
Co7 Co4 C1 C2 -113.6(5) .
Co3 Co4 C1 C2 114.7(5) .
C15 Co4 C1 Co3 71.1(3) .
C5 Co4 C1 Co3 -57.8(3) .
C6 Co4 C1 Co3 -167.0(2) .
Co6 Co4 C1 Co3 -153.0(2) .
Co2 Co4 C1 Co3 -75.35(15) .
Co7 Co4 C1 Co3 131.7(2) .
C15 Co4 C1 Co7 -60.6(3) .
C5 Co4 C1 Co7 170.5(2) .
C6 Co4 C1 Co7 61.3(3) .
Co6 Co4 C1 Co7 75.31(15) .
Co2 Co4 C1 Co7 152.9(2) .
Co3 Co4 C1 Co7 -131.7(2) .
C15 Co4 C1 Co1 5.2(5) .
C5 Co4 C1 Co1 -123.8(3) .
C6 Co4 C1 Co1 127.1(3) .
Co6 Co4 C1 Co1 141.1(4) .
Co2 Co4 C1 Co1 -141.3(3) .
Co7 Co4 C1 Co1 65.8(3) .
Co3 Co4 C1 Co1 -66.0(2) .
C15 Co4 C1 Co8 -91.7(6) .
C5 Co4 C1 Co8 139.4(5) .
C6 Co4 C1 Co8 30.2(6) .
Co6 Co4 C1 Co8 44.2(4) .
Co2 Co4 C1 Co8 121.8(5) .
Co7 Co4 C1 Co8 -31.1(4) .
Co3 Co4 C1 Co8 -162.8(6) .
C15 Co4 C1 Co5 102.4(6) .
C5 Co4 C1 Co5 -26.5(6) .
C6 Co4 C1 Co5 -135.7(5) .
Co6 Co4 C1 Co5 -121.7(6) .
Co2 Co4 C1 Co5 -44.1(4) .
Co7 Co4 C1 Co5 163.0(6) .
Co3 Co4 C1 Co5 31.3(4) .
C15 Co4 C1 Co2 146.5(3) .
C5 Co4 C1 Co2 17.5(3) .
C6 Co4 C1 Co2 -91.6(3) .
Co6 Co4 C1 Co2 -77.61(12) .
Co7 Co4 C1 Co2 -152.9(2) .
Co3 Co4 C1 Co2 75.35(15) .
C15 Co4 C1 Co6 -135.9(3) .
C5 Co4 C1 Co6 95.1(3) .
C6 Co4 C1 Co6 -14.0(3) .
Co2 Co4 C1 Co6 77.61(12) .
Co7 Co4 C1 Co6 -75.31(15) .
Co3 Co4 C1 Co6 153.0(2) .
C19 Co8 C1 C2 -125.5(5) .
C11 Co8 C1 C2 29.0(5) .
C17 Co8 C1 C2 132.8(4) .
Co9 Co8 C1 C2 18.9(3) .
Co7 Co8 C1 C2 132.6(4) .
Co1 Co8 C1 C2 -148.2(4) .
Co5 Co8 C1 C2 -70.7(3) .
C19 Co8 C1 Co3 -20.9(7) .
C11 Co8 C1 Co3 133.5(5) .
C17 Co8 C1 Co3 -122.6(5) .
C2 Co8 C1 Co3 104.5(6) .
Co9 Co8 C1 Co3 123.4(4) .
Co7 Co8 C1 Co3 -122.9(5) .
Co1 Co8 C1 Co3 -43.7(4) .
Co5 Co8 C1 Co3 33.8(3) .
C19 Co8 C1 Co7 101.9(4) .
C11 Co8 C1 Co7 -103.7(4) .
C17 Co8 C1 Co7 0.2(2) .
C2 Co8 C1 Co7 -132.6(4) .
Co9 Co8 C1 Co7 -113.70(13) .
Co1 Co8 C1 Co7 79.15(17) .
Co5 Co8 C1 Co7 156.7(2) .
C19 Co8 C1 Co1 22.8(4) .
C11 Co8 C1 Co1 177.2(4) .
C17 Co8 C1 Co1 -78.9(2) .
C2 Co8 C1 Co1 148.2(4) .
Co9 Co8 C1 Co1 167.15(14) .
Co7 Co8 C1 Co1 -79.15(17) .
Co5 Co8 C1 Co1 77.54(15) .
C19 Co8 C1 Co4 133.9(5) .
C11 Co8 C1 Co4 -71.7(7) .
C17 Co8 C1 Co4 32.2(5) .
C2 Co8 C1 Co4 -100.7(6) .
Co9 Co8 C1 Co4 -81.7(5) .
Co7 Co8 C1 Co4 31.9(4) .
Co1 Co8 C1 Co4 111.1(6) .
Co5 Co8 C1 Co4 -171.4(6) .
C19 Co8 C1 Co5 -54.8(4) .
C11 Co8 C1 Co5 99.6(4) .
C17 Co8 C1 Co5 -156.5(2) .
C2 Co8 C1 Co5 70.7(3) .
Co9 Co8 C1 Co5 89.61(12) .
Co7 Co8 C1 Co5 -156.7(2) .
Co1 Co8 C1 Co5 -77.54(15) .
C19 Co8 C1 Co2 -125.0(4) .
C11 Co8 C1 Co2 29.4(6) .
C17 Co8 C1 Co2 133.3(3) .
C2 Co8 C1 Co2 0.5(3) .
Co9 Co8 C1 Co2 19.4(3) .
Co7 Co8 C1 Co2 133.1(4) .
Co1 Co8 C1 Co2 -147.8(4) .
Co5 Co8 C1 Co2 -70.2(3) .
C19 Co8 C1 Co6 173.9(4) .
C11 Co8 C1 Co6 -31.6(5) .
C17 Co8 C1 Co6 72.2(3) .
C2 Co8 C1 Co6 -60.6(3) .
Co9 Co8 C1 Co6 -41.68(14) .
Co7 Co8 C1 Co6 72.02(16) .
Co1 Co8 C1 Co6 151.2(3) .
Co5 Co8 C1 Co6 -131.3(2) .
C12 Co5 C1 C2 130.5(4) .
C21 Co5 C1 C2 -27.4(5) .
C13 Co5 C1 C2 -130.8(4) .
Co10 Co5 C1 C2 -18.9(3) .
Co3 Co5 C1 C2 -133.1(4) .
Co1 Co5 C1 C2 148.1(4) .
Co8 Co5 C1 C2 70.3(3) .
C12 Co5 C1 Co3 -96.4(4) .
C21 Co5 C1 Co3 105.8(4) .
C13 Co5 C1 Co3 2.3(2) .
C2 Co5 C1 Co3 133.1(4) .
Co10 Co5 C1 Co3 114.26(13) .
Co1 Co5 C1 Co3 -78.80(16) .
Co8 Co5 C1 Co3 -156.6(2) .
C12 Co5 C1 Co7 26.6(6) .
C21 Co5 C1 Co7 -131.2(5) .
C13 Co5 C1 Co7 125.3(4) .
C2 Co5 C1 Co7 -103.9(6) .
Co10 Co5 C1 Co7 -122.7(4) .
Co3 Co5 C1 Co7 123.0(5) .
Co1 Co5 C1 Co7 44.2(3) .
Co8 Co5 C1 Co7 -33.6(3) .
C12 Co5 C1 Co1 -17.6(4) .
C21 Co5 C1 Co1 -175.4(3) .
C13 Co5 C1 Co1 81.1(2) .
C2 Co5 C1 Co1 -148.1(4) .
Co10 Co5 C1 Co1 -166.94(14) .
Co3 Co5 C1 Co1 78.80(16) .
Co8 Co5 C1 Co1 -77.84(16) .
C12 Co5 C1 Co4 -128.6(5) .
C21 Co5 C1 Co4 73.5(6) .
C13 Co5 C1 Co4 -30.0(6) .
C2 Co5 C1 Co4 100.9(6) .
Co10 Co5 C1 Co4 82.0(5) .
Co3 Co5 C1 Co4 -32.2(4) .
Co1 Co5 C1 Co4 -111.0(6) .
Co8 Co5 C1 Co4 171.1(6) .
C12 Co5 C1 Co8 60.3(4) .
C21 Co5 C1 Co8 -97.6(4) .
C13 Co5 C1 Co8 158.9(2) .
C2 Co5 C1 Co8 -70.3(3) .
Co10 Co5 C1 Co8 -89.10(12) .
Co3 Co5 C1 Co8 156.6(2) .
Co1 Co5 C1 Co8 77.84(16) .
C12 Co5 C1 Co2 -168.6(3) .
C21 Co5 C1 Co2 33.5(4) .
C13 Co5 C1 Co2 -70.0(2) .
C2 Co5 C1 Co2 60.8(3) .
Co10 Co5 C1 Co2 42.00(14) .
Co3 Co5 C1 Co2 -72.26(16) .
Co1 Co5 C1 Co2 -151.1(3) .
Co8 Co5 C1 Co2 131.1(2) .
C12 Co5 C1 Co6 129.8(4) .
C21 Co5 C1 Co6 -28.1(6) .
C13 Co5 C1 Co6 -131.6(3) .
C2 Co5 C1 Co6 -0.7(3) .
Co10 Co5 C1 Co6 -19.6(3) .
Co3 Co5 C1 Co6 -133.8(4) .
Co1 Co5 C1 Co6 147.4(4) .
Co8 Co5 C1 Co6 69.5(3) .
C9 Co2 C1 C2 105.7(4) .
C7 Co2 C1 C2 -57.0(6) .
C5 Co2 C1 C2 -153.6(4) .
Co4 Co2 C1 C2 -139.6(4) .
Co11 Co2 C1 C2 -34.2(3) .
Co3 Co2 C1 C2 136.8(4) .
Co10 Co2 C1 C2 24.8(3) .
Co6 Co2 C1 C2 -67.2(3) .
C9 Co2 C1 Co3 -31.1(3) .
C7 Co2 C1 Co3 166.2(4) .
C2 Co2 C1 Co3 -136.8(4) .
C5 Co2 C1 Co3 69.6(2) .
Co4 Co2 C1 Co3 83.61(16) .
Co11 Co2 C1 Co3 -170.96(10) .
Co10 Co2 C1 Co3 -112.04(14) .
Co6 Co2 C1 Co3 156.0(2) .
C9 Co2 C1 Co7 -153.5(4) .
C7 Co2 C1 Co7 43.8(7) .
C2 Co2 C1 Co7 100.8(5) .
C5 Co2 C1 Co7 -52.8(4) .
Co4 Co2 C1 Co7 -38.8(3) .
Co11 Co2 C1 Co7 66.6(4) .
Co3 Co2 C1 Co7 -122.4(5) .
Co10 Co2 C1 Co7 125.6(4) .
Co6 Co2 C1 Co7 33.6(3) .
C9 Co2 C1 Co1 -12.4(6) .
C7 Co2 C1 Co1 -175.0(5) .
C2 Co2 C1 Co1 -118.0(6) .
C5 Co2 C1 Co1 88.4(5) .
Co4 Co2 C1 Co1 102.4(5) .
Co11 Co2 C1 Co1 -152.2(5) .
Co3 Co2 C1 Co1 18.8(4) .
Co10 Co2 C1 Co1 -93.3(5) .
Co6 Co2 C1 Co1 174.8(6) .
C9 Co2 C1 Co4 -114.8(3) .
C7 Co2 C1 Co4 82.6(5) .
C2 Co2 C1 Co4 139.6(4) .
C5 Co2 C1 Co4 -14.0(2) .
Co11 Co2 C1 Co4 105.43(12) .
Co3 Co2 C1 Co4 -83.61(16) .
Co10 Co2 C1 Co4 164.34(14) .
Co6 Co2 C1 Co4 72.38(13) .
C9 Co2 C1 Co8 105.2(4) .
C7 Co2 C1 Co8 -57.5(6) .
C2 Co2 C1 Co8 -0.5(3) .
C5 Co2 C1 Co8 -154.1(3) .
Co4 Co2 C1 Co8 -140.1(4) .
Co11 Co2 C1 Co8 -34.6(3) .
Co3 Co2 C1 Co8 136.3(4) .
Co10 Co2 C1 Co8 24.3(3) .
Co6 Co2 C1 Co8 -67.7(3) .
C9 Co2 C1 Co5 41.1(4) .
C7 Co2 C1 Co5 -121.6(4) .
C2 Co2 C1 Co5 -64.6(3) .
C5 Co2 C1 Co5 141.8(2) .
Co4 Co2 C1 Co5 155.8(3) .
Co11 Co2 C1 Co5 -98.74(15) .
Co3 Co2 C1 Co5 72.23(16) .
Co10 Co2 C1 Co5 -39.82(13) .
Co6 Co2 C1 Co5 -131.8(2) .
C9 Co2 C1 Co6 172.9(3) .
C7 Co2 C1 Co6 10.2(5) .
C2 Co2 C1 Co6 67.2(3) .
C5 Co2 C1 Co6 -86.4(2) .
Co4 Co2 C1 Co6 -72.38(13) .
Co11 Co2 C1 Co6 33.04(13) .
Co3 Co2 C1 Co6 -156.0(2) .
Co10 Co2 C1 Co6 91.96(11) .
C14 Co6 C1 C2 -102.5(4) .
C6 Co6 C1 C2 152.4(4) .
C8 Co6 C1 C2 54.2(6) .
Co4 Co6 C1 C2 140.6(4) .
Co11 Co6 C1 C2 34.6(3) .
Co7 Co6 C1 C2 -136.6(4) .
Co9 Co6 C1 C2 -24.5(3) .
Co2 Co6 C1 C2 67.7(3) .
C14 Co6 C1 Co3 156.3(4) .
C6 Co6 C1 Co3 51.2(5) .
C8 Co6 C1 Co3 -47.0(7) .
C2 Co6 C1 Co3 -101.2(6) .
Co4 Co6 C1 Co3 39.3(3) .
Co11 Co6 C1 Co3 -66.7(4) .
Co7 Co6 C1 Co3 122.1(5) .
Co9 Co6 C1 Co3 -125.8(4) .
Co2 Co6 C1 Co3 -33.5(3) .
C14 Co6 C1 Co7 34.1(3) .
C6 Co6 C1 Co7 -71.0(2) .
C8 Co6 C1 Co7 -169.1(4) .
C2 Co6 C1 Co7 136.6(4) .
Co4 Co6 C1 Co7 -82.81(16) .
Co11 Co6 C1 Co7 171.20(10) .
Co9 Co6 C1 Co7 112.09(13) .
Co2 Co6 C1 Co7 -155.6(2) .
C14 Co6 C1 Co1 15.0(6) .
C6 Co6 C1 Co1 -90.1(5) .
C8 Co6 C1 Co1 171.7(5) .
C2 Co6 C1 Co1 117.5(6) .
Co4 Co6 C1 Co1 -102.0(5) .
Co11 Co6 C1 Co1 152.0(5) .
Co7 Co6 C1 Co1 -19.1(4) .
Co9 Co6 C1 Co1 92.9(5) .
Co2 Co6 C1 Co1 -174.8(6) .
C14 Co6 C1 Co4 117.0(3) .
C6 Co6 C1 Co4 11.9(2) .
C8 Co6 C1 Co4 -86.3(5) .
C2 Co6 C1 Co4 -140.6(4) .
Co11 Co6 C1 Co4 -105.99(12) .
Co7 Co6 C1 Co4 82.81(16) .
Co9 Co6 C1 Co4 -165.10(14) .
Co2 Co6 C1 Co4 -72.82(13) .
C14 Co6 C1 Co8 -38.1(4) .
C6 Co6 C1 Co8 -143.2(2) .
C8 Co6 C1 Co8 118.6(4) .
C2 Co6 C1 Co8 64.4(3) .
Co4 Co6 C1 Co8 -155.0(3) .
Co11 Co6 C1 Co8 98.98(16) .
Co7 Co6 C1 Co8 -72.22(17) .
Co9 Co6 C1 Co8 39.87(14) .
Co2 Co6 C1 Co8 132.2(2) .
C14 Co6 C1 Co5 -101.7(4) .
C6 Co6 C1 Co5 153.2(3) .
C8 Co6 C1 Co5 55.0(6) .
C2 Co6 C1 Co5 0.8(3) .
Co4 Co6 C1 Co5 141.3(4) .
Co11 Co6 C1 Co5 35.3(3) .
Co7 Co6 C1 Co5 -135.9(4) .
Co9 Co6 C1 Co5 -23.8(3) .
Co2 Co6 C1 Co5 68.5(3) .
C14 Co6 C1 Co2 -170.2(3) .
C6 Co6 C1 Co2 84.7(2) .
C8 Co6 C1 Co2 -13.5(5) .
C2 Co6 C1 Co2 -67.7(3) .
Co4 Co6 C1 Co2 72.82(13) .
Co11 Co6 C1 Co2 -33.17(13) .
Co7 Co6 C1 Co2 155.6(2) .
Co9 Co6 C1 Co2 -92.28(11) .
Co3 C1 C2 Co9 -172.3(4) .
Co7 C1 C2 Co9 11.6(9) .
Co1 C1 C2 Co9 -80.3(8) .
Co4 C1 C2 Co9 98.9(7) .
Co8 C1 C2 Co9 -39.9(6) .
Co5 C1 C2 Co9 -120.9(7) .
Co2 C1 C2 Co9 140.5(7) .
Co6 C1 C2 Co9 58.5(6) .
Co3 C1 C2 Co10 -12.1(9) .
Co7 C1 C2 Co10 171.9(4) .
Co1 C1 C2 Co10 79.9(8) .
Co4 C1 C2 Co10 -100.8(6) .
Co8 C1 C2 Co10 120.4(7) .
Co5 C1 C2 Co10 39.4(6) .
Co2 C1 C2 Co10 -59.2(6) .
Co6 C1 C2 Co10 -141.3(7) .
Co3 C1 C2 Co6 129.2(3) .
Co7 C1 C2 Co6 -46.8(3) .
Co1 C1 C2 Co6 -138.8(5) .
Co4 C1 C2 Co6 40.5(4) .
Co8 C1 C2 Co6 -98.4(2) .
Co5 C1 C2 Co6 -179.3(3) .
Co2 C1 C2 Co6 82.06(18) .
Co3 C1 C2 Co2 47.2(3) .
Co7 C1 C2 Co2 -128.9(3) .
Co1 C1 C2 Co2 139.2(5) .
Co4 C1 C2 Co2 -41.6(4) .
Co8 C1 C2 Co2 179.6(3) .
Co5 C1 C2 Co2 98.6(2) .
Co6 C1 C2 Co2 -82.06(18) .
Co3 C1 C2 Co8 -132.4(4) .
Co7 C1 C2 Co8 51.5(3) .
Co1 C1 C2 Co8 -40.4(5) .
Co4 C1 C2 Co8 138.8(4) .
Co5 C1 C2 Co8 -80.97(16) .
Co2 C1 C2 Co8 -179.6(3) .
Co6 C1 C2 Co8 98.4(2) .
Co3 C1 C2 Co5 -51.4(3) .
Co7 C1 C2 Co5 132.5(3) .
Co1 C1 C2 Co5 40.6(5) .
Co4 C1 C2 Co5 -140.2(4) .
Co8 C1 C2 Co5 80.97(16) .
Co2 C1 C2 Co5 -98.6(2) .
Co6 C1 C2 Co5 179.3(3) .
C18 Co9 C2 C1 -89.4(10) .
C11 Co9 C2 C1 45.1(7) .
C23 Co9 C2 C1 151.6(7) .
Co10 Co9 C2 C1 167.1(8) .
Co8 Co9 C2 C1 39.3(6) .
Co6 Co9 C2 C1 -57.9(6) .
Co11 Co9 C2 C1 -122.0(7) .
C18 Co9 C2 Co10 103.4(7) .
C11 Co9 C2 Co10 -122.1(3) .
C23 Co9 C2 Co10 -15.5(3) .
Co8 Co9 C2 Co10 -127.8(3) .
Co6 Co9 C2 Co10 134.9(3) .
Co11 Co9 C2 Co10 70.88(15) .
C18 Co9 C2 Co6 -31.5(8) .
C11 Co9 C2 Co6 103.0(3) .
C23 Co9 C2 Co6 -150.4(3) .
Co10 Co9 C2 Co6 -134.9(3) .
Co8 Co9 C2 Co6 97.3(2) .
Co11 Co9 C2 Co6 -64.06(13) .
C18 Co9 C2 Co2 35.9(10) .
C11 Co9 C2 Co2 170.4(4) .
C23 Co9 C2 Co2 -83.0(5) .
Co10 Co9 C2 Co2 -67.5(4) .
Co8 Co9 C2 Co2 164.7(5) .
Co6 Co9 C2 Co2 67.4(3) .
Co11 Co9 C2 Co2 3.4(3) .
C18 Co9 C2 Co8 -128.8(7) .
C11 Co9 C2 Co8 5.7(3) .
C23 Co9 C2 Co8 112.3(3) .
Co10 Co9 C2 Co8 127.8(3) .
Co6 Co9 C2 Co8 -97.3(2) .
Co11 Co9 C2 Co8 -161.3(2) .
C18 Co9 C2 Co5 167.6(7) .
C11 Co9 C2 Co5 -57.9(4) .
C23 Co9 C2 Co5 48.7(4) .
Co10 Co9 C2 Co5 64.2(3) .
Co8 Co9 C2 Co5 -63.6(3) .
Co6 Co9 C2 Co5 -160.9(5) .
Co11 Co9 C2 Co5 135.1(4) .
C10 Co10 C2 C1 92.8(10) .
C21 Co10 C2 C1 -45.7(7) .
C23 Co10 C2 C1 -151.9(7) .
Co9 Co10 C2 C1 -167.2(8) .
Co5 Co10 C2 C1 -38.9(6) .
Co11 Co10 C2 C1 122.4(7) .
Co2 Co10 C2 C1 58.3(6) .
C10 Co10 C2 Co9 -100.0(7) .
C21 Co10 C2 Co9 121.5(3) .
C23 Co10 C2 Co9 15.3(3) .
Co5 Co10 C2 Co9 128.3(3) .
Co11 Co10 C2 Co9 -70.44(16) .
Co2 Co10 C2 Co9 -134.5(3) .
C10 Co10 C2 Co6 -33.5(10) .
C21 Co10 C2 Co6 -172.0(4) .
C23 Co10 C2 Co6 81.8(5) .
Co9 Co10 C2 Co6 66.5(4) .
Co5 Co10 C2 Co6 -165.3(5) .
Co11 Co10 C2 Co6 -4.0(3) .
Co2 Co10 C2 Co6 -68.0(4) .
C10 Co10 C2 Co2 34.5(8) .
C21 Co10 C2 Co2 -104.0(3) .
C23 Co10 C2 Co2 149.8(3) .
Co9 Co10 C2 Co2 134.5(3) .
Co5 Co10 C2 Co2 -97.3(2) .
Co11 Co10 C2 Co2 64.04(14) .
C10 Co10 C2 Co8 -164.9(6) .
C21 Co10 C2 Co8 56.6(5) .
C23 Co10 C2 Co8 -49.6(4) .
Co9 Co10 C2 Co8 -64.9(3) .
Co5 Co10 C2 Co8 63.4(3) .
Co11 Co10 C2 Co8 -135.3(4) .
Co2 Co10 C2 Co8 160.6(5) .
C10 Co10 C2 Co5 131.8(7) .
C21 Co10 C2 Co5 -6.7(3) .
C23 Co10 C2 Co5 -113.0(3) .
Co9 Co10 C2 Co5 -128.3(3) .
Co11 Co10 C2 Co5 161.3(2) .
Co2 Co10 C2 Co5 97.3(2) .
C14 Co6 C2 C1 105.4(4) .
C6 Co6 C2 C1 -38.8(5) .
C8 Co6 C2 C1 -150.6(4) .
Co4 Co6 C2 C1 -30.3(3) .
Co11 Co6 C2 C1 -143.6(4) .
Co7 Co6 C2 C1 31.9(3) .
Co9 Co6 C2 C1 146.1(4) .
Co2 Co6 C2 C1 -79.5(3) .
C14 Co6 C2 Co9 -40.7(4) .
C6 Co6 C2 Co9 175.1(3) .
C8 Co6 C2 Co9 63.3(3) .
C1 Co6 C2 Co9 -146.1(4) .
Co4 Co6 C2 Co9 -176.41(18) .
Co11 Co6 C2 Co9 70.25(16) .
Co7 Co6 C2 Co9 -114.18(17) .
Co2 Co6 C2 Co9 134.4(3) .
C14 Co6 C2 Co10 -106.8(5) .
C6 Co6 C2 Co10 109.0(5) .
C8 Co6 C2 Co10 -2.8(6) .
C1 Co6 C2 Co10 147.8(6) .
Co4 Co6 C2 Co10 117.5(4) .
Co11 Co6 C2 Co10 4.2(3) .
Co7 Co6 C2 Co10 179.7(4) .
Co9 Co6 C2 Co10 -66.1(4) .
Co2 Co6 C2 Co10 68.3(4) .
C14 Co6 C2 Co2 -175.1(3) .
C6 Co6 C2 Co2 40.7(4) .
C8 Co6 C2 Co2 -71.1(3) .
C1 Co6 C2 Co2 79.5(3) .
Co4 Co6 C2 Co2 49.19(15) .
Co11 Co6 C2 Co2 -64.15(14) .
Co7 Co6 C2 Co2 111.42(17) .
Co9 Co6 C2 Co2 -134.4(3) .
C14 Co6 C2 Co8 33.7(4) .
C6 Co6 C2 Co8 -110.5(3) .
C8 Co6 C2 Co8 137.7(3) .
C1 Co6 C2 Co8 -71.7(3) .
Co4 Co6 C2 Co8 -102.0(2) .
Co11 Co6 C2 Co8 144.7(3) .
Co7 Co6 C2 Co8 -39.77(18) .
Co9 Co6 C2 Co8 74.4(2) .
Co2 Co6 C2 Co8 -151.2(3) .
C14 Co6 C2 Co5 104.1(7) .
C6 Co6 C2 Co5 -40.1(9) .
C8 Co6 C2 Co5 -151.9(7) .
C1 Co6 C2 Co5 -1.3(5) .
Co4 Co6 C2 Co5 -31.6(7) .
Co11 Co6 C2 Co5 -145.0(7) .
Co7 Co6 C2 Co5 30.6(7) .
Co9 Co6 C2 Co5 144.8(8) .
Co2 Co6 C2 Co5 -80.8(7) .
C9 Co2 C2 C1 -105.8(4) .
C7 Co2 C2 C1 148.4(4) .
C5 Co2 C2 C1 36.5(5) .
Co4 Co2 C2 C1 31.0(3) .
Co11 Co2 C2 C1 144.0(4) .
Co3 Co2 C2 C1 -31.7(3) .
Co10 Co2 C2 C1 -145.7(4) .
Co6 Co2 C2 C1 80.1(3) .
C9 Co2 C2 Co9 106.7(5) .
C7 Co2 C2 Co9 0.9(5) .
C5 Co2 C2 Co9 -111.0(4) .
C1 Co2 C2 Co9 -147.5(6) .
Co4 Co2 C2 Co9 -116.5(4) .
Co11 Co2 C2 Co9 -3.5(3) .
Co3 Co2 C2 Co9 -179.2(4) .
Co10 Co2 C2 Co9 66.9(4) .
Co6 Co2 C2 Co9 -67.4(4) .
C9 Co2 C2 Co10 39.9(4) .
C7 Co2 C2 Co10 -66.0(3) .
C5 Co2 C2 Co10 -177.8(2) .
C1 Co2 C2 Co10 145.7(4) .
Co4 Co2 C2 Co10 176.64(19) .
Co11 Co2 C2 Co10 -70.36(17) .
Co3 Co2 C2 Co10 113.93(18) .
Co6 Co2 C2 Co10 -134.3(3) .
C9 Co2 C2 Co6 174.2(3) .
C7 Co2 C2 Co6 68.3(3) .
C5 Co2 C2 Co6 -43.5(4) .
C1 Co2 C2 Co6 -80.1(3) .
Co4 Co2 C2 Co6 -49.07(15) .
Co11 Co2 C2 Co6 63.93(14) .
Co3 Co2 C2 Co6 -111.78(17) .
Co10 Co2 C2 Co6 134.3(3) .
C9 Co2 C2 Co8 -104.9(7) .
C7 Co2 C2 Co8 149.2(6) .
C5 Co2 C2 Co8 37.4(9) .
C1 Co2 C2 Co8 0.8(5) .
Co4 Co2 C2 Co8 31.8(7) .
Co11 Co2 C2 Co8 144.8(7) .
Co3 Co2 C2 Co8 -30.9(7) .
Co10 Co2 C2 Co8 -144.8(8) .
Co6 Co2 C2 Co8 80.9(7) .
C9 Co2 C2 Co5 -34.2(4) .
C7 Co2 C2 Co5 -140.0(3) .
C5 Co2 C2 Co5 108.2(3) .
C1 Co2 C2 Co5 71.6(3) .
Co4 Co2 C2 Co5 102.61(19) .
Co11 Co2 C2 Co5 -144.4(2) .
Co3 Co2 C2 Co5 39.90(17) .
Co10 Co2 C2 Co5 -74.0(2) .
Co6 Co2 C2 Co5 151.7(3) .
C19 Co8 C2 C1 99.6(5) .
C11 Co8 C2 C1 -160.2(4) .
C17 Co8 C2 C1 -62.1(4) .
Co9 Co8 C2 C1 -154.7(4) .
Co7 Co8 C2 C1 -35.5(3) .
Co1 Co8 C2 C1 24.0(3) .
Co5 Co8 C2 C1 76.1(3) .
C19 Co8 C2 Co9 -105.6(5) .
C11 Co8 C2 Co9 -5.4(3) .
C17 Co8 C2 Co9 92.7(3) .
C1 Co8 C2 Co9 154.7(4) .
Co7 Co8 C2 Co9 119.27(16) .
Co1 Co8 C2 Co9 178.79(15) .
Co5 Co8 C2 Co9 -129.2(3) .
C19 Co8 C2 Co10 -39.0(7) .
C11 Co8 C2 Co10 61.3(4) .
C17 Co8 C2 Co10 159.4(3) .
C1 Co8 C2 Co10 -138.6(6) .
Co9 Co8 C2 Co10 66.7(3) .
Co7 Co8 C2 Co10 -174.1(4) .
Co1 Co8 C2 Co10 -114.5(4) .
Co5 Co8 C2 Co10 -62.5(3) .
C19 Co8 C2 Co6 175.9(4) .
C11 Co8 C2 Co6 -83.8(3) .
C17 Co8 C2 Co6 14.3(4) .
C1 Co8 C2 Co6 76.3(3) .
Co9 Co8 C2 Co6 -78.4(2) .
Co7 Co8 C2 Co6 40.84(19) .
Co1 Co8 C2 Co6 100.4(2) .
Co5 Co8 C2 Co6 152.4(3) .
C19 Co8 C2 Co2 98.8(8) .
C11 Co8 C2 Co2 -161.0(7) .
C17 Co8 C2 Co2 -62.9(8) .
C1 Co8 C2 Co2 -0.8(5) .
Co9 Co8 C2 Co2 -155.6(8) .
Co7 Co8 C2 Co2 -36.3(7) .
Co1 Co8 C2 Co2 23.2(7) .
Co5 Co8 C2 Co2 75.2(7) .
C19 Co8 C2 Co5 23.6(5) .
C11 Co8 C2 Co5 123.8(3) .
C17 Co8 C2 Co5 -138.1(3) .
C1 Co8 C2 Co5 -76.1(3) .
Co9 Co8 C2 Co5 129.2(3) .
Co7 Co8 C2 Co5 -111.54(15) .
Co1 Co8 C2 Co5 -52.02(14) .
C12 Co5 C2 C1 -95.7(6) .
C21 Co5 C2 C1 161.2(4) .
C13 Co5 C2 C1 62.9(4) .
Co10 Co5 C2 C1 154.8(4) .
Co3 Co5 C2 C1 34.9(3) .
Co1 Co5 C2 C1 -24.1(3) .
Co8 Co5 C2 C1 -76.1(3) .
C12 Co5 C2 Co9 43.3(7) .
C21 Co5 C2 Co9 -59.8(4) .
C13 Co5 C2 Co9 -158.1(3) .
C1 Co5 C2 Co9 139.0(6) .
Co10 Co5 C2 Co9 -66.2(3) .
Co3 Co5 C2 Co9 173.9(4) .
Co1 Co5 C2 Co9 114.9(3) .
Co8 Co5 C2 Co9 62.9(3) .
C12 Co5 C2 Co10 109.4(5) .
C21 Co5 C2 Co10 6.4(3) .
C13 Co5 C2 Co10 -91.9(3) .
C1 Co5 C2 Co10 -154.8(4) .
Co3 Co5 C2 Co10 -119.92(17) .
Co1 Co5 C2 Co10 -178.92(16) .
Co8 Co5 C2 Co10 129.1(3) .
C12 Co5 C2 Co6 -94.4(8) .
C21 Co5 C2 Co6 162.6(7) .
C13 Co5 C2 Co6 64.3(8) .
C1 Co5 C2 Co6 1.4(5) .
Co10 Co5 C2 Co6 156.2(8) .
Co3 Co5 C2 Co6 36.3(7) .
Co1 Co5 C2 Co6 -22.7(7) .
Co8 Co5 C2 Co6 -74.7(7) .
C12 Co5 C2 Co2 -171.5(4) .
C21 Co5 C2 Co2 85.4(3) .
C13 Co5 C2 Co2 -12.9(4) .
C1 Co5 C2 Co2 -75.8(3) .
Co10 Co5 C2 Co2 79.0(2) .
Co3 Co5 C2 Co2 -40.88(18) .
Co1 Co5 C2 Co2 -99.87(19) .
Co8 Co5 C2 Co2 -151.8(3) .
C12 Co5 C2 Co8 -19.7(6) .
C21 Co5 C2 Co8 -122.7(3) .
C13 Co5 C2 Co8 139.0(2) .
C1 Co5 C2 Co8 76.1(3) .
Co10 Co5 C2 Co8 -129.1(3) .
Co3 Co5 C2 Co8 110.96(15) .
Co1 Co5 C2 Co8 51.97(14) .
C16 Co7 C3 O3 -8.9(8) .
C17 Co7 C3 O3 93.3(8) .
C1 Co7 C3 O3 -158.8(8) .
Co8 Co7 C3 O3 143.6(8) .
Co1 Co7 C3 O3 179.9(9) .
Co6 Co7 C3 O3 -140.4(6) .
Co4 Co7 C3 O3 -105.7(8) .
C16 Co7 C3 Co1 171.2(3) .
C17 Co7 C3 Co1 -86.6(3) .
C1 Co7 C3 Co1 21.2(2) .
Co8 Co7 C3 Co1 -36.32(19) .
Co6 Co7 C3 Co1 39.6(6) .
Co4 Co7 C3 Co1 74.33(19) .
C20 Co1 C3 O3 -33.6(8) .
C22 Co1 C3 O3 59.8(8) .
C1 Co1 C3 O3 158.9(7) .
Co3 Co1 C3 O3 107.0(7) .
Co7 Co1 C3 O3 -179.9(9) .
Co8 Co1 C3 O3 -145.1(7) .
Co5 Co1 C3 O3 175.4(5) .
C20 Co1 C3 Co7 146.3(3) .
C22 Co1 C3 Co7 -120.2(3) .
C1 Co1 C3 Co7 -21.2(2) .
Co3 Co1 C3 Co7 -73.0(2) .
Co8 Co1 C3 Co7 34.82(19) .
Co5 Co1 C3 Co7 -4.6(5) .
C13 Co3 C4 O4 -140(33) .
C22 Co3 C4 O4 125(33) .
C1 Co3 C4 O4 9(33) .
Co1 Co3 C4 O4 113(33) .
Co5 Co3 C4 O4 -119(32) .
Co2 Co3 C4 O4 -39(33) .
Co4 Co3 C4 O4 18(33) .
C15 Co4 C5 O5 23.3(12) .
C6 Co4 C5 O5 -79.7(12) .
C1 Co4 C5 O5 161.2(11) .
Co6 Co4 C5 O5 -134.3(11) .
Co7 Co4 C5 O5 -172.2(7) .
Co3 Co4 C5 O5 120.1(12) .
C15 Co4 C5 Co2 -156.3(2) .
C6 Co4 C5 Co2 100.7(2) .
C1 Co4 C5 Co2 -18.4(3) .
Co6 Co4 C5 Co2 46.16(18) .
Co7 Co4 C5 Co2 8.2(8) .
Co3 Co4 C5 Co2 -59.49(13) .
C9 Co2 C5 O5 -37.0(7) .
C7 Co2 C5 O5 49.8(7) .
C2 Co2 C5 O5 172.7(6) .
C1 Co2 C5 O5 -164.4(7) .
Co4 Co2 C5 O5 -179.7(8) .
Co11 Co2 C5 O5 87.8(7) .
Co3 Co2 C5 O5 -117.9(7) .
Co10 Co2 C5 O5 96(7) .
Co6 Co2 C5 O5 140.8(7) .
C9 Co2 C5 Co4 142.8(3) .
C7 Co2 C5 Co4 -130.5(3) .
C2 Co2 C5 Co4 -7.6(4) .
C1 Co2 C5 Co4 15.3(2) .
Co11 Co2 C5 Co4 -92.5(2) .
Co3 Co2 C5 Co4 61.83(16) .
Co10 Co2 C5 Co4 -84(7) .
Co6 Co2 C5 Co4 -39.46(17) .
C15 Co4 C6 O6 -29.3(11) .
C5 Co4 C6 O6 76.9(11) .
C1 Co4 C6 O6 -163.3(10) .
Co6 Co4 C6 O6 -178.4(12) .
Co2 Co4 C6 O6 133.8(10) .
Co7 Co4 C6 O6 -119.9(11) .
Co3 Co4 C6 O6 165.6(6) .
C15 Co4 C6 Co6 149.0(3) .
C5 Co4 C6 Co6 -104.7(3) .
C1 Co4 C6 Co6 15.1(3) .
Co2 Co4 C6 Co6 -47.80(19) .
Co7 Co4 C6 Co6 58.48(14) .
Co3 Co4 C6 Co6 -16.0(7) .
C14 Co6 C6 O6 40.0(8) .
C8 Co6 C6 O6 -46.8(8) .
C2 Co6 C6 O6 -169.7(7) .
C1 Co6 C6 O6 166.0(7) .
Co4 Co6 C6 O6 178.8(9) .
Co11 Co6 C6 O6 -85.9(8) .
Co7 Co6 C6 O6 119.1(8) .
Co9 Co6 C6 O6 -69(3) .
Co2 Co6 C6 O6 -139.7(7) .
C14 Co6 C6 Co4 -138.7(3) .
C8 Co6 C6 Co4 134.5(3) .
C2 Co6 C6 Co4 11.5(4) .
C1 Co6 C6 Co4 -12.7(3) .
Co11 Co6 C6 Co4 95.34(19) .
Co7 Co6 C6 Co4 -59.63(16) .
Co9 Co6 C6 Co4 112(3) .
Co2 Co6 C6 Co4 41.54(18) .
C24 Co11 C7 O7 -24.6(14) .
C8 Co11 C7 O7 78.5(14) .
Co6 Co11 C7 O7 134.8(13) .
Co2 Co11 C7 O7 -179.2(15) .
Co9 Co11 C7 O7 -165.5(10) .
Co10 Co11 C7 O7 -130.6(13) .
C24 Co11 C7 Co2 154.6(3) .
C8 Co11 C7 Co2 -102.2(3) .
Co6 Co11 C7 Co2 -46.0(2) .
Co9 Co11 C7 Co2 13.8(5) .
Co10 Co11 C7 Co2 48.58(19) .
C9 Co2 C7 O7 44.8(8) .
C2 Co2 C7 O7 173.9(8) .
C5 Co2 C7 O7 -49.6(8) .
C1 Co2 C7 O7 -149.1(7) .
Co4 Co2 C7 O7 -87.8(8) .
Co11 Co2 C7 O7 179.5(10) .
Co3 Co2 C7 O7 -5.9(15) .
Co10 Co2 C7 O7 131.5(8) .
Co6 Co2 C7 O7 -140.8(8) .
C9 Co2 C7 Co11 -134.7(3) .
C2 Co2 C7 Co11 -5.6(4) .
C5 Co2 C7 Co11 130.9(3) .
C1 Co2 C7 Co11 31.4(6) .
Co4 Co2 C7 Co11 92.8(2) .
Co3 Co2 C7 Co11 174.7(5) .
Co10 Co2 C7 Co11 -47.9(2) .
Co6 Co2 C7 Co11 39.8(2) .
C24 Co11 C8 O8 25.9(14) .
C7 Co11 C8 O8 -79.4(13) .
Co6 Co11 C8 O8 -179.5(14) .
Co2 Co11 C8 O8 -135.9(12) .
Co9 Co11 C8 O8 130.0(13) .
Co10 Co11 C8 O8 160.6(10) .
C24 Co11 C8 Co6 -154.5(4) .
C7 Co11 C8 Co6 100.1(3) .
Co2 Co11 C8 Co6 43.7(2) .
Co9 Co11 C8 Co6 -50.48(18) .
Co10 Co11 C8 Co6 -19.8(5) .
C14 Co6 C8 O8 -46.2(8) .
C6 Co6 C8 O8 51.4(8) .
C2 Co6 C8 O8 -171.4(8) .
C1 Co6 C8 O8 152.9(7) .
Co4 Co6 C8 O8 88.4(8) .
Co11 Co6 C8 O8 179.7(10) .
Co7 Co6 C8 O8 0.6(14) .
Co9 Co6 C8 O8 -130.0(8) .
Co2 Co6 C8 O8 141.9(8) .
C14 Co6 C8 Co11 134.1(3) .
C6 Co6 C8 Co11 -128.3(3) .
C2 Co6 C8 Co11 8.9(4) .
C1 Co6 C8 Co11 -26.7(6) .
Co4 Co6 C8 Co11 -91.3(2) .
Co7 Co6 C8 Co11 -179.1(5) .
Co9 Co6 C8 Co11 50.3(2) .
Co2 Co6 C8 Co11 -37.7(2) .
C7 Co2 C9 O9 -26(9) .
C2 Co2 C9 O9 -146(9) .
C5 Co2 C9 O9 61(9) .
C1 Co2 C9 O9 164(9) .
Co4 Co2 C9 O9 96(9) .
Co11 Co2 C9 O9 -62(9) .
Co3 Co2 C9 O9 140(9) .
Co10 Co2 C9 O9 -117(9) .
Co6 Co2 C9 O9 -97(9) .
C21 Co10 C10 O10 87(14) .
C23 Co10 C10 O10 -168(14) .
C2 Co10 C10 O10 -53(15) .
Co9 Co10 C10 O10 -128(14) .
Co5 Co10 C10 O10 56(15) .
Co11 Co10 C10 O10 -80(14) .
Co2 Co10 C10 O10 -25(14) .
C18 Co9 C11 O11 -22.5(11) .
C23 Co9 C11 O11 74.0(11) .
C2 Co9 C11 O11 176.8(10) .
Co10 Co9 C11 O11 124.5(10) .
Co8 Co9 C11 O11 -177.1(13) .
Co6 Co9 C11 O11 -128.4(10) .
Co11 Co9 C11 O11 -124.5(10) .
C18 Co9 C11 Co8 154.7(3) .
C23 Co9 C11 Co8 -108.8(3) .
C2 Co9 C11 Co8 -6.1(3) .
Co10 Co9 C11 Co8 -58.4(3) .
Co6 Co9 C11 Co8 48.7(3) .
Co11 Co9 C11 Co8 52.6(11) .
C19 Co8 C11 O11 -35.2(10) .
C17 Co8 C11 O11 56.9(10) .
C2 Co8 C11 O11 -177.2(10) .
C1 Co8 C11 O11 163.9(8) .
Co9 Co8 C11 O11 177.3(12) .
Co7 Co8 C11 O11 95.3(10) .
Co1 Co8 C11 O11 -34(3) .
Co5 Co8 C11 O11 -127.4(9) .
C19 Co8 C11 Co9 147.5(3) .
C17 Co8 C11 Co9 -120.5(3) .
C2 Co8 C11 Co9 5.5(3) .
C1 Co8 C11 Co9 -13.4(5) .
Co7 Co8 C11 Co9 -82.0(3) .
Co1 Co8 C11 Co9 148.2(18) .
Co5 Co8 C11 Co9 55.3(3) .
C21 Co5 C12 O12 -18(7) .
C13 Co5 C12 O12 75(7) .
C2 Co5 C12 O12 -123(7) .
C1 Co5 C12 O12 177(100) .
Co10 Co5 C12 O12 -47(7) .
Co3 Co5 C12 O12 116(7) .
Co1 Co5 C12 O12 163(7) .
Co8 Co5 C12 O12 -138(7) .
C4 Co3 C13 O13 -17.8(10) .
C22 Co3 C13 O13 77.9(9) .
C1 Co3 C13 O13 178.7(9) .
Co1 Co3 C13 O13 126.9(9) .
Co5 Co3 C13 O13 176.1(11) .
Co2 Co3 C13 O13 -121.7(9) .
Co4 Co3 C13 O13 -143.3(7) .
C4 Co3 C13 Co5 166.1(3) .
C22 Co3 C13 Co5 -98.2(3) .
C1 Co3 C13 Co5 2.7(3) .
Co1 Co3 C13 Co5 -49.19(18) .
Co2 Co3 C13 Co5 62.25(19) .
Co4 Co3 C13 Co5 40.6(5) .
C12 Co5 C13 O13 -47.6(8) .
C21 Co5 C13 O13 43.7(8) .
C2 Co5 C13 O13 144.6(7) .
C1 Co5 C13 O13 -178.9(8) .
Co10 Co5 C13 O13 89.7(8) .
Co3 Co5 C13 O13 -176.5(9) .
Co1 Co5 C13 O13 -129.2(8) .
Co8 Co5 C13 O13 -147.3(6) .
C12 Co5 C13 Co3 128.9(3) .
C21 Co5 C13 Co3 -139.8(3) .
C2 Co5 C13 Co3 -38.9(3) .
C1 Co5 C13 Co3 -2.4(3) .
Co10 Co5 C13 Co3 -93.77(19) .
Co1 Co5 C13 Co3 47.27(18) .
Co8 Co5 C13 Co3 29.2(5) .
C6 Co6 C14 O14 -95(9) .
C8 Co6 C14 O14 -8(9) .
C2 Co6 C14 O14 111(9) .
C1 Co6 C14 O14 159(9) .
Co4 Co6 C14 O14 -134(9) .
Co11 Co6 C14 O14 28(9) .
Co7 Co6 C14 O14 -175(100) .
Co9 Co6 C14 O14 82(9) .
Co2 Co6 C14 O14 83(9) .
C5 Co4 C15 O15 -151(100) .
C6 Co4 C15 O15 -52(30) .
C1 Co4 C15 O15 76(31) .
Co6 Co4 C15 O15 -8(31) .
Co2 Co4 C15 O15 164(100) .
Co7 Co4 C15 O15 33(30) .
Co3 Co4 C15 O15 123(30) .
C3 Co7 C16 O16 -71(16) .
C17 Co7 C16 O16 -167(100) .
C1 Co7 C16 O16 40(17) .
Co8 Co7 C16 O16 171(100) .
Co1 Co7 C16 O16 -60(16) .
Co6 Co7 C16 O16 90(16) .
Co4 Co7 C16 O16 33(16) .
C16 Co7 C17 O17 17.6(9) .
C3 Co7 C17 O17 -77.1(9) .
C1 Co7 C17 O17 -177.0(8) .
Co8 Co7 C17 O17 -177.3(10) .
Co1 Co7 C17 O17 -126.2(9) .
Co6 Co7 C17 O17 122.8(9) .
Co4 Co7 C17 O17 147.9(6) .
C16 Co7 C17 Co8 -165.1(3) .
C3 Co7 C17 Co8 100.2(3) .
C1 Co7 C17 Co8 0.2(3) .
Co1 Co7 C17 Co8 51.07(17) .
Co6 Co7 C17 Co8 -59.91(19) .
Co4 Co7 C17 Co8 -34.8(6) .
C19 Co8 C17 O17 45.2(8) .
C11 Co8 C17 O17 -45.2(8) .
C2 Co8 C17 O17 -146.1(7) .
C1 Co8 C17 O17 177.3(8) .
Co9 Co8 C17 O17 -90.1(8) .
Co7 Co8 C17 O17 177.5(9) .
Co1 Co8 C17 O17 127.8(8) .
Co5 Co8 C17 O17 141.3(6) .
C19 Co8 C17 Co7 -132.3(3) .
C11 Co8 C17 Co7 137.3(3) .
C2 Co8 C17 Co7 36.4(4) .
C1 Co8 C17 Co7 -0.2(3) .
Co9 Co8 C17 Co7 92.43(19) .
Co1 Co8 C17 Co7 -49.63(17) .
Co5 Co8 C17 Co7 -36.1(5) .
C11 Co9 C18 O18 -45(13) .
C23 Co9 C18 O18 -149(13) .
C2 Co9 C18 O18 91(13) .
Co10 Co9 C18 O18 171(100) .
Co8 Co9 C18 O18 -15(13) .
Co6 Co9 C18 O18 66(13) .
Co11 Co9 C18 O18 121(13) .
C11 Co8 C19 O19 26(5) .
C17 Co8 C19 O19 -66(5) .
C2 Co8 C19 O19 129(5) .
C1 Co8 C19 O19 -171(5) .
Co9 Co8 C19 O19 58(5) .
Co7 Co8 C19 O19 -107(5) .
Co1 Co8 C19 O19 -154(5) .
Co5 Co8 C19 O19 147(5) .
C22 Co1 C20 O20 -120(40) .
C3 Co1 C20 O20 -24(40) .
C1 Co1 C20 O20 102(40) .
Co3 Co1 C20 O20 -150(40) .
Co7 Co1 C20 O20 9(40) .
Co8 Co1 C20 O20 75(40) .
Co5 Co1 C20 O20 141(40) .
C10 Co10 C21 O21 22.7(11) .
C23 Co10 C21 O21 -74.2(11) .
C2 Co10 C21 O21 -176.2(10) .
Co9 Co10 C21 O21 -123.8(10) .
Co5 Co10 C21 O21 176.6(12) .
Co11 Co10 C21 O21 127.2(10) .
Co2 Co10 C21 O21 129.3(10) .
C10 Co10 C21 Co5 -153.9(3) .
C23 Co10 C21 Co5 109.2(3) .
C2 Co10 C21 Co5 7.2(3) .
Co9 Co10 C21 Co5 59.6(3) .
Co11 Co10 C21 Co5 -49.4(12) .
Co2 Co10 C21 Co5 -47.3(3) .
C12 Co5 C21 O21 31.1(10) .
C13 Co5 C21 O21 -59.6(10) .
C2 Co5 C21 O21 176.7(9) .
C1 Co5 C21 O21 -165.5(8) .
Co10 Co5 C21 O21 -176.9(11) .
Co3 Co5 C21 O21 -96.4(9) .
Co1 Co5 C21 O21 44(2) .
Co8 Co5 C21 O21 127.4(9) .
C12 Co5 C21 Co10 -152.0(3) .
C13 Co5 C21 Co10 117.2(3) .
C2 Co5 C21 Co10 -6.4(3) .
C1 Co5 C21 Co10 11.4(5) .
Co3 Co5 C21 Co10 80.5(3) .
Co1 Co5 C21 Co10 -139.6(16) .
Co8 Co5 C21 Co10 -55.7(3) .
C4 Co3 C22 O22 10.6(8) .
C13 Co3 C22 O22 -89.5(8) .
C1 Co3 C22 O22 162.0(8) .
Co1 Co3 C22 O22 -179.4(9) .
Co5 Co3 C22 O22 -140.1(7) .
Co2 Co3 C22 O22 147.9(5) .
Co4 Co3 C22 O22 109.0(7) .
C4 Co3 C22 Co1 -170.0(3) .
C13 Co3 C22 Co1 89.9(3) .
C1 Co3 C22 Co1 -18.6(3) .
Co5 Co3 C22 Co1 39.33(19) .
Co2 Co3 C22 Co1 -32.7(6) .
Co4 Co3 C22 Co1 -71.61(19) .
C20 Co1 C22 O22 28.4(8) .
C3 Co1 C22 O22 -64.3(8) .
C1 Co1 C22 O22 -162.1(7) .
Co3 Co1 C22 O22 179.4(9) .
Co7 Co1 C22 O22 -110.1(7) .
Co8 Co1 C22 O22 177.5(5) .
Co5 Co1 C22 O22 141.5(7) .
C20 Co1 C22 Co3 -151.0(3) .
C3 Co1 C22 Co3 116.3(3) .
C1 Co1 C22 Co3 18.4(3) .
Co7 Co1 C22 Co3 70.5(2) .
Co8 Co1 C22 Co3 -1.9(5) .
Co5 Co1 C22 Co3 -37.91(18) .
C18 Co9 C23 O23 37.3(11) .
C11 Co9 C23 O23 -58.6(11) .
C2 Co9 C23 O23 -166.5(10) .
Co10 Co9 C23 O23 177.8(12) .
Co8 Co9 C23 O23 -111.0(10) .
Co6 Co9 C23 O23 155.7(8) .
Co11 Co9 C23 O23 125.8(10) .
C18 Co9 C23 Co10 -140.5(3) .
C11 Co9 C23 Co10 123.5(3) .
C2 Co9 C23 Co10 15.6(3) .
Co8 Co9 C23 Co10 71.1(3) .
Co6 Co9 C23 Co10 -22.1(5) .
Co11 Co9 C23 Co10 -52.0(2) .
C10 Co10 C23 O23 -39.6(10) .
C21 Co10 C23 O23 58.6(10) .
C2 Co10 C23 O23 166.6(10) .
Co9 Co10 C23 O23 -177.9(12) .
Co5 Co10 C23 O23 110.8(10) .
Co11 Co10 C23 O23 -126.2(10) .
Co2 Co10 C23 O23 -156.2(8) .
C10 Co10 C23 Co9 138.3(3) .
C21 Co10 C23 Co9 -123.6(3) .
C2 Co10 C23 Co9 -15.5(3) .
Co5 Co10 C23 Co9 -71.3(2) .
Co11 Co10 C23 Co9 51.6(2) .
Co2 Co10 C23 Co9 21.7(5) .
C7 Co11 C24 O24 175(100) .
C8 Co11 C24 O24 71(54) .
Co6 Co11 C24 O24 32(54) .
Co2 Co11 C24 O24 -144(100) .
Co9 Co11 C24 O24 -26(54) .
Co10 Co11 C24 O24 -85(54) .
C107 N1 C101 C102 -55.3(8) .
C105 N1 C101 C102 -177.1(6) .
C103 N1 C101 C102 62.3(8) .
C107 N1 C103 C104 -175.8(6) .
C105 N1 C103 C104 -53.2(8) .
C101 N1 C103 C104 63.9(7) .
C107 N1 C105 C106 60.6(8) .
C101 N1 C105 C106 -178.6(6) .
C103 N1 C105 C106 -58.6(8) .
C105 N1 C107 C108 62.5(8) .
C101 N1 C107 C108 -55.4(8) .
C103 N1 C107 C108 -175.4(6) .
C203 N2 C201 C202 62.7(7) 2
C203 N2 C201 C202 -55.3(8) .
C201 N2 C201 C202 -176.9(8) 2
C203 N2 C203 C204 -179.0(8) 2
C201 N2 C203 C204 -56.9(8) .
C201 N2 C203 C204 60.0(7) 2
C307 N3 C301 C302 60(2) .
C307 N3 C301 C302 18(2) 2_565
C305 N3 C301 C302 -165(2) .
C305 N3 C301 C302 -116(2) 2_565
C301 N3 C301 C302 40(2) 2_565
C303 N3 C301 C302 -51(2) .
C303 N3 C301 C302 132(2) 2_565
C307 N3 C303 C304 -173.4(18) .
C307 N3 C303 C304 -115.0(19) 2_565
C305 N3 C303 C304 56.9(19) .
C305 N3 C303 C304 14.7(18) 2_565
C301 N3 C303 C304 -56.4(19) .
C301 N3 C303 C304 129.0(19) 2_565
C303 N3 C303 C304 36.0(18) 2_565
C307 N3 C305 C306 58.4(19) .
C307 N3 C305 C306 -55(6) 2_565
C305 N3 C305 C306 -133(2) 2_565
C301 N3 C305 C306 -71.7(18) .
C301 N3 C305 C306 106.1(17) 2_565
C303 N3 C305 C306 178.6(17) .
C303 N3 C305 C306 -2.6(16) 2_565
C307 N3 C307 C308 -143(3) 2_565
C305 N3 C307 C308 47(3) .
C305 N3 C307 C308 -24(6) 2_565
C301 N3 C307 C308 175(2) .
C301 N3 C307 C308 -7(2) 2_565
C303 N3 C307 C308 -74(2) .
C303 N3 C307 C308 104(2) 2_565
C407 N4 C401 C402 -137(3) 3
C407 N4 C401 C402 47(3) .
C405 N4 C401 C402 -179(3) .
C405 N4 C401 C402 21(5) 3
C401 N4 C401 C402 -5(3) 3
C403 N4 C401 C402 114(3) 3
C403 N4 C401 C402 -67(3) .
C407 N4 C403 C404 13.3(15) 3
C407 N4 C403 C404 -177.9(15) .
C405 N4 C403 C404 57.9(16) .
C405 N4 C403 C404 138.1(16) 3
C401 N4 C403 C404 -55.4(16) .
C401 N4 C403 C404 -108.6(15) 3
C403 N4 C403 C404 97.9(14) 3
C407 N4 C405 C406 118.7(18) 3
C407 N4 C405 C406 -55.0(17) .
C405 N4 C405 C406 -11.8(11) 3
C401 N4 C405 C406 172.6(14) .
C401 N4 C405 C406 149(3) 3
C403 N4 C405 C406 -119.6(16) 3
C403 N4 C405 C406 59.5(16) .
C407 N4 C407 C408 -96.1(15) 3
C405 N4 C407 C408 -68.4(17) .
C405 N4 C407 C408 -127.2(19) 3
C401 N4 C407 C408 59.9(17) .
C401 N4 C407 C408 106.3(16) 3
C403 N4 C407 C408 -5.5(15) 3
C403 N4 C407 C408 176.0(15) .
C503 N5 C501 C502 56.2(13) .
C503 N5 C501 C502 -61.8(12) 3
C505 N5 C501 C502 179.5(16) .
C505 N5 C501 C502 177.2(17) 3
C507 N5 C501 C502 60.5(12) 3
C507 N5 C501 C502 -62.0(13) .
C501 N5 C501 C502 -1.6(11) 3
C503 N5 C503 C504 131.2(19) 3
C505 N5 C503 C504 -57(2) .
C505 N5 C503 C504 -40(2) 3
C507 N5 C503 C504 49.7(19) 3
C507 N5 C503 C504 170.4(18) .
C501 N5 C503 C504 -130.0(19) 3
C501 N5 C503 C504 56.5(19) .
C503 N5 C505 C506 -69(2) .
C503 N5 C505 C506 102.5(19) 3
C505 N5 C505 C506 -179(100) 3
C507 N5 C505 C506 -111.0(18) 3
C507 N5 C505 C506 62(2) .
C501 N5 C505 C506 -7.2(19) 3
C501 N5 C505 C506 172.7(18) .
C503 N5 C507 C508 177.1(16) .
C503 N5 C507 C508 -66.2(18) 3
C505 N5 C507 C508 43.4(18) .
C505 N5 C507 C508 27.6(18) 3
C507 N5 C507 C508 -144.2(16) 3
C501 N5 C507 C508 120.5(16) 3
C501 N5 C507 C508 -66.0(16) .
